data_4307552
loop_
_publ_author_name
'Michael Pronold'
'Manfred Scheer'
'Joachim Wachter'
'Manfred Zabel'

_publ_section_title
;
Investigation into the Formation of Supramolecular Compounds from Mixed
As/S-Ligand Complexes [(Cp*Mo)2As2S3] (Cp* = C5Me5) and Copper Halides
;
_journal_name_full 'Inorganic Chemistry'
_journal_page_first 1396
_journal_page_last 1400
_journal_paper_doi 10.1021/ic062052g
_journal_volume 46
_journal_year 2007
_chemical_compound_source 'see text'
_chemical_formula_moiety 'C60 H90 As6 Cu7 I7 Mo6 S9'
_chemical_formula_sum 'C60 H90 As6 Cu7 I7 Mo6 S9'
_chemical_formula_weight 3458.27
_chemical_name_systematic ' ?'
_space_group_IT_number 2
_symmetry_cell_setting triclinic
_symmetry_Int_Tables_number 2
_symmetry_space_group_name_Hall '-P 1'
_symmetry_space_group_name_H-M 'P -1'
_atom_sites_solution_hydrogens geom
_atom_sites_solution_primary direct
_atom_sites_solution_secondary difmap
_cell_angle_alpha 100.382(11)
_cell_angle_beta 93.589(11)
_cell_angle_gamma 118.951(9)
_cell_formula_units_Z 2
_cell_length_a 15.6076(13)
_cell_length_b 16.0505(13)
_cell_length_c 21.119(2)
_cell_measurement_reflns_used 8000
_cell_measurement_temperature 123
_cell_measurement_theta_max 25.26
_cell_measurement_theta_min 1.74
_cell_volume 4484.1(9)
_computing_cell_refinement 'STOE (1998)'
_computing_data_collection 'STOE (1998)'
_computing_data_reduction 'STOE (1998)'
_computing_molecular_graphics 'PLATON (Spek, 1990)'
_computing_publication_material 'PLATON (Spek, 2003)'
_computing_structure_refinement 'SHELXL-97 (Sheldrick, 1997)'
_computing_structure_solution 'SIR-97 (Altomare, 1993)'
_diffrn_ambient_temperature 123(1)
_diffrn_measured_fraction_theta_full 0.933
_diffrn_measured_fraction_theta_max 0.933
_diffrn_measurement_device_type 'STOE-IPDS diffractometer'
_diffrn_measurement_method rotation
_diffrn_radiation_monochromator graphite
_diffrn_radiation_source 'fine-focus sealed tube'
_diffrn_radiation_type 'Mo K\a'
_diffrn_radiation_wavelength 0.71073
_diffrn_reflns_av_R_equivalents 0.0781
_diffrn_reflns_av_sigmaI/netI 0.0716
_diffrn_reflns_limit_h_max 18
_diffrn_reflns_limit_h_min -18
_diffrn_reflns_limit_k_max 19
_diffrn_reflns_limit_k_min -19
_diffrn_reflns_limit_l_max 25
_diffrn_reflns_limit_l_min -25
_diffrn_reflns_number 38938
_diffrn_reflns_reduction_process ' ?'
_diffrn_reflns_theta_full 25.26
_diffrn_reflns_theta_max 25.26
_diffrn_reflns_theta_min 1.74
_diffrn_standards_decay_% 0
_diffrn_standards_interval_count 0
_diffrn_standards_interval_time 0
_diffrn_standards_number 0
_exptl_absorpt_coefficient_mu 7.280
_exptl_absorpt_correction_T_max 0.7773
_exptl_absorpt_correction_T_min 0.1371
_exptl_absorpt_correction_type analytical
_exptl_absorpt_process_details 'analytical from crystal shape (X-SHAPE, X-RED. STOE, 1996)'
_exptl_crystal_colour 'ruby red'
_exptl_crystal_density_diffrn 2.561
_exptl_crystal_density_method 'Not Measured'
_exptl_crystal_description 'thin plate'
_exptl_crystal_F_000 3236
_exptl_crystal_size_max 0.32
_exptl_crystal_size_mid 0.24
_exptl_crystal_size_min 0.02
_refine_diff_density_max 2.722
_refine_diff_density_min -1.855
_refine_diff_density_rms 0.319
_refine_ls_extinction_method none
_refine_ls_goodness_of_fit_ref 1.051
_refine_ls_hydrogen_treatment constr
_refine_ls_matrix_type full
_refine_ls_number_parameters 418
_refine_ls_number_reflns 15171
_refine_ls_number_restraints 0
_refine_ls_restrained_S_all 1.051
_refine_ls_R_factor_all 0.0826
_refine_ls_R_factor_gt 0.0700
_refine_ls_shift/su_max 0.004
_refine_ls_shift/su_mean 0.000
_refine_ls_structure_factor_coef Fsqd
_refine_ls_weighting_details 'CALC W=1/[\S^2^(FO^2^)+(0.1291P)^2^+19.4130P] WHERE P=(FO^2^+2FC^2^)/3'
_refine_ls_weighting_scheme calc
_refine_ls_wR_factor_gt 0.1923
_refine_ls_wR_factor_ref 0.2008
_reflns_number_gt 11936
_reflns_number_total 15171
_reflns_threshold_expression I>2\s(I)
_cod_data_source_file ic062052gsi20061207_044517.cif
_cod_data_source_block e303
_cod_depositor_comments
;
The following automatic conversions were performed:
'_symmetry_cell_setting' value 'Triclinic' changed to 'triclinic'
according to '/home/saulius/struct/CIF-dictionaries/cif_core.dic'
dictionary named 'cif_core.dic' version 2.4.1 from 2010-06-29.

Automatic conversion script
Id: cif_fix_enum 1527 2010-12-29 10:47:43Z saulius 
;
_cod_database_code 4307552

loop_
_symmetry_equiv_pos_as_xyz
x,y,z
-x,-y,-z

loop_
_atom_site_aniso_label
_atom_site_aniso_U_11
_atom_site_aniso_U_22
_atom_site_aniso_U_33
_atom_site_aniso_U_23
_atom_site_aniso_U_13
_atom_site_aniso_U_12
I1 0.0341(4) 0.0578(6) 0.0572(6) 0.0402(5) 0.0009(4) -0.0005(4)
I2 0.0409(4) 0.0334(5) 0.0590(6) 0.0201(5) -0.0001(4) 0.0151(4)
I3 0.0243(3) 0.0303(4) 0.0529(5) 0.0173(4) 0.0091(3) 0.0124(3)
I4 0.0258(4) 0.0465(5) 0.0500(5) 0.0266(5) 0.0044(3) 0.0013(3)
I5 0.0273(4) 0.0587(6) 0.0767(7) 0.0475(6) 0.0164(4) 0.0206(4)
I6 0.0328(4) 0.0501(6) 0.0805(7) 0.0431(5) 0.0302(4) 0.0270(4)
I7 0.0343(4) 0.0560(6) 0.0598(6) 0.0294(5) 0.0168(4) 0.0280(4)
Mo1 0.0192(4) 0.0472(7) 0.0452(6) 0.0306(6) 0.0124(4) 0.0181(4)
Mo2 0.0281(5) 0.0592(7) 0.0466(6) 0.0374(6) 0.0207(4) 0.0307(5)
Mo3 0.0216(4) 0.0220(5) 0.0365(5) 0.0157(4) 0.0130(4) 0.0134(4)
Mo4 0.0197(4) 0.0250(5) 0.0338(5) 0.0123(4) 0.0069(4) 0.0129(4)
Mo5 0.0184(4) 0.0302(5) 0.0417(6) 0.0234(5) 0.0110(4) 0.0126(4)
Mo6 0.0164(4) 0.0292(5) 0.0419(6) 0.0221(5) 0.0112(4) 0.0119(4)
As1 0.0350(6) 0.0761(11) 0.0497(8) 0.0361(8) 0.0189(6) 0.0378(7)
As2 0.0358(7) 0.0600(10) 0.0677(10) 0.0434(8) 0.0237(6) 0.0308(7)
As3 0.0288(6) 0.0335(7) 0.0472(8) 0.0206(6) 0.0141(5) 0.0203(5)
As4 0.0218(5) 0.0331(7) 0.0633(9) 0.0221(7) 0.0107(5) 0.0136(5)
As5 0.0304(6) 0.0368(7) 0.0524(8) 0.0267(7) 0.0167(5) 0.0194(5)
As6 0.0234(5) 0.0377(7) 0.0485(8) 0.0223(6) 0.0134(5) 0.0164(5)
Cu1 0.0361(9) 0.0649(13) 0.0616(12) 0.0394(11) 0.0140(8) 0.0050(8)
Cu2 0.0328(8) 0.0615(12) 0.0651(12) 0.0205(10) 0.0080(8) 0.0313(8)
Cu3 0.0599(10) 0.0432(10) 0.0564(11) 0.0119(9) -0.0006(8) 0.0382(9)
Cu4 0.0241(7) 0.0600(12) 0.0579(11) 0.0347(10) 0.0032(7) -0.0036(7)
Cu5 0.0225(7) 0.0605(11) 0.0647(12) 0.0357(10) 0.0155(7) 0.0203(7)
Cu6 0.0551(10) 0.0442(10) 0.0608(12) 0.0333(10) 0.0173(8) 0.0291(8)
Cu7 0.0610(12) 0.0524(13) 0.0811(16) 0.0340(12) -0.0088(11) 0.0095(10)
S1 0.0168(12) 0.072(2) 0.0349(16) 0.0290(16) 0.0135(11) 0.0235(14)
S2 0.0175(11) 0.0442(18) 0.0549(19) 0.0360(16) 0.0177(12) 0.0169(12)
S3 0.0208(12) 0.0470(19) 0.0480(18) 0.0323(16) 0.0129(12) 0.0167(12)
S4 0.0183(11) 0.0174(13) 0.0404(16) 0.0120(12) 0.0072(10) 0.0072(10)
S5 0.0229(11) 0.0190(14) 0.0323(15) 0.0125(12) 0.0095(10) 0.0105(10)
S6 0.0167(11) 0.0273(15) 0.0364(15) 0.0150(13) 0.0100(10) 0.0120(10)
S7 0.0264(12) 0.0358(16) 0.0380(16) 0.0242(14) 0.0118(11) 0.0217(12)
S8 0.0216(11) 0.0334(16) 0.0363(15) 0.0162(13) 0.0067(11) 0.0188(11)
S9 0.0170(11) 0.0347(16) 0.0449(17) 0.0245(15) 0.0086(11) 0.0096(11)

loop_
_atom_site_label
_atom_site_type_symbol
_atom_site_thermal_displace_type
_atom_site_fract_x
_atom_site_fract_y
_atom_site_fract_z
_atom_site_occupancy
_atom_site_U_iso_or_equiv
_atom_site_calc_flag
_atom_site_refinement_flags
I1 I Uani 0.98724(6) 0.62093(8) 0.38481(5) 1.000 0.0567(3) . .
I2 I Uani 0.67665(6) 0.46278(7) 0.38763(5) 1.000 0.0452(3) . .
I3 I Uani 0.50063(5) 0.26917(6) 0.21585(4) 1.000 0.0353(2) . .
I4 I Uani 0.82424(6) 0.77041(7) 0.38627(5) 1.000 0.0462(3) . .
I5 I Uani 0.78658(6) 0.84567(8) 0.21355(5) 1.000 0.0498(3) . .
I6 I Uani 1.06383(6) 0.56459(7) 0.20729(5) 1.000 0.0468(3) . .
I7 I Uani 0.77511(6) 0.55655(7) 0.21220(5) 1.000 0.0451(3) . .
Mo1 Mo Uani 0.79350(7) 0.18265(8) 0.18466(6) 1.000 0.0334(3) . .
Mo2 Mo Uani 0.81548(7) 0.19516(9) 0.30963(6) 1.000 0.0365(3) . .
Mo3 Mo Uani 0.40321(6) 0.58915(7) 0.30002(5) 1.000 0.0240(3) . .
Mo4 Mo Uani 0.40312(6) 0.54541(7) 0.17556(5) 1.000 0.0246(3) . .
Mo5 Mo Uani 1.16792(6) 0.93628(7) 0.20028(5) 1.000 0.0275(3) . .
Mo6 Mo Uani 1.21920(6) 1.00128(7) 0.32612(5) 1.000 0.0267(3) . .
As1 As Uani 0.90562(10) 0.12429(13) 0.23711(7) 1.000 0.0457(5) . .
As2 As Uani 0.69948(10) 0.02516(12) 0.22834(8) 1.000 0.0468(5) . .
As3 As Uani 0.33770(8) 0.66227(10) 0.22163(7) 1.000 0.0325(4) . .
As4 As Uani 0.23646(8) 0.46260(10) 0.22067(8) 1.000 0.0378(4) . .
As5 As Uani 1.24940(9) 1.12464(10) 0.25340(7) 1.000 0.0360(4) . .
As6 As Uani 1.35542(8) 1.02496(10) 0.25441(7) 1.000 0.0340(4) . .
Cu1 Cu Uani 0.93209(13) 0.48159(16) 0.27690(11) 1.000 0.0594(7) . .
Cu2 Cu Uani 0.68062(12) 0.35617(15) 0.27711(10) 1.000 0.0491(6) . .
Cu3 Cu Uani 0.58297(14) 0.45674(14) 0.26996(10) 1.000 0.0483(6) . .
Cu4 Cu Uani 0.70378(11) 0.69816(15) 0.26908(10) 1.000 0.0555(6) . .
Cu5 Cu Uani 0.90746(11) 0.81742(14) 0.28239(10) 1.000 0.0461(6) . .
Cu6 Cu Uani 1.03566(13) 0.69213(14) 0.28094(10) 1.000 0.0482(6) . .
Cu7 Cu Uani 0.81362(16) 0.59959(17) 0.33990(13) 1.000 0.0717(8) . .
S1 S Uani 0.96045(19) 0.2842(3) 0.25577(15) 1.000 0.0380(9) . .
S2 S Uani 0.64912(19) 0.1338(2) 0.24349(17) 1.000 0.0342(9) . .
S3 S Uani 0.80731(19) 0.3298(2) 0.26565(16) 1.000 0.0354(10) . .
S4 S Uani 0.34765(18) 0.41815(19) 0.23950(15) 1.000 0.0253(8) . .
S5 S Uani 0.49882(18) 0.71758(19) 0.24123(14) 1.000 0.0236(8) . .
S6 S Uani 0.54679(17) 0.5731(2) 0.25905(14) 1.000 0.0251(8) . .
S7 S Uani 1.09452(19) 1.0249(2) 0.26398(15) 1.000 0.0282(9) . .
S8 S Uani 1.25359(18) 0.8750(2) 0.26546(14) 1.000 0.0270(8) . .
S9 S Uani 1.05858(18) 0.8385(2) 0.27524(16) 1.000 0.0314(9) . .
C1 C Uiso 0.6875(4) 0.1409(4) 0.0840(3) 1.000 0.035(3) . G
C2 C Uiso 0.7256(4) 0.0764(4) 0.0780(3) 1.000 0.035(3) . G
C3 C Uiso 0.8296(4) 0.1327(4) 0.0813(3) 1.000 0.041(3) . G
C4 C Uiso 0.8557(4) 0.2320(4) 0.0894(3) 1.000 0.042(3) . G
C5 C Uiso 0.7679(4) 0.2370(4) 0.0911(3) 1.000 0.039(3) . G
C6 C Uiso 0.5803(6) 0.1122(6) 0.0831(5) 1.000 0.049(3) . G
C7 C Uiso 0.6661(6) -0.0328(6) 0.0696(5) 1.000 0.055(4) . G
C8 C Uiso 0.9000(6) 0.0939(6) 0.0770(5) 1.000 0.056(4) . G
C9 C Uiso 0.9588(6) 0.3172(6) 0.0952(6) 1.000 0.071(5) . G
C10 C Uiso 0.7612(6) 0.3285(6) 0.0989(5) 1.000 0.062(4) . G
C11 C Uiso 0.8621(5) 0.2815(5) 0.4212(4) 1.000 0.043(3) . G
C12 C Uiso 0.7611(5) 0.2100(5) 0.4108(3) 1.000 0.032(2) . G
C13 C Uiso 0.7530(6) 0.1176(6) 0.3936(5) 1.000 0.055(4) . G
C14 C Uiso 0.8490(6) 0.1320(7) 0.3934(5) 1.000 0.075(5) . G
C15 C Uiso 0.9165(6) 0.2333(6) 0.4105(5) 1.000 0.068(5) . G
C16 C Uiso 0.9044(8) 0.3898(8) 0.4403(7) 1.000 0.088(6) . G
C17 C Uiso 0.6771(7) 0.2290(7) 0.4169(6) 1.000 0.045(3) . G
C18 C Uiso 0.6588(8) 0.0211(8) 0.3783(8) 1.000 0.116(9) . G
C19 C Uiso 0.8748(10) 0.0534(10) 0.3778(9) 1.000 0.171(16) . G
C20 C Uiso 1.0266(9) 0.2812(9) 0.4162(8) 1.000 0.136(11) . G
C21 C Uiso 0.3851(8) 0.6876(8) 0.3867(7) 1.000 0.098(7) . G
C22 C Uiso 0.3147(7) 0.5902(7) 0.3853(5) 1.000 0.061(4) . G
C23 C Uiso 0.3662(5) 0.5430(6) 0.4004(4) 1.000 0.039(3) . G
C24 C Uiso 0.4683(6) 0.6111(6) 0.4110(4) 1.000 0.042(3) . G
C25 C Uiso 0.4800(7) 0.7005(8) 0.4025(6) 1.000 0.091(6) . G
C26 C Uiso 0.3628(12) 0.7640(12) 0.3736(11) 1.000 0.27(3) . G
C27 C Uiso 0.2046(11) 0.5450(11) 0.3705(9) 1.000 0.136(11) . G
C28 C Uiso 0.3204(9) 0.4386(9) 0.4043(8) 1.000 0.102(7) . G
C29 C Uiso 0.5502(9) 0.5919(9) 0.4282(7) 1.000 0.081(6) . G
C30 C Uiso 0.5764(11) 0.7929(12) 0.4092(10) 1.000 0.20(2) . G
C31 C Uiso 0.3247(4) 0.4315(5) 0.0717(4) 1.000 0.042(3) . G
C32 C Uiso 0.4258(5) 0.4560(5) 0.0825(4) 1.000 0.050(3) . G
C33 C Uiso 0.4860(4) 0.5573(5) 0.0845(3) 1.000 0.040(3) . G
C34 C Uiso 0.4221(4) 0.5953(4) 0.0749(3) 1.000 0.036(3) . G
C35 C Uiso 0.3224(4) 0.5176(4) 0.0670(3) 1.000 0.035(3) . G
C36 C Uiso 0.2354(6) 0.3314(7) 0.0662(6) 1.000 0.070(5) . G
C37 C Uiso 0.4628(7) 0.3866(7) 0.0905(6) 1.000 0.084(6) . G
C38 C Uiso 0.5982(6) 0.6144(7) 0.0949(6) 1.000 0.069(5) . G
C39 C Uiso 0.4544(6) 0.7000(6) 0.0734(6) 1.000 0.063(4) . G
C40 C Uiso 0.2302(6) 0.5251(6) 0.0556(5) 1.000 0.055(4) . G
C41 C Uiso 1.1518(4) 0.8254(4) 0.1004(3) 1.000 0.031(2) . G
C42 C Uiso 1.2212(4) 0.9226(4) 0.0970(3) 1.000 0.034(3) . G
C43 C Uiso 1.1698(4) 0.9755(4) 0.0969(3) 1.000 0.034(3) . G
C44 C Uiso 1.0687(4) 0.9111(4) 0.1002(3) 1.000 0.035(3) . G
C45 C Uiso 1.0575(4) 0.8183(4) 0.1024(3) 1.000 0.034(3) . G
C46 C Uiso 1.1742(5) 0.7439(6) 0.1017(5) 1.000 0.053(4) . G
C47 C Uiso 1.3303(5) 0.9625(6) 0.0941(5) 1.000 0.040(3) . G
C48 C Uiso 1.2148(5) 1.0817(6) 0.0938(5) 1.000 0.045(3) . G
C49 C Uiso 0.9873(5) 0.9367(6) 0.1012(5) 1.000 0.053(4) . G
C50 C Uiso 0.9622(5) 0.7280(6) 0.1061(5) 1.000 0.044(3) . G
C51 C Uiso 1.1824(4) 1.0295(4) 0.4316(3) 1.000 0.028(2) . G
C52 C Uiso 1.2354(4) 0.9787(4) 0.4319(3) 1.000 0.037(3) . G
C53 C Uiso 1.3328(4) 1.0409(4) 0.4216(3) 1.000 0.037(3) . G
C54 C Uiso 1.3401(4) 1.1302(4) 0.4150(3) 1.000 0.039(3) . G
C55 C Uiso 1.2471(4) 1.1232(4) 0.4212(3) 1.000 0.034(3) . G
C56 C Uiso 1.0761(6) 0.9908(6) 0.4408(5) 1.000 0.046(3) . G
C57 C Uiso 1.1953(6) 0.8764(6) 0.4414(5) 1.000 0.058(4) . G
C58 C Uiso 1.4144(6) 1.0164(6) 0.4183(5) 1.000 0.055(4) . G
C59 C Uiso 1.4307(6) 1.2173(6) 0.4035(5) 1.000 0.058(4) . G
C60 C Uiso 1.2215(6) 1.2016(6) 0.4174(5) 1.000 0.056(4) . G
H6A H Uiso 0.54390 0.08150 0.03820 1.000 0.0590 calc R
H6B H Uiso 0.57600 0.17080 0.10000 1.000 0.0590 calc R
H6C H Uiso 0.55130 0.06560 0.11050 1.000 0.0590 calc R
H7A H Uiso 0.63780 -0.06470 0.02330 1.000 0.0660 calc R
H7B H Uiso 0.61220 -0.04880 0.09510 1.000 0.0660 calc R
H7C H Uiso 0.70940 -0.05610 0.08480 1.000 0.0660 calc R
H8A H Uiso 0.92150 0.09050 0.12060 1.000 0.0670 calc R
H8B H Uiso 0.95800 0.13770 0.06000 1.000 0.0670 calc R
H8C H Uiso 0.86620 0.02810 0.04770 1.000 0.0670 calc R
H9A H Uiso 1.00230 0.32040 0.13220 1.000 0.0850 calc R
H9B H Uiso 0.95670 0.37820 0.10230 1.000 0.0850 calc R
H9C H Uiso 0.98450 0.30860 0.05480 1.000 0.0850 calc R
H10A H Uiso 0.82750 0.38610 0.11580 1.000 0.0740 calc R
H10B H Uiso 0.71640 0.32730 0.12970 1.000 0.0740 calc R
H10C H Uiso 0.73550 0.33170 0.05650 1.000 0.0740 calc R
H16A H Uiso 0.90740 0.41050 0.48740 1.000 0.1060 calc R
H16B H Uiso 0.86210 0.40710 0.41620 1.000 0.1060 calc R
H16C H Uiso 0.97150 0.42280 0.42990 1.000 0.1060 calc R
H17A H Uiso 0.61850 0.17800 0.38490 1.000 0.0540 calc R
H17B H Uiso 0.69590 0.29330 0.40860 1.000 0.0540 calc R
H17C H Uiso 0.66160 0.22810 0.46110 1.000 0.0540 calc R
H18A H Uiso 0.64270 -0.00060 0.41870 1.000 0.1390 calc R
H18B H Uiso 0.66700 -0.02740 0.34790 1.000 0.1390 calc R
H18C H Uiso 0.60480 0.02770 0.35820 1.000 0.1390 calc R
H19A H Uiso 0.88660 0.04550 0.33270 1.000 0.2050 calc R
H19B H Uiso 0.81970 -0.00860 0.38290 1.000 0.2050 calc R
H19C H Uiso 0.93500 0.07140 0.40770 1.000 0.2050 calc R
H20A H Uiso 1.05240 0.25760 0.44790 1.000 0.1630 calc R
H20B H Uiso 1.05640 0.35250 0.43090 1.000 0.1630 calc R
H20C H Uiso 1.04340 0.26510 0.37350 1.000 0.1630 calc R
H26A H Uiso 0.29100 0.73840 0.36900 1.000 0.3260 calc R
H26B H Uiso 0.38520 0.78130 0.33310 1.000 0.3260 calc R
H26C H Uiso 0.39760 0.82240 0.41000 1.000 0.3260 calc R
H27A H Uiso 0.17280 0.47580 0.37210 1.000 0.1630 calc R
H27B H Uiso 0.18530 0.54960 0.32680 1.000 0.1630 calc R
H27C H Uiso 0.18330 0.57970 0.40300 1.000 0.1630 calc R
H28A H Uiso 0.37220 0.42110 0.40840 1.000 0.1220 calc R
H28B H Uiso 0.27140 0.39610 0.36470 1.000 0.1220 calc R
H28C H Uiso 0.28740 0.43000 0.44260 1.000 0.1220 calc R
H29A H Uiso 0.60020 0.61760 0.40040 1.000 0.0970 calc R
H29B H Uiso 0.52310 0.52100 0.42150 1.000 0.0970 calc R
H29C H Uiso 0.58090 0.62430 0.47420 1.000 0.0970 calc R
H30A H Uiso 0.59910 0.82920 0.45520 1.000 0.2380 calc R
H30B H Uiso 0.56740 0.83330 0.38280 1.000 0.2380 calc R
H30C H Uiso 0.62610 0.77710 0.39410 1.000 0.2380 calc R
H36A H Uiso 0.18330 0.33890 0.08550 1.000 0.0850 calc R
H36B H Uiso 0.25470 0.29380 0.08940 1.000 0.0850 calc R
H36C H Uiso 0.21020 0.29670 0.02000 1.000 0.0850 calc R
H37A H Uiso 0.47910 0.36460 0.04900 1.000 0.1010 calc R
H37B H Uiso 0.41100 0.32980 0.10320 1.000 0.1010 calc R
H37C H Uiso 0.52240 0.42050 0.12440 1.000 0.1010 calc R
H38A H Uiso 0.62500 0.59340 0.12790 1.000 0.0820 calc R
H38B H Uiso 0.62180 0.68460 0.11000 1.000 0.0820 calc R
H38C H Uiso 0.62060 0.60240 0.05370 1.000 0.0820 calc R
H39A H Uiso 0.46030 0.70760 0.02860 1.000 0.0760 calc R
H39B H Uiso 0.51900 0.74430 0.10200 1.000 0.0760 calc R
H39C H Uiso 0.40500 0.71620 0.08860 1.000 0.0760 calc R
H40A H Uiso 0.24860 0.59430 0.06620 1.000 0.0660 calc R
H40B H Uiso 0.18390 0.49070 0.08360 1.000 0.0660 calc R
H40C H Uiso 0.19830 0.49520 0.00960 1.000 0.0660 calc R
H46A H Uiso 1.21350 0.75750 0.14430 1.000 0.0640 calc R
H46B H Uiso 1.21200 0.74010 0.06710 1.000 0.0640 calc R
H46C H Uiso 1.11180 0.68140 0.09470 1.000 0.0640 calc R
H47A H Uiso 1.33780 0.93800 0.05000 1.000 0.0490 calc R
H47B H Uiso 1.35900 0.94110 0.12580 1.000 0.0490 calc R
H47C H Uiso 1.36500 1.03440 0.10460 1.000 0.0490 calc R
H48A H Uiso 1.28440 1.11860 0.11570 1.000 0.0540 calc R
H48B H Uiso 1.17770 1.10970 0.11560 1.000 0.0540 calc R
H48C H Uiso 1.21150 1.08550 0.04800 1.000 0.0540 calc R
H49A H Uiso 1.01530 1.00520 0.12510 1.000 0.0630 calc R
H49B H Uiso 0.93550 0.89360 0.12290 1.000 0.0630 calc R
H49C H Uiso 0.95840 0.92790 0.05630 1.000 0.0630 calc R
H50A H Uiso 0.92510 0.69110 0.06190 1.000 0.0530 calc R
H50B H Uiso 0.92180 0.74780 0.13140 1.000 0.0530 calc R
H50C H Uiso 0.97810 0.68660 0.12750 1.000 0.0530 calc R
H56A H Uiso 1.07430 1.01600 0.48630 1.000 0.0560 calc R
H56B H Uiso 1.04100 0.91900 0.43050 1.000 0.0560 calc R
H56C H Uiso 1.04370 1.01230 0.41170 1.000 0.0560 calc R
H57A H Uiso 1.20630 0.83680 0.40540 1.000 0.0700 calc R
H57B H Uiso 1.12380 0.84660 0.44210 1.000 0.0700 calc R
H57C H Uiso 1.22950 0.87920 0.48290 1.000 0.0700 calc R
H58A H Uiso 1.44860 1.03840 0.38210 1.000 0.0660 calc R
H58B H Uiso 1.38570 0.94530 0.41120 1.000 0.0660 calc R
H58C H Uiso 1.46200 1.04960 0.45950 1.000 0.0660 calc R
H59A H Uiso 1.46310 1.26800 0.44450 1.000 0.0700 calc R
H59B H Uiso 1.41080 1.24370 0.37070 1.000 0.0700 calc R
H59C H Uiso 1.47700 1.19700 0.38770 1.000 0.0700 calc R
H60A H Uiso 1.15740 1.17250 0.38850 1.000 0.0680 calc R
H60B H Uiso 1.27330 1.25250 0.40000 1.000 0.0680 calc R
H60C H Uiso 1.21730 1.23070 0.46120 1.000 0.0680 calc R

loop_
_atom_type_symbol
_atom_type_description
_atom_type_scat_dispersion_real
_atom_type_scat_dispersion_imag
_atom_type_scat_source
S S 0.1246 0.1234 'International Tables Vol C Tables 4.2.6.8 and 6.1.1.4'
Mo Mo -1.6832 0.6857 'International Tables Vol C Tables 4.2.6.8 and 6.1.1.4'
I I -0.4742 1.8119 'International Tables Vol C Tables 4.2.6.8 and 6.1.1.4'
Cu Cu 0.3201 1.2651 'International Tables Vol C Tables 4.2.6.8 and 6.1.1.4'
As As 0.0499 2.0058 'International Tables Vol C Tables 4.2.6.8 and 6.1.1.4'
H H 0.0000 0.0000 'International Tables Vol C Tables 4.2.6.8 and 6.1.1.4'
C C 0.0033 0.0016 'International Tables Vol C Tables 4.2.6.8 and 6.1.1.4'

loop_
_exptl_crystal_face_index_h_
_exptl_crystal_face_index_k
_exptl_crystal_face_index_l
_exptl_crystal_face_perp_dist
0 0 1 0.0182
5 -25 -9 0.0725
3 6 -13 0.0806
2 5 -2 0.0990
0 0 -1 0.0043
24 5 28 0.1684
-7 -4 22 0.1657

loop_
_geom_angle_atom_site_label_1
_geom_angle_atom_site_label_2
_geom_angle_atom_site_label_3
_geom_angle
_geom_angle_site_symmetry_1
_geom_angle_site_symmetry_2
_geom_angle_site_symmetry_3
_geom_angle_publ_flag
Cu1 I1 Cu6 67.57(7) . . . yes
Cu1 I1 Cu7 79.95(8) . . . yes
Cu6 I1 Cu7 81.79(8) . . . yes
Cu2 I2 Cu3 60.15(7) . . . yes
Cu2 I2 Cu7 78.78(8) . . . yes
Cu3 I2 Cu7 73.83(8) . . . yes
Cu2 I3 Cu3 63.19(7) . . . yes
Cu4 I4 Cu5 62.17(7) . . . yes
Cu4 I4 Cu7 75.82(8) . . . yes
Cu5 I4 Cu7 83.88(8) . . . yes
Cu4 I5 Cu5 64.38(7) . . . yes
Cu1 I6 Cu6 69.72(8) . . . yes
Cu3 I7 Cu4 66.76(6) . . . yes
Cu3 I7 Cu7 68.70(8) . . . yes
Cu4 I7 Cu7 70.10(8) . . . yes
Mo2 Mo1 As1 59.96(5) . . . yes
Mo2 Mo1 As2 60.13(5) . . . yes
Mo2 Mo1 S1 58.68(9) . . . yes
Mo2 Mo1 S2 58.67(9) . . . yes
Mo2 Mo1 S3 59.35(8) . . . yes
Mo2 Mo1 C1 149.33(17) . . . yes
Mo2 Mo1 C2 146.30(15) . . . yes
Mo2 Mo1 C3 147.68(17) . . . yes
Mo2 Mo1 C4 151.82(17) . . . yes
Mo2 Mo1 C5 152.95(16) . . . yes
As1 Mo1 As2 64.41(6) . . . yes
As1 Mo1 S1 51.42(11) . . . yes
As1 Mo1 S2 105.99(9) . . . yes
As1 Mo1 S3 109.37(9) . . . yes
As1 Mo1 C1 138.49(17) . . . yes
As1 Mo1 C2 103.96(17) . . . yes
As1 Mo1 C3 87.75(17) . . . yes
As1 Mo1 C4 107.16(18) . . . yes
As1 Mo1 C5 141.39(18) . . . yes
As2 Mo1 S1 106.16(11) . . . yes
As2 Mo1 S2 51.43(8) . . . yes
As2 Mo1 S3 109.55(9) . . . yes
As2 Mo1 C1 102.03(15) . . . yes
As2 Mo1 C2 86.39(15) . . . yes
As2 Mo1 C3 106.70(15) . . . yes
As2 Mo1 C4 140.74(16) . . . yes
As2 Mo1 C5 136.50(16) . . . yes
S1 Mo1 S2 115.31(12) . . . yes
S1 Mo1 S3 68.02(12) . . . yes
S1 Mo1 C1 149.83(18) . . . yes
S1 Mo1 C2 137.05(19) . . . yes
S1 Mo1 C3 103.51(18) . . . yes
S1 Mo1 C4 93.39(18) . . . yes
S1 Mo1 C5 116.66(18) . . . yes
S2 Mo1 S3 68.10(11) . . . yes
S2 Mo1 C1 90.66(18) . . . yes
S2 Mo1 C2 104.70(18) . . . yes
S2 Mo1 C3 139.05(18) . . . yes
S2 Mo1 C4 145.33(19) . . . yes
S2 Mo1 C5 111.30(19) . . . yes
S3 Mo1 C1 112.12(18) . . . yes
S3 Mo1 C2 146.61(18) . . . yes
S3 Mo1 C3 143.71(16) . . . yes
S3 Mo1 C4 109.29(17) . . . yes
S3 Mo1 C5 93.74(17) . . . yes
C1 Mo1 C2 34.5(2) . . . yes
C1 Mo1 C3 57.4(2) . . . yes
C1 Mo1 C4 57.3(2) . . . yes
C1 Mo1 C5 34.5(2) . . . yes
C2 Mo1 C3 34.5(2) . . . yes
C2 Mo1 C4 57.3(2) . . . yes
C2 Mo1 C5 57.4(2) . . . yes
C3 Mo1 C4 34.5(2) . . . yes
C3 Mo1 C5 57.3(2) . . . yes
C4 Mo1 C5 34.5(2) . . . yes
Mo1 Mo2 As1 60.50(5) . . . yes
Mo1 Mo2 As2 60.15(5) . . . yes
Mo1 Mo2 S1 58.56(8) . . . yes
Mo1 Mo2 S2 58.60(9) . . . yes
Mo1 Mo2 S3 59.58(8) . . . yes
Mo1 Mo2 C11 153.72(19) . . . yes
Mo1 Mo2 C12 150.5(2) . . . yes
Mo1 Mo2 C13 146.1(2) . . . yes
Mo1 Mo2 C14 146.3(3) . . . yes
Mo1 Mo2 C15 150.8(3) . . . yes
As1 Mo2 As2 64.61(6) . . . yes
As1 Mo2 S1 51.56(10) . . . yes
As1 Mo2 S2 106.37(10) . . . yes
As1 Mo2 S3 110.01(10) . . . yes
As1 Mo2 C11 129.9(2) . . . yes
As1 Mo2 C12 146.4(2) . . . yes
As1 Mo2 C13 115.1(3) . . . yes
As1 Mo2 C14 88.7(3) . . . yes
As1 Mo2 C15 96.7(3) . . . yes
As2 Mo2 S1 106.09(10) . . . yes
As2 Mo2 S2 51.42(9) . . . yes
As2 Mo2 S3 109.75(9) . . . yes
As2 Mo2 C11 144.39(19) . . . yes
As2 Mo2 C12 113.10(19) . . . yes
As2 Mo2 C13 87.0(2) . . . yes
As2 Mo2 C14 95.7(3) . . . yes
As2 Mo2 C15 129.5(2) . . . yes
S1 Mo2 S2 115.13(12) . . . yes
S1 Mo2 S3 68.06(12) . . . yes
S1 Mo2 C11 106.5(2) . . . yes
S1 Mo2 C12 140.5(2) . . . yes
S1 Mo2 C13 148.7(3) . . . yes
S1 Mo2 C14 114.3(3) . . . yes
S1 Mo2 C15 93.5(3) . . . yes
S2 Mo2 S3 68.17(10) . . . yes
S2 Mo2 C11 123.2(2) . . . yes
S2 Mo2 C12 94.0(2) . . . yes
S2 Mo2 C13 95.3(3) . . . yes
S2 Mo2 C14 126.4(3) . . . yes
S2 Mo2 C15 150.6(3) . . . yes
S3 Mo2 C11 95.6(2) . . . yes
S3 Mo2 C12 102.3(2) . . . yes
S3 Mo2 C13 134.8(3) . . . yes
S3 Mo2 C14 153.0(3) . . . yes
S3 Mo2 C15 120.8(2) . . . yes
C11 Mo2 C12 34.4(3) . . . yes
C11 Mo2 C13 57.5(3) . . . yes
C11 Mo2 C14 57.5(3) . . . yes
C11 Mo2 C15 34.5(3) . . . yes
C12 Mo2 C13 34.7(3) . . . yes
C12 Mo2 C14 57.7(3) . . . yes
C12 Mo2 C15 57.4(3) . . . yes
C13 Mo2 C14 34.8(4) . . . yes
C13 Mo2 C15 57.7(3) . . . yes
C14 Mo2 C15 34.7(3) . . . yes
Mo4 Mo3 As3 60.26(5) . . . yes
Mo4 Mo3 As4 60.41(5) . . . yes
Mo4 Mo3 S4 58.43(8) . . . yes
Mo4 Mo3 S5 58.37(7) . . . yes
Mo4 Mo3 S6 59.73(7) . . . yes
Mo4 Mo3 C21 147.6(3) . . . yes
Mo4 Mo3 C22 149.0(3) . . . yes
Mo4 Mo3 C23 151.3(2) . . . yes
Mo4 Mo3 C24 151.2(3) . . . yes
Mo4 Mo3 C25 148.8(3) . . . yes
As3 Mo3 As4 64.85(5) . . . yes
As3 Mo3 S4 106.10(9) . . . yes
As3 Mo3 S5 51.16(8) . . . yes
As3 Mo3 S6 109.93(8) . . . yes
As3 Mo3 C21 87.9(3) . . . yes
As3 Mo3 C22 101.0(3) . . . yes
As3 Mo3 C23 135.3(2) . . . yes
As3 Mo3 C24 144.0(2) . . . yes
As3 Mo3 C25 110.7(3) . . . yes
As4 Mo3 S4 51.31(8) . . . yes
As4 Mo3 S5 106.12(9) . . . yes
As4 Mo3 S6 109.94(8) . . . yes
As4 Mo3 C21 113.5(3) . . . yes
As4 Mo3 C22 89.8(3) . . . yes
As4 Mo3 C23 101.2(2) . . . yes
As4 Mo3 C24 134.8(2) . . . yes
As4 Mo3 C25 146.8(3) . . . yes
S4 Mo3 S5 114.83(10) . . . yes
S4 Mo3 S6 68.07(10) . . . yes
S4 Mo3 C21 146.1(3) . . . yes
S4 Mo3 C22 111.1(3) . . . yes
S4 Mo3 C23 93.0(2) . . . yes
S4 Mo3 C24 108.6(2) . . . yes
S4 Mo3 C25 142.9(3) . . . yes
S5 Mo3 S6 68.31(10) . . . yes
S5 Mo3 C21 98.1(3) . . . yes
S5 Mo3 C22 131.2(3) . . . yes
S5 Mo3 C23 149.4(2) . . . yes
S5 Mo3 C24 118.8(2) . . . yes
S5 Mo3 C25 92.1(3) . . . yes
S6 Mo3 C21 136.6(3) . . . yes
S6 Mo3 C22 148.2(3) . . . yes
S6 Mo3 C23 114.7(2) . . . yes
S6 Mo3 C24 92.0(3) . . . yes
S6 Mo3 C25 102.4(3) . . . yes
C21 Mo3 C22 35.0(4) . . . yes
C21 Mo3 C23 57.7(4) . . . yes
C21 Mo3 C24 57.6(4) . . . yes
C21 Mo3 C25 34.9(5) . . . yes
C22 Mo3 C23 34.5(3) . . . yes
C22 Mo3 C24 57.3(4) . . . yes
C22 Mo3 C25 57.9(4) . . . yes
C23 Mo3 C24 34.2(3) . . . yes
C23 Mo3 C25 57.3(4) . . . yes
C24 Mo3 C25 34.4(4) . . . yes
Mo3 Mo4 As3 60.16(5) . . . yes
Mo3 Mo4 As4 60.09(5) . . . yes
Mo3 Mo4 S4 58.71(8) . . . yes
Mo3 Mo4 S5 58.67(7) . . . yes
Mo3 Mo4 S6 59.47(7) . . . yes
Mo3 Mo4 C31 148.56(19) . . . yes
Mo3 Mo4 C32 151.9(2) . . . yes
Mo3 Mo4 C33 151.80(18) . . . yes
Mo3 Mo4 C34 148.45(15) . . . yes
Mo3 Mo4 C35 146.61(17) . . . yes
As3 Mo4 As4 64.70(5) . . . yes
As3 Mo4 S4 106.24(9) . . . yes
As3 Mo4 S5 51.20(8) . . . yes
As3 Mo4 S6 109.64(8) . . . yes
As3 Mo4 C31 119.89(19) . . . yes
As3 Mo4 C32 147.6(2) . . . yes
As3 Mo4 C33 124.42(18) . . . yes
As3 Mo4 C34 92.92(16) . . . yes
As3 Mo4 C35 90.68(16) . . . yes
As4 Mo4 S4 51.29(8) . . . yes
As4 Mo4 S5 106.10(9) . . . yes
As4 Mo4 S6 109.47(8) . . . yes
As4 Mo4 C31 90.56(19) . . . yes
As4 Mo4 C32 119.2(2) . . . yes
As4 Mo4 C33 147.99(18) . . . yes
As4 Mo4 C34 125.92(17) . . . yes
As4 Mo4 C35 94.17(17) . . . yes
S4 Mo4 S5 115.39(10) . . . yes
S4 Mo4 S6 68.08(10) . . . yes
S4 Mo4 C31 95.1(2) . . . yes
S4 Mo4 C32 97.7(2) . . . yes
S4 Mo4 C33 129.14(19) . . . yes
S4 Mo4 C34 152.19(16) . . . yes
S4 Mo4 C35 123.34(16) . . . yes
S5 Mo4 S6 68.32(10) . . . yes
S5 Mo4 C31 149.5(2) . . . yes
S5 Mo4 C32 134.4(2) . . . yes
S5 Mo4 C33 100.77(19) . . . yes
S5 Mo4 C34 92.29(16) . . . yes
S5 Mo4 C35 117.06(16) . . . yes
S6 Mo4 C31 130.44(19) . . . yes
S6 Mo4 C32 99.3(2) . . . yes
S6 Mo4 C33 96.33(19) . . . yes
S6 Mo4 C34 124.55(18) . . . yes
S6 Mo4 C35 153.62(18) . . . yes
C31 Mo4 C32 34.8(3) . . . yes
C31 Mo4 C33 57.8(2) . . . yes
C31 Mo4 C34 57.5(2) . . . yes
C31 Mo4 C35 34.5(2) . . . yes
C32 Mo4 C33 34.9(3) . . . yes
C32 Mo4 C34 57.8(2) . . . yes
C32 Mo4 C35 57.6(3) . . . yes
C33 Mo4 C34 34.7(2) . . . yes
C33 Mo4 C35 57.6(2) . . . yes
C34 Mo4 C35 34.5(2) . . . yes
Mo6 Mo5 As5 59.90(5) . . . yes
Mo6 Mo5 As6 59.99(5) . . . yes
Mo6 Mo5 S7 58.71(8) . . . yes
Mo6 Mo5 S8 58.90(8) . . . yes
Mo6 Mo5 S9 59.77(8) . . . yes
Mo6 Mo5 C41 150.60(16) . . . yes
Mo6 Mo5 C42 147.11(17) . . . yes
Mo6 Mo5 C43 147.01(15) . . . yes
Mo6 Mo5 C44 150.44(17) . . . yes
Mo6 Mo5 C45 152.82(16) . . . yes
As5 Mo5 As6 64.67(5) . . . yes
As5 Mo5 S7 51.18(8) . . . yes
As5 Mo5 S8 106.33(8) . . . yes
As5 Mo5 S9 109.40(9) . . . yes
As5 Mo5 C41 140.76(15) . . . yes
As5 Mo5 C42 106.52(15) . . . yes
As5 Mo5 C43 87.29(15) . . . yes
As5 Mo5 C44 104.19(15) . . . yes
As5 Mo5 C45 138.67(16) . . . yes
As6 Mo5 S7 106.16(9) . . . yes
As6 Mo5 S8 51.42(8) . . . yes
As6 Mo5 S9 109.84(9) . . . yes
As6 Mo5 C41 105.36(17) . . . yes
As6 Mo5 C42 87.16(17) . . . yes
As6 Mo5 C43 104.87(17) . . . yes
As6 Mo5 C44 139.55(16) . . . yes
As6 Mo5 C45 139.62(17) . . . yes
S7 Mo5 S8 115.53(11) . . . yes
S7 Mo5 S9 67.98(10) . . . yes
S7 Mo5 C41 147.02(19) . . . yes
S7 Mo5 C42 139.01(17) . . . yes
S7 Mo5 C43 104.64(18) . . . yes
S7 Mo5 C44 91.76(18) . . . yes
S7 Mo5 C45 113.28(18) . . . yes
S8 Mo5 S9 68.48(10) . . . yes
S8 Mo5 C41 91.83(17) . . . yes
S8 Mo5 C42 103.19(18) . . . yes
S8 Mo5 C43 137.29(19) . . . yes
S8 Mo5 C44 147.75(17) . . . yes
S8 Mo5 C45 114.20(17) . . . yes
S9 Mo5 C41 109.59(16) . . . yes
S9 Mo5 C42 144.03(16) . . . yes
S9 Mo5 C43 145.21(18) . . . yes
S9 Mo5 C44 110.48(17) . . . yes
S9 Mo5 C45 93.05(17) . . . yes
C41 Mo5 C42 34.5(2) . . . yes
C41 Mo5 C43 57.4(2) . . . yes
C41 Mo5 C44 57.3(2) . . . yes
C41 Mo5 C45 34.3(2) . . . yes
C42 Mo5 C43 34.7(2) . . . yes
C42 Mo5 C44 57.6(2) . . . yes
C42 Mo5 C45 57.3(2) . . . yes
C43 Mo5 C44 34.7(2) . . . yes
C43 Mo5 C45 57.5(2) . . . yes
C44 Mo5 C45 34.5(2) . . . yes
Mo5 Mo6 As5 60.69(5) . . . yes
Mo5 Mo6 As6 60.52(5) . . . yes
Mo5 Mo6 S7 58.71(8) . . . yes
Mo5 Mo6 S8 58.44(8) . . . yes
Mo5 Mo6 S9 59.38(8) . . . yes
Mo5 Mo6 C51 152.13(17) . . . yes
Mo5 Mo6 C52 152.17(15) . . . yes
Mo5 Mo6 C53 148.22(17) . . . yes
Mo5 Mo6 C54 146.03(16) . . . yes
Mo5 Mo6 C55 148.22(16) . . . yes
As5 Mo6 As6 65.16(5) . . . yes
As5 Mo6 S7 51.43(8) . . . yes
As5 Mo6 S8 106.60(8) . . . yes
As5 Mo6 S9 109.73(9) . . . yes
As5 Mo6 C51 120.77(16) . . . yes
As5 Mo6 C52 147.12(15) . . . yes
As5 Mo6 C53 122.10(15) . . . yes
As5 Mo6 C54 91.36(15) . . . yes
As5 Mo6 C55 90.55(15) . . . yes
As6 Mo6 S7 106.57(9) . . . yes
As6 Mo6 S8 51.47(8) . . . yes
As6 Mo6 S9 109.95(9) . . . yes
As6 Mo6 C51 147.31(17) . . . yes
As6 Mo6 C52 121.40(18) . . . yes
As6 Mo6 C53 90.82(17) . . . yes
As6 Mo6 C54 91.43(17) . . . yes
As6 Mo6 C55 121.99(17) . . . yes
S7 Mo6 S8 115.09(11) . . . yes
S7 Mo6 S9 67.82(10) . . . yes
S7 Mo6 C51 99.04(19) . . . yes
S7 Mo6 C52 131.74(19) . . . yes
S7 Mo6 C53 151.15(18) . . . yes
S7 Mo6 C54 120.15(18) . . . yes
S7 Mo6 C55 93.57(18) . . . yes
S8 Mo6 S9 68.14(10) . . . yes
S8 Mo6 C51 132.36(17) . . . yes
S8 Mo6 C52 99.55(17) . . . yes
S8 Mo6 C53 93.76(17) . . . yes
S8 Mo6 C54 120.30(18) . . . yes
S8 Mo6 C55 151.34(18) . . . yes
S9 Mo6 C51 98.25(17) . . . yes
S9 Mo6 C52 98.21(17) . . . yes
S9 Mo6 C53 128.13(16) . . . yes
S9 Mo6 C54 154.59(17) . . . yes
S9 Mo6 C55 127.98(18) . . . yes
C51 Mo6 C52 35.1(2) . . . yes
C51 Mo6 C53 58.0(2) . . . yes
C51 Mo6 C54 57.7(2) . . . yes
C51 Mo6 C55 34.8(2) . . . yes
C52 Mo6 C53 35.0(2) . . . yes
C52 Mo6 C54 57.8(2) . . . yes
C52 Mo6 C55 57.9(2) . . . yes
C53 Mo6 C54 34.5(2) . . . yes
C53 Mo6 C55 57.6(2) . . . yes
C54 Mo6 C55 34.5(2) . . . yes
Mo1 As1 Mo2 59.54(6) . . . yes
Mo1 As1 As2 57.56(6) . . . yes
Mo1 As1 S1 61.26(11) . . . yes
Mo2 As1 As2 57.70(6) . . . yes
Mo2 As1 S1 61.60(11) . . . yes
As2 As1 S1 108.48(13) . . . yes
Mo1 As2 Mo2 59.71(6) . . . yes
Mo1 As2 As1 58.04(6) . . . yes
Mo1 As2 S2 61.62(10) . . . yes
Mo2 As2 As1 57.69(6) . . . yes
Mo2 As2 S2 61.68(10) . . . yes
As1 As2 S2 108.97(11) . . . yes
Mo3 As3 Mo4 59.58(5) . . . yes
Mo3 As3 As4 57.58(5) . . . yes
Mo3 As3 S5 61.57(9) . . . yes
Mo4 As3 As4 57.76(5) . . . yes
Mo4 As3 S5 61.30(9) . . . yes
As4 As3 S5 108.52(10) . . . yes
Mo3 As4 Mo4 59.50(5) . . . yes
Mo3 As4 As3 57.56(5) . . . yes
Mo3 As4 S4 61.57(9) . . . yes
Mo4 As4 As3 57.55(5) . . . yes
Mo4 As4 S4 61.22(9) . . . yes
As3 As4 S4 108.37(10) . . . yes
Mo5 As5 Mo6 59.41(5) . . . yes
Mo5 As5 As6 57.55(5) . . . yes
Mo5 As5 S7 61.37(9) . . . yes
Mo6 As5 As6 57.43(5) . . . yes
Mo6 As5 S7 61.74(9) . . . yes
As6 As5 S7 108.52(10) . . . yes
Mo5 As6 Mo6 59.49(5) . . . yes
Mo5 As6 As5 57.77(5) . . . yes
Mo5 As6 S8 61.20(9) . . . yes
Mo6 As6 As5 57.41(5) . . . yes
Mo6 As6 S8 61.78(9) . . . yes
As5 As6 S8 108.53(10) . . . yes
I1 Cu1 I6 103.20(9) . . . yes
I1 Cu1 S3 122.54(13) . . . yes
I6 Cu1 S3 133.97(13) . . . yes
I2 Cu2 I3 103.18(8) . . . yes
I2 Cu2 S3 121.51(12) . . . yes
I3 Cu2 S3 133.25(12) . . . yes
I2 Cu3 I3 99.12(7) . . . yes
I2 Cu3 I7 95.48(8) . . . yes
I2 Cu3 S6 121.49(11) . . . yes
I3 Cu3 I7 105.27(8) . . . yes
I3 Cu3 S6 134.28(13) . . . yes
I7 Cu3 S6 91.79(10) . . . yes
I4 Cu4 I5 102.08(8) . . . yes
I4 Cu4 I7 95.79(7) . . . yes
I4 Cu4 S6 118.57(11) . . . yes
I5 Cu4 I7 105.64(7) . . . yes
I5 Cu4 S6 133.86(12) . . . yes
I7 Cu4 S6 91.78(10) . . . yes
I4 Cu5 I5 104.59(8) . . . yes
I4 Cu5 S9 121.07(12) . . . yes
I5 Cu5 S9 134.01(12) . . . yes
I1 Cu6 I6 103.25(8) . . . yes
I1 Cu6 S9 122.66(12) . . . yes
I6 Cu6 S9 133.74(13) . . . yes
I1 Cu7 I2 107.39(10) . . . yes
I1 Cu7 I4 106.58(10) . . . yes
I1 Cu7 I7 112.40(11) . . . yes
I2 Cu7 I4 109.73(10) . . . yes
I2 Cu7 I7 111.61(10) . . . yes
I4 Cu7 I7 108.98(10) . . . yes
Mo1 S1 Mo2 62.76(10) . . . yes
Mo1 S1 As1 67.32(12) . . . yes
Mo2 S1 As1 66.84(13) . . . yes
Mo1 S2 Mo2 62.73(9) . . . yes
Mo1 S2 As2 66.96(11) . . . yes
Mo2 S2 As2 66.91(11) . . . yes
Mo1 S3 Mo2 61.07(8) . . . yes
Mo1 S3 Cu1 122.30(15) . . . yes
Mo1 S3 Cu2 123.80(15) . . . yes
Mo2 S3 Cu1 126.10(16) . . . yes
Mo2 S3 Cu2 120.58(15) . . . yes
Cu1 S3 Cu2 101.10(15) . . . yes
Mo3 S4 Mo4 62.86(8) . . . yes
Mo3 S4 As4 67.12(9) . . . yes
Mo4 S4 As4 67.50(9) . . . yes
Mo3 S5 Mo4 62.96(8) . . . yes
Mo3 S5 As3 67.27(9) . . . yes
Mo4 S5 As3 67.50(9) . . . yes
Mo3 S6 Mo4 60.80(8) . . . yes
Mo3 S6 Cu3 125.86(14) . . . yes
Mo3 S6 Cu4 125.34(14) . . . yes
Mo4 S6 Cu3 124.14(14) . . . yes
Mo4 S6 Cu4 122.32(13) . . . yes
Cu3 S6 Cu4 98.01(14) . . . yes
Mo5 S7 Mo6 62.58(9) . . . yes
Mo5 S7 As5 67.45(10) . . . yes
Mo6 S7 As5 66.84(10) . . . yes
Mo5 S8 Mo6 62.67(8) . . . yes
Mo5 S8 As6 67.38(9) . . . yes
Mo6 S8 As6 66.75(9) . . . yes
Mo5 S9 Mo6 60.85(8) . . . yes
Mo5 S9 Cu5 123.07(15) . . . yes
Mo5 S9 Cu6 122.19(15) . . . yes
Mo6 S9 Cu5 122.90(14) . . . yes
Mo6 S9 Cu6 124.08(15) . . . yes
Cu5 S9 Cu6 101.50(14) . . . yes
Mo1 C1 C2 72.7(4) . . . yes
Mo1 C1 C5 72.8(4) . . . yes
Mo1 C1 C6 120.2(5) . . . yes
C2 C1 C5 108.00 . . . no
C2 C1 C6 125.97 . . . no
C5 C1 C6 126.04 . . . no
Mo1 C2 C1 72.8(4) . . . yes
Mo1 C2 C3 72.9(4) . . . yes
Mo1 C2 C7 120.2(5) . . . yes
C1 C2 C3 108.01 . . . no
C1 C2 C7 126.04 . . . no
C3 C2 C7 125.95 . . . no
Mo1 C3 C2 72.6(4) . . . yes
Mo1 C3 C4 72.8(4) . . . yes
Mo1 C3 C8 120.3(5) . . . yes
C2 C3 C4 107.94 . . . no
C2 C3 C8 126.04 . . . no
C4 C3 C8 126.02 . . . no
Mo1 C4 C3 72.7(4) . . . yes
Mo1 C4 C5 72.7(4) . . . yes
Mo1 C4 C9 120.4(6) . . . yes
C3 C4 C5 108.02 . . . no
C3 C4 C9 125.93 . . . no
C5 C4 C9 126.05 . . . no
Mo1 C5 C1 72.7(4) . . . yes
Mo1 C5 C4 72.8(4) . . . yes
Mo1 C5 C10 120.4(5) . . . yes
C1 C5 C4 108.04 . . . no
C1 C5 C10 125.98 . . . no
C4 C5 C10 125.98 . . . no
Mo2 C11 C12 72.4(4) . . . yes
Mo2 C11 C15 72.3(5) . . . yes
Mo2 C11 C16 121.1(7) . . . yes
C12 C11 C15 108.00 . . . no
C12 C11 C16 126.05 . . . no
C15 C11 C16 125.95 . . . no
Mo2 C12 C11 73.2(5) . . . yes
Mo2 C12 C13 71.8(5) . . . yes
Mo2 C12 C17 120.7(6) . . . yes
C11 C12 C13 108.01 . . . no
C11 C12 C17 125.93 . . . no
C13 C12 C17 126.05 . . . no
Mo2 C13 C12 73.5(5) . . . yes
Mo2 C13 C14 72.5(6) . . . yes
Mo2 C13 C18 119.9(8) . . . yes
C12 C13 C14 108.00 . . . no
C12 C13 C18 125.94 . . . no
C14 C13 C18 126.06 . . . no
Mo2 C14 C13 72.6(6) . . . yes
Mo2 C14 C15 73.5(6) . . . yes
Mo2 C14 C19 119.8(9) . . . yes
C13 C14 C15 108.03 . . . no
C13 C14 C19 125.97 . . . no
C15 C14 C19 126.00 . . . no
Mo2 C15 C11 73.3(5) . . . yes
Mo2 C15 C14 71.8(6) . . . yes
Mo2 C15 C20 120.6(8) . . . yes
C11 C15 C14 107.96 . . . no
C11 C15 C20 126.07 . . . no
C14 C15 C20 125.97 . . . no
Mo3 C21 C22 73.3(7) . . . yes
Mo3 C21 C25 73.7(8) . . . yes
Mo3 C21 C26 118.9(12) . . . yes
C22 C21 C25 108.05 . . . no
C22 C21 C26 125.95 . . . no
C25 C21 C26 126.00 . . . no
Mo3 C22 C21 71.7(7) . . . yes
Mo3 C22 C23 74.4(6) . . . yes
Mo3 C22 C27 119.8(9) . . . yes
C21 C22 C23 107.95 . . . no
C21 C22 C27 125.99 . . . no
C23 C22 C27 126.06 . . . no
Mo3 C23 C22 71.0(6) . . . yes
Mo3 C23 C24 73.1(5) . . . yes
Mo3 C23 C28 121.4(8) . . . yes
C22 C23 C24 108.02 . . . no
C22 C23 C28 125.99 . . . no
C24 C23 C28 125.99 . . . no
Mo3 C24 C23 72.7(5) . . . yes
Mo3 C24 C25 71.3(6) . . . yes
Mo3 C24 C29 121.7(7) . . . yes
C23 C24 C25 108.03 . . . no
C23 C24 C29 126.02 . . . no
C25 C24 C29 125.95 . . . no
Mo3 C25 C21 71.4(8) . . . yes
Mo3 C25 C24 74.3(6) . . . yes
Mo3 C25 C30 120.2(10) . . . yes
C21 C25 C24 107.96 . . . no
C21 C25 C30 126.07 . . . no
C24 C25 C30 125.97 . . . no
Mo4 C31 C32 71.9(5) . . . yes
Mo4 C31 C35 73.3(4) . . . yes
Mo4 C31 C36 120.7(6) . . . yes
C32 C31 C35 108.01 . . . no
C32 C31 C36 125.93 . . . no
C35 C31 C36 126.06 . . . no
Mo4 C32 C31 73.4(5) . . . yes
Mo4 C32 C33 72.6(4) . . . yes
Mo4 C32 C37 119.8(6) . . . yes
C31 C32 C33 107.99 . . . no
C31 C32 C37 126.01 . . . no
C33 C32 C37 126.01 . . . no
Mo4 C33 C32 72.5(4) . . . yes
Mo4 C33 C34 73.4(4) . . . yes
Mo4 C33 C38 119.9(6) . . . yes
C32 C33 C34 107.98 . . . no
C32 C33 C38 125.98 . . . no
C34 C33 C38 126.04 . . . no
Mo4 C34 C33 71.9(4) . . . yes
Mo4 C34 C35 73.2(3) . . . yes
Mo4 C34 C39 120.7(6) . . . yes
C33 C34 C35 108.05 . . . no
C33 C34 C39 126.00 . . . no
C35 C34 C39 125.94 . . . no
Mo4 C35 C31 72.2(4) . . . yes
Mo4 C35 C34 72.3(4) . . . yes
Mo4 C35 C40 121.2(5) . . . yes
C31 C35 C34 107.97 . . . no
C31 C35 C40 125.97 . . . no
C34 C35 C40 126.06 . . . no
Mo5 C41 C42 72.0(4) . . . yes
Mo5 C41 C45 72.7(4) . . . yes
Mo5 C41 C46 121.0(5) . . . yes
C42 C41 C45 108.00 . . . no
C42 C41 C46 126.04 . . . no
C45 C41 C46 125.95 . . . no
Mo5 C42 C41 73.6(4) . . . yes
Mo5 C42 C43 72.0(4) . . . yes
Mo5 C42 C47 120.2(5) . . . yes
C41 C42 C43 107.96 . . . no
C41 C42 C47 125.96 . . . no
C43 C42 C47 126.08 . . . no
Mo5 C43 C42 73.3(4) . . . yes
Mo5 C43 C44 73.1(4) . . . yes
Mo5 C43 C48 119.5(5) . . . yes
C42 C43 C44 108.06 . . . no
C42 C43 C48 125.97 . . . no
C44 C43 C48 125.97 . . . no
Mo5 C44 C43 72.2(4) . . . yes
Mo5 C44 C45 73.6(4) . . . yes
Mo5 C44 C49 120.0(5) . . . yes
C43 C44 C45 108.02 . . . no
C43 C44 C49 126.03 . . . no
C45 C44 C49 125.95 . . . no
Mo5 C45 C41 73.0(4) . . . yes
Mo5 C45 C44 71.9(3) . . . yes
Mo5 C45 C50 121.0(5) . . . yes
C41 C45 C44 107.96 . . . no
C41 C45 C50 126.02 . . . no
C44 C45 C50 126.02 . . . no
Mo6 C51 C52 72.1(4) . . . yes
Mo6 C51 C55 73.9(4) . . . yes
Mo6 C51 C56 119.9(5) . . . yes
C52 C51 C55 107.98 . . . no
C52 C51 C56 125.99 . . . no
C55 C51 C56 126.03 . . . no
Mo6 C52 C51 72.9(4) . . . yes
Mo6 C52 C53 73.5(4) . . . yes
Mo6 C52 C57 119.4(5) . . . yes
C51 C52 C53 108.02 . . . no
C51 C52 C57 126.04 . . . no
C53 C52 C57 125.94 . . . no
Mo6 C53 C52 71.6(4) . . . yes
Mo6 C53 C54 73.8(4) . . . yes
Mo6 C53 C58 120.5(5) . . . yes
C52 C53 C54 108.04 . . . no
C52 C53 C58 126.01 . . . no
C54 C53 C58 125.95 . . . no
Mo6 C54 C53 71.7(4) . . . yes
Mo6 C54 C55 72.4(4) . . . yes
Mo6 C54 C59 121.7(5) . . . yes
C53 C54 C55 107.96 . . . no
C53 C54 C59 126.02 . . . no
C55 C54 C59 126.01 . . . no
Mo6 C55 C51 71.4(3) . . . yes
Mo6 C55 C54 73.1(4) . . . yes
Mo6 C55 C60 121.3(5) . . . yes
C51 C55 C54 107.99 . . . no
C51 C55 C60 125.98 . . . no
C54 C55 C60 126.02 . . . no
C1 C6 H6A 109.43 . . . no
C1 C6 H6B 109.41 . . . no
C1 C6 H6C 109.42 . . . no
H6A C6 H6B 109.50 . . . no
H6A C6 H6C 109.45 . . . no
H6B C6 H6C 109.62 . . . no
C2 C7 H7A 109.41 . . . no
C2 C7 H7B 109.45 . . . no
C2 C7 H7C 109.51 . . . no
H7A C7 H7B 109.40 . . . no
H7A C7 H7C 109.43 . . . no
H7B C7 H7C 109.62 . . . no
C3 C8 H8A 109.44 . . . no
C3 C8 H8B 109.44 . . . no
C3 C8 H8C 109.42 . . . no
H8A C8 H8B 109.50 . . . no
H8A C8 H8C 109.39 . . . no
H8B C8 H8C 109.63 . . . no
C4 C9 H9A 109.50 . . . no
C4 C9 H9B 109.43 . . . no
C4 C9 H9C 109.43 . . . no
H9A C9 H9B 109.45 . . . no
H9A C9 H9C 109.59 . . . no
H9B C9 H9C 109.43 . . . no
C5 C10 H10A 109.39 . . . no
C5 C10 H10B 109.34 . . . no
C5 C10 H10C 109.53 . . . no
H10A C10 H10B 109.46 . . . no
H10A C10 H10C 109.52 . . . no
H10B C10 H10C 109.58 . . . no
C11 C16 H16A 109.41 . . . no
C11 C16 H16B 109.42 . . . no
C11 C16 H16C 109.44 . . . no
H16A C16 H16B 109.58 . . . no
H16A C16 H16C 109.47 . . . no
H16B C16 H16C 109.51 . . . no
C12 C17 H17A 109.42 . . . no
C12 C17 H17B 109.51 . . . no
C12 C17 H17C 109.48 . . . no
H17A C17 H17B 109.41 . . . no
H17A C17 H17C 109.51 . . . no
H17B C17 H17C 109.50 . . . no
C13 C18 H18A 109.52 . . . no
C13 C18 H18B 109.43 . . . no
C13 C18 H18C 109.50 . . . no
H18A C18 H18B 109.41 . . . no
H18A C18 H18C 109.53 . . . no
H18B C18 H18C 109.44 . . . no
C14 C19 H19A 109.58 . . . no
C14 C19 H19B 109.47 . . . no
C14 C19 H19C 109.48 . . . no
H19A C19 H19B 109.44 . . . no
H19A C19 H19C 109.49 . . . no
H19B C19 H19C 109.37 . . . no
C15 C20 H20A 109.49 . . . no
C15 C20 H20B 109.46 . . . no
C15 C20 H20C 109.46 . . . no
H20A C20 H20B 109.49 . . . no
H20A C20 H20C 109.51 . . . no
H20B C20 H20C 109.41 . . . no
C21 C26 H26A 109.52 . . . no
C21 C26 H26B 109.38 . . . no
C21 C26 H26C 109.44 . . . no
H26A C26 H26B 109.40 . . . no
H26A C26 H26C 109.56 . . . no
H26B C26 H26C 109.52 . . . no
C22 C27 H27A 109.40 . . . no
C22 C27 H27B 109.47 . . . no
C22 C27 H27C 109.49 . . . no
H27A C27 H27B 109.52 . . . no
H27A C27 H27C 109.38 . . . no
H27B C27 H27C 109.58 . . . no
C23 C28 H28A 109.54 . . . no
C23 C28 H28B 109.55 . . . no
C23 C28 H28C 109.40 . . . no
H28A C28 H28B 109.57 . . . no
H28A C28 H28C 109.36 . . . no
H28B C28 H28C 109.41 . . . no
C24 C29 H29A 109.54 . . . no
C24 C29 H29B 109.45 . . . no
C24 C29 H29C 109.41 . . . no
H29A C29 H29B 109.52 . . . no
H29A C29 H29C 109.55 . . . no
H29B C29 H29C 109.36 . . . no
C25 C30 H30A 109.46 . . . no
C25 C30 H30B 109.46 . . . no
C25 C30 H30C 109.55 . . . no
H30A C30 H30B 109.41 . . . no
H30A C30 H30C 109.47 . . . no
H30B C30 H30C 109.49 . . . no
C31 C36 H36A 109.39 . . . no
C31 C36 H36B 109.51 . . . no
C31 C36 H36C 109.43 . . . no
H36A C36 H36B 109.60 . . . no
H36A C36 H36C 109.38 . . . no
H36B C36 H36C 109.51 . . . no
C32 C37 H37A 109.40 . . . no
C32 C37 H37B 109.49 . . . no
C32 C37 H37C 109.46 . . . no
H37A C37 H37B 109.50 . . . no
H37A C37 H37C 109.45 . . . no
H37B C37 H37C 109.53 . . . no
C33 C38 H38A 109.47 . . . no
C33 C38 H38B 109.41 . . . no
C33 C38 H38C 109.54 . . . no
H38A C38 H38B 109.35 . . . no
H38A C38 H38C 109.51 . . . no
H38B C38 H38C 109.55 . . . no
C34 C39 H39A 109.50 . . . no
C34 C39 H39B 109.50 . . . no
C34 C39 H39C 109.52 . . . no
H39A C39 H39B 109.38 . . . no
H39A C39 H39C 109.42 . . . no
H39B C39 H39C 109.49 . . . no
C35 C40 H40A 109.41 . . . no
C35 C40 H40B 109.50 . . . no
C35 C40 H40C 109.43 . . . no
H40A C40 H40B 109.44 . . . no
H40A C40 H40C 109.51 . . . no
H40B C40 H40C 109.54 . . . no
C41 C46 H46A 109.48 . . . no
C41 C46 H46B 109.44 . . . no
C41 C46 H46C 109.55 . . . no
H46A C46 H46B 109.42 . . . no
H46A C46 H46C 109.41 . . . no
H46B C46 H46C 109.52 . . . no
C42 C47 H47A 109.51 . . . no
C42 C47 H47B 109.53 . . . no
C42 C47 H47C 109.47 . . . no
H47A C47 H47B 109.46 . . . no
H47A C47 H47C 109.42 . . . no
H47B C47 H47C 109.44 . . . no
C43 C48 H48A 109.44 . . . no
C43 C48 H48B 109.52 . . . no
C43 C48 H48C 109.42 . . . no
H48A C48 H48B 109.55 . . . no
H48A C48 H48C 109.41 . . . no
H48B C48 H48C 109.48 . . . no
C44 C49 H49A 109.47 . . . no
C44 C49 H49B 109.46 . . . no
C44 C49 H49C 109.47 . . . no
H49A C49 H49B 109.49 . . . no
H49A C49 H49C 109.47 . . . no
H49B C49 H49C 109.47 . . . no
C45 C50 H50A 109.51 . . . no
C45 C50 H50B 109.46 . . . no
C45 C50 H50C 109.43 . . . no
H50A C50 H50B 109.53 . . . no
H50A C50 H50C 109.46 . . . no
H50B C50 H50C 109.44 . . . no
C51 C56 H56A 109.48 . . . no
C51 C56 H56B 109.53 . . . no
C51 C56 H56C 109.50 . . . no
H56A C56 H56B 109.47 . . . no
H56A C56 H56C 109.38 . . . no
H56B C56 H56C 109.47 . . . no
C52 C57 H57A 109.55 . . . no
C52 C57 H57B 109.42 . . . no
C52 C57 H57C 109.46 . . . no
H57A C57 H57B 109.43 . . . no
H57A C57 H57C 109.50 . . . no
H57B C57 H57C 109.47 . . . no
C53 C58 H58A 109.47 . . . no
C53 C58 H58B 109.48 . . . no
C53 C58 H58C 109.42 . . . no
H58A C58 H58B 109.47 . . . no
H58A C58 H58C 109.49 . . . no
H58B C58 H58C 109.49 . . . no
C54 C59 H59A 109.48 . . . no
C54 C59 H59B 109.44 . . . no
C54 C59 H59C 109.50 . . . no
H59A C59 H59B 109.39 . . . no
H59A C59 H59C 109.63 . . . no
H59B C59 H59C 109.39 . . . no
C55 C60 H60A 109.45 . . . no
C55 C60 H60B 109.37 . . . no
C55 C60 H60C 109.39 . . . no
H60A C60 H60B 109.51 . . . no
H60A C60 H60C 109.55 . . . no
H60B C60 H60C 109.57 . . . no

loop_
_geom_bond_atom_site_label_1
_geom_bond_atom_site_label_2
_geom_bond_distance
_geom_bond_site_symmetry_1
_geom_bond_site_symmetry_2
_geom_bond_publ_flag
I1 Cu1 2.644(3) . . yes
I1 Cu6 2.639(2) . . yes
I1 Cu7 2.650(3) . . yes
I2 Cu2 2.657(2) . . yes
I2 Cu3 2.765(2) . . yes
I2 Cu7 2.633(3) . . yes
I3 Cu2 2.571(2) . . yes
I3 Cu3 2.618(2) . . yes
I4 Cu4 2.698(2) . . yes
I4 Cu5 2.660(2) . . yes
I4 Cu7 2.660(3) . . yes
I5 Cu4 2.623(2) . . yes
I5 Cu5 2.569(2) . . yes
I6 Cu1 2.568(3) . . yes
I6 Cu6 2.572(2) . . yes
I7 Cu3 3.092(3) . . yes
I7 Cu4 3.079(2) . . yes
I7 Cu7 2.614(3) . . yes
Mo1 Mo2 2.5986(18) . . yes
Mo1 As1 2.624(2) . . yes
Mo1 As2 2.610(2) . . yes
Mo1 S1 2.494(4) . . yes
Mo1 S2 2.496(4) . . yes
Mo1 S3 2.560(3) . . yes
Mo1 C1 2.383(6) . . yes
Mo1 C2 2.382(6) . . yes
Mo1 C3 2.385(6) . . yes
Mo1 C4 2.386(6) . . yes
Mo1 C5 2.384(6) . . yes
Mo2 As1 2.610(2) . . yes
Mo2 As2 2.610(2) . . yes
Mo2 S1 2.497(4) . . yes
Mo2 S2 2.497(4) . . yes
Mo2 S3 2.554(3) . . yes
Mo2 C11 2.374(8) . . yes
Mo2 C12 2.363(7) . . yes
Mo2 C13 2.342(10) . . yes
Mo2 C14 2.340(10) . . yes
Mo2 C15 2.361(10) . . yes
Mo3 Mo4 2.5952(15) . . yes
Mo3 As3 2.6103(18) . . yes
Mo3 As4 2.6109(19) . . yes
Mo3 S4 2.492(3) . . yes
Mo3 S5 2.489(3) . . yes
Mo3 S6 2.561(3) . . yes
Mo3 C21 2.320(14) . . yes
Mo3 C22 2.340(11) . . yes
Mo3 C23 2.384(8) . . yes
Mo3 C24 2.389(8) . . yes
Mo3 C25 2.350(12) . . yes
Mo4 As3 2.6131(18) . . yes
Mo4 As4 2.6191(18) . . yes
Mo4 S4 2.485(3) . . yes
Mo4 S5 2.481(3) . . yes
Mo4 S6 2.568(3) . . yes
Mo4 C31 2.388(8) . . yes
Mo4 C32 2.369(8) . . yes
Mo4 C33 2.369(7) . . yes
Mo4 C34 2.390(6) . . yes
Mo4 C35 2.402(6) . . yes
Mo5 Mo6 2.5919(15) . . yes
Mo5 As5 2.6254(18) . . yes
Mo5 As6 2.6190(18) . . yes
Mo5 S7 2.495(3) . . yes
Mo5 S8 2.486(3) . . yes
Mo5 S9 2.554(3) . . yes
Mo5 C41 2.414(6) . . yes
Mo5 C42 2.393(6) . . yes
Mo5 C43 2.377(6) . . yes
Mo5 C44 2.389(6) . . yes
Mo5 C45 2.411(6) . . yes
Mo6 As5 2.6047(18) . . yes
Mo6 As6 2.6051(18) . . yes
Mo6 S7 2.495(3) . . yes
Mo6 S8 2.498(3) . . yes
Mo6 S9 2.564(3) . . yes
Mo6 C51 2.355(6) . . yes
Mo6 C52 2.344(6) . . yes
Mo6 C53 2.369(7) . . yes
Mo6 C54 2.396(6) . . yes
Mo6 C55 2.388(6) . . yes
As1 As2 2.789(3) . . yes
As1 S1 2.223(5) . . yes
As2 S2 2.218(4) . . yes
As3 As4 2.800(2) . . yes
As3 S5 2.204(3) . . yes
As4 S4 2.212(3) . . yes
As5 As6 2.805(2) . . yes
As5 S7 2.215(4) . . yes
As6 S8 2.218(3) . . yes
Cu1 S3 2.219(4) . . yes
Cu2 S3 2.232(4) . . yes
Cu3 S6 2.241(4) . . yes
Cu4 S6 2.258(4) . . yes
Cu5 S9 2.234(4) . . yes
Cu6 S9 2.226(4) . . yes
C1 C2 1.4141 . . no
C1 C5 1.4126 . . no
C1 C6 1.5029 . . no
C2 C3 1.4140 . . no
C2 C7 1.5025 . . no
C3 C4 1.4142 . . no
C3 C8 1.5026 . . no
C4 C5 1.4132 . . no
C4 C9 1.5030 . . no
C5 C10 1.5028 . . no
C11 C12 1.4016 . . no
C11 C15 1.4026 . . no
C11 C16 1.4910 . . no
C12 C13 1.4021 . . no
C12 C17 1.4908 . . no
C13 C14 1.4015 . . no
C13 C18 1.4901 . . no
C14 C15 1.4023 . . no
C14 C19 1.4903 . . no
C15 C20 1.4900 . . no
C21 C22 1.4030 . . no
C21 C25 1.4016 . . no
C21 C26 1.4916 . . no
C22 C23 1.4022 . . no
C22 C27 1.4903 . . no
C23 C24 1.4018 . . no
C23 C28 1.4910 . . no
C24 C25 1.4028 . . no
C24 C29 1.4915 . . no
C25 C30 1.4902 . . no
C31 C32 1.4207 . . no
C31 C35 1.4205 . . no
C31 C36 1.5106 . . no
C32 C33 1.4211 . . no
C32 C37 1.5104 . . no
C33 C34 1.4198 . . no
C33 C38 1.5101 . . no
C34 C35 1.4207 . . no
C34 C39 1.5100 . . no
C35 C40 1.5093 . . no
C41 C42 1.4235 . . no
C41 C45 1.4241 . . no
C41 C46 1.5128 . . no
C42 C43 1.4228 . . no
C42 C47 1.5116 . . no
C43 C44 1.4226 . . no
C43 C48 1.5133 . . no
C44 C45 1.4231 . . no
C44 C49 1.5129 . . no
C45 C50 1.5124 . . no
C51 C52 1.4154 . . no
C51 C55 1.4164 . . no
C51 C56 1.5041 . . no
C52 C53 1.4161 . . no
C52 C57 1.5058 . . no
C53 C54 1.4152 . . no
C53 C58 1.5059 . . no
C54 C55 1.4170 . . no
C54 C59 1.5048 . . no
C55 C60 1.5062 . . no
C6 H6A 0.9787 . . no
C6 H6B 0.9796 . . no
C6 H6C 0.9799 . . no
C7 H7A 0.9797 . . no
C7 H7B 0.9803 . . no
C7 H7C 0.9800 . . no
C8 H8A 0.9801 . . no
C8 H8B 0.9788 . . no
C8 H8C 0.9802 . . no
C9 H9A 0.9796 . . no
C9 H9B 0.9803 . . no
C9 H9C 0.9808 . . no
C10 H10A 0.9806 . . no
C10 H10B 0.9802 . . no
C10 H10C 0.9782 . . no
C16 H16A 0.9808 . . no
C16 H16B 0.9790 . . no
C16 H16C 0.9794 . . no
C17 H17A 0.9807 . . no
C17 H17B 0.9800 . . no
C17 H17C 0.9797 . . no
C18 H18A 0.9806 . . no
C18 H18B 0.9804 . . no
C18 H18C 0.9796 . . no
C19 H19A 0.9789 . . no
C19 H19B 0.9814 . . no
C19 H19C 0.9809 . . no
C20 H20A 0.9794 . . no
C20 H20B 0.9803 . . no
C20 H20C 0.9798 . . no
C26 H26A 0.9799 . . no
C26 H26B 0.9798 . . no
C26 H26C 0.9796 . . no
C27 H27A 0.9814 . . no
C27 H27B 0.9794 . . no
C27 H27C 0.9807 . . no
C28 H28A 0.9797 . . no
C28 H28B 0.9792 . . no
C28 H28C 0.9809 . . no
C29 H29A 0.9782 . . no
C29 H29B 0.9810 . . no
C29 H29C 0.9809 . . no
C30 H30A 0.9807 . . no
C30 H30B 0.9797 . . no
C30 H30C 0.9798 . . no
C36 H36A 0.9800 . . no
C36 H36B 0.9793 . . no
C36 H36C 0.9803 . . no
C37 H37A 0.9803 . . no
C37 H37B 0.9790 . . no
C37 H37C 0.9799 . . no
C38 H38A 0.9793 . . no
C38 H38B 0.9803 . . no
C38 H38C 0.9794 . . no
C39 H39A 0.9799 . . no
C39 H39B 0.9808 . . no
C39 H39C 0.9799 . . no
C40 H40A 0.9797 . . no
C40 H40B 0.9806 . . no
C40 H40C 0.9808 . . no
C46 H46A 0.9817 . . no
C46 H46B 0.9790 . . no
C46 H46C 0.9795 . . no
C47 H47A 0.9808 . . no
C47 H47B 0.9804 . . no
C47 H47C 0.9808 . . no
C48 H48A 0.9799 . . no
C48 H48B 0.9798 . . no
C48 H48C 0.9798 . . no
C49 H49A 0.9807 . . no
C49 H49B 0.9805 . . no
C49 H49C 0.9793 . . no
C50 H50A 0.9790 . . no
C50 H50B 0.9793 . . no
C50 H50C 0.9804 . . no
C56 H56A 0.9808 . . no
C56 H56B 0.9793 . . no
C56 H56C 0.9793 . . no
C57 H57A 0.9794 . . no
C57 H57B 0.9809 . . no
C57 H57C 0.9793 . . no
C58 H58A 0.9798 . . no
C58 H58B 0.9800 . . no
C58 H58C 0.9806 . . no
C59 H59A 0.9801 . . no
C59 H59B 0.9809 . . no
C59 H59C 0.9791 . . no
C60 H60A 0.9798 . . no
C60 H60B 0.9808 . . no
C60 H60C 0.9796 . . no

loop_
_geom_contact_atom_site_label_1
_geom_contact_atom_site_label_2
_geom_contact_distance
_geom_contact_site_symmetry_1
_geom_contact_site_symmetry_2
_geom_contact_publ_flag
I1 I6 4.0851(15) . . no
I1 C16 3.731(12) . . no
I1 C57 3.694(9) . . no
I2 I3 4.0975(14) . . no
I2 C29 3.529(15) . . no
I3 As5 3.6921(18) . 1_445 no
I3 I2 4.0975(14) . . no
I3 C37 3.686(12) . . no
I3 As6 3.7343(17) . 1_445 no
I3 S2 3.949(3) . . no
I4 I5 4.1373(15) . . no
I4 C56 3.714(10) . . no
I5 C38 3.723(11) . . no
I5 I4 4.1373(15) . . no
I5 As1 3.839(2) . 1_565 no
I5 As2 3.710(2) . 1_565 no
I6 As3 3.7416(19) . 1_655 no
I6 As4 3.7895(19) . 1_655 no
I6 I1 4.0851(15) . . no
I6 C46 3.771(9) . . no
I6 C9 3.726(10) . . no
I7 Cu5 3.606(2) . . no
I7 Cu1 3.514(3) . . no
I7 Cu2 3.413(2) . . no
I7 S6 3.875(3) . . no
I7 Cu6 3.597(2) . . no
I1 H16B 3.2444 . . no
I1 H16A 3.3137 . 2_766 no
I1 H57B 3.1225 . . no
I2 H29B 3.0447 . . no
I2 H29A 3.2157 . . no
I2 H17B 2.9824 . . no
I3 H37B 3.2093 . . no
I3 H6B 3.2602 . . no
I3 H48A 3.3274 . 1_445 no
I3 H37C 3.2740 . . no
I4 H60C 3.3269 . 2_776 no
I4 H30C 3.1593 . . no
I4 H29A 3.2285 . . no
I4 H56B 2.9993 . . no
I5 H38B 2.9835 . . no
I5 H49B 3.0027 . . no
I5 H19A 3.2876 . 1_565 no
I6 H27B 3.1755 . 1_655 no
I6 H46C 3.1938 . . no
I6 H9B 2.9941 . . no
I7 H38A 3.1949 . . no
Mo1 Cu1 4.190(3) . . no
Mo1 Cu2 4.230(3) . . no
Mo2 Cu1 4.258(3) . . no
Mo2 Cu2 4.160(3) . . no
Mo3 Cu3 4.278(3) . . no
Mo3 Cu4 4.283(2) . . no
Mo4 Cu3 4.251(3) . . no
Mo4 Cu4 4.230(2) . . no
Mo5 Cu5 4.212(2) . . no
Mo5 Cu6 4.187(2) . . no
Mo6 Cu5 4.218(2) . . no
Mo6 Cu6 4.234(2) . . no
Mo1 H9A 3.3310 . . no
Mo1 H10A 3.6319 . . no
Mo1 H10B 3.4186 . . no
Mo2 H19A 3.1899 . . no
Mo2 H20C 3.2744 . . no
Mo3 H30B 3.4968 . . no
Mo3 H30C 3.4590 . . no
Mo3 H29A 3.4105 . . no
Mo4 H39B 3.5249 . . no
Mo4 H40B 3.4488 . . no
Mo4 H39C 3.5541 . . no
Mo5 H49A 3.4827 . . no
Mo5 H50C 3.5938 . . no
Mo5 H49B 3.5703 . . no
Mo5 H50B 3.5338 . . no
Mo6 H59B 3.4686 . . no
Mo6 H59C 3.6585 . . no
Mo6 H60A 3.4116 . . no
As1 I5 3.839(2) . 1_545 no
As1 C3 3.476(6) . . no
As1 C8 3.318(10) . . no
As1 C14 3.466(10) . . no
As1 C15 3.718(10) . . no
As1 C19 3.350(18) . . no
As2 C14 3.673(10) . . no
As2 C18 3.275(16) . . no
As2 C7 3.250(10) . . no
As2 I5 3.710(2) . 1_545 no
As2 C2 3.421(6) . . no
As2 C13 3.413(10) . . no
As3 C35 3.570(6) . . no
As3 C26 3.23(2) . . no
As3 C34 3.630(7) . . no
As3 C40 3.586(10) . . no
As3 I6 3.7416(19) . 1_455 no
As3 C39 3.717(12) . . no
As3 C21 3.427(14) . . no
As4 C27 3.367(19) . . no
As4 C31 3.562(8) . . no
As4 I6 3.7895(19) . 1_455 no
As4 C22 3.501(10) . . no
As4 C35 3.680(6) . . no
As4 C36 3.544(12) . . no
As5 C48 3.271(10) . . no
As5 C55 3.550(6) . . no
As5 C59 3.657(10) . . no
As5 I3 3.6921(18) . 1_665 no
As5 C43 3.457(6) . . no
As5 C54 3.581(6) . . no
As5 C60 3.589(10) . . no
As6 I3 3.7343(17) . 1_665 no
As6 C42 3.459(6) . . no
As6 C47 3.294(10) . . no
As6 C53 3.546(6) . . no
As6 C58 3.570(10) . . no
As6 C54 3.583(6) . . no
As6 C59 3.653(10) . . no
As1 H20C 3.1941 . . no
As1 H19A 2.5287 . . no
As1 H8A 2.4770 . . no
As2 H18B 2.8032 . . no
As2 H18C 3.1988 . . no
As2 H7C 3.1215 . . no
As2 H7B 2.8166 . . no
As3 H39C 3.1798 . . no
As3 H26B 2.5555 . . no
As4 H40B 3.1285 . . no
As4 H27B 2.7905 . . no
As4 H36A 2.9741 . . no
As5 H48A 2.9855 . . no
As5 H48B 2.9766 . . no
As5 H59B 2.9977 . . no
As6 H47B 2.8225 . . no
As6 H47C 3.2039 . . no
As6 H58A 2.9033 . . no
Cu1 I7 3.514(3) . . no
Cu1 S1 3.362(5) . . no
Cu1 C10 4.044(10) . . no
Cu1 C16 3.958(14) . . no
Cu1 C27 4.131(19) . 1_655 no
Cu2 C17 3.869(12) . . no
Cu2 I7 3.413(2) . . no
Cu2 S2 3.291(4) . . no
Cu2 C10 4.059(10) . . no
Cu3 C37 3.831(12) . . no
Cu3 S4 3.413(4) . . no
Cu3 C29 3.849(15) . . no
Cu4 C38 3.656(12) . . no
Cu4 S5 3.387(4) . . no
Cu4 C30 4.13(2) . . no
Cu5 S7 3.311(4) . . no
Cu5 C56 3.784(10) . . no
Cu5 I7 3.606(2) . . no
Cu5 C50 4.039(10) . . no
Cu6 S8 3.333(4) . . no
Cu6 C57 3.826(10) . . no
Cu6 I7 3.597(2) . . no
Cu6 C50 4.019(10) . . no
Cu1 H27B 3.5788 . 1_655 no
Cu1 H10A 3.4047 . . no
Cu1 H16C 3.6224 . . no
Cu1 H16B 3.4180 . . no
Cu2 H10B 3.1885 . . no
Cu2 H17B 3.1538 . . no
Cu2 H16B 3.6292 . . no
Cu3 H37C 3.0235 . . no
Cu3 H29A 3.3164 . . no
Cu3 H29B 3.5067 . . no
Cu4 H38A 2.9936 . . no
Cu4 H38B 3.4497 . . no
Cu4 H30C 3.2755 . . no
Cu4 H29A 3.4361 . . no
Cu5 H56B 3.2927 . . no
Cu5 H56C 3.3939 . . no
Cu5 H50B 3.2426 . . no
Cu6 H50C 3.2818 . . no
Cu6 H57A 3.2141 . . no
Cu6 H57B 3.5629 . . no
S1 Cu1 3.362(5) . . no
S1 S3 2.827(5) . . no
S1 C4 3.552(7) . . no
S1 C9 3.526(12) . . no
S1 C15 3.538(11) . . no
S1 C20 3.495(16) . . no
S2 C12 3.555(7) . . no
S2 C13 3.579(11) . . no
S2 I3 3.949(3) . . no
S2 Cu2 3.291(4) . . no
S2 S3 2.831(4) . . no
S2 C1 3.470(7) . . no
S2 C6 3.392(11) . . no
S2 C18 3.670(15) . . no
S2 C17 3.616(13) . . no
S3 S2 2.831(4) . . no
S3 S1 2.827(5) . . no
S3 C10 3.544(11) . . no
S3 C11 3.651(9) . . no
S3 C16 3.665(15) . . no
S3 Cu7 4.283(4) . . no
S3 C5 3.611(7) . . no
S4 C36 3.661(13) . . no
S4 Cu3 3.413(4) . . no
S4 C28 3.509(17) . . no
S4 C31 3.595(9) . . no
S4 C32 3.656(9) . . no
S4 S6 2.829(4) . . no
S4 C23 3.537(9) . . no
S5 S6 2.836(4) . . no
S5 C34 3.513(7) . . no
S5 Cu4 3.387(4) . . no
S5 C21 3.634(14) . . no
S5 C25 3.485(13) . . no
S5 C30 3.47(2) . . no
S5 C39 3.502(13) . . no
S6 C24 3.561(9) . . no
S6 C29 3.525(15) . . no
S6 C33 3.681(7) . . no
S6 Cu7 4.192(4) . . no
S6 S4 2.829(4) . . no
S6 S5 2.836(4) . . no
S6 I7 3.875(3) . . no
S7 C44 3.507(7) . . no
S7 C49 3.443(11) . . no
S7 C51 3.690(7) . . no
S7 C55 3.559(7) . . no
S7 S9 2.823(4) . . no
S7 C60 3.593(10) . . no
S7 Cu5 3.311(4) . . no
S8 C41 3.520(7) . . no
S8 C46 3.499(11) . . no
S8 C52 3.699(7) . . no
S8 C53 3.554(7) . . no
S8 Cu6 3.333(4) . . no
S8 C58 3.564(11) . . no
S8 S9 2.837(5) . . no
S9 S8 2.837(5) . . no
S9 C50 3.554(11) . . no
S9 C45 3.604(7) . . no
S9 S7 2.823(4) . . no
S1 H9A 2.8226 . . no
S1 H20C 2.8650 . . no
S2 H17A 3.0649 . . no
S2 H18C 3.1311 . . no
S2 H6C 2.8556 . . no
S3 H16B 3.0968 . . no
S3 H10B 3.1067 . . no
S4 H28B 2.9759 . . no
S5 H39B 3.0608 . . no
S5 H30B 3.0344 . . no
S5 H26B 3.0703 . . no
S6 H38A 3.1034 . . no
S6 H29A 2.9086 . . no
S7 H60A 2.9448 . . no
S7 H49A 3.0107 . . no
S8 H46A 2.7228 . . no
S8 H57A 3.1848 . . no
C1 S2 3.470(7) . . no
C1 C3 2.2880 . . no
C1 C4 2.2867 . . no
C1 C7 2.5994 . . no
C1 C10 2.5978 . . no
C2 C5 2.2868 . . no
C2 As2 3.421(6) . . no
C2 C4 2.2871 . . no
C2 C47 3.5523 . 2_765 no
C2 C6 2.5989 . . no
C2 C8 2.5995 . . no
C3 C1 2.2880 . . no
C3 C5 2.2877 . . no
C3 As1 3.476(6) . . no
C3 C9 2.5987 . . no
C3 C7 2.5983 . . no
C4 C1 2.2867 . . no
C4 C2 2.2871 . . no
C4 S1 3.552(7) . . no
C4 C10 2.5983 . . no
C4 C8 2.5994 . . no
C5 S3 3.611(7) . . no
C5 C9 2.5993 . . no
C5 C6 2.5985 . . no
C5 C2 2.2868 . . no
C5 C3 2.2877 . . no
C6 C47 3.5057 . 1_445 no
C8 C49 3.4914 . 1_545 no
C8 C43 3.5729 . 2_765 no
C9 S1 3.526(12) . . no
C9 I6 3.726(10) . . no
C10 Cu2 4.059(10) . . no
C10 S3 3.544(11) . . no
C10 Cu1 4.044(10) . . no
C11 C13 2.2685 . . no
C11 C17 2.5767 . . no
C11 C20 2.5785 . . no
C11 S3 3.651(9) . . no
C11 C14 2.2686 . . no
C12 C16 2.5783 . . no
C12 S2 3.555(7) . . no
C12 C14 2.2682 . . no
C12 C18 2.5767 . . no
C12 C15 2.2687 . . no
C13 C15 2.2687 . . no
C13 C17 2.5786 . . no
C13 As2 3.413(10) . . no
C13 C11 2.2685 . . no
C13 C57 3.5007 . 2_766 no
C13 S2 3.579(11) . . no
C13 C19 2.5766 . . no
C14 As1 3.466(10) . . no
C14 C11 2.2686 . . no
C14 C18 2.5776 . . no
C14 As2 3.673(10) . . no
C14 C20 2.5770 . . no
C14 C12 2.2682 . . no
C15 S1 3.538(11) . . no
C15 C12 2.2687 . . no
C15 C16 2.5779 . . no
C15 C19 2.5775 . . no
C15 C13 2.2687 . . no
C15 As1 3.718(10) . . no
C16 Cu1 3.958(14) . . no
C16 I1 3.731(12) . . no
C17 Cu2 3.869(12) . . no
C18 C30 3.4499 . 1_545 no
C19 As1 3.350(18) . . no
C20 S1 3.495(16) . . no
C21 C27 2.5781 . . no
C21 C30 2.5777 . . no
C21 As3 3.427(14) . . no
C21 S5 3.634(14) . . no
C21 C24 2.2682 . . no
C21 C23 2.2687 . . no
C22 C28 2.5781 . . no
C22 As4 3.501(10) . . no
C22 C26 2.5789 . . no
C22 C24 2.2687 . . no
C22 C25 2.2696 . . no
C23 C25 2.2694 . . no
C23 C21 2.2687 . . no
C23 C27 2.5783 . . no
C23 S4 3.537(9) . . no
C23 C29 2.5785 . . no
C24 S6 3.561(9) . . no
C24 C30 2.5777 . . no
C24 C28 2.5777 . . no
C24 C21 2.2682 . . no
C24 C22 2.2687 . . no
C25 C26 2.5781 . . no
C25 S5 3.485(13) . . no
C25 C29 2.5785 . . no
C25 C23 2.2694 . . no
C25 C22 2.2696 . . no
C27 Cu1 4.131(19) . 1_455 no
C28 C60 3.4172 . 1_445 no
C29 S6 3.525(15) . . no
C29 I2 3.529(15) . . no
C29 Cu3 3.849(15) . . no
C30 Cu4 4.13(2) . . no
C30 S5 3.47(2) . . no
C30 C18 3.4499 . 1_565 no
C31 C40 2.6105 . . no
C31 C37 2.6120 . . no
C31 As4 3.562(8) . . no
C31 C34 2.2981 . . no
C31 C33 2.2989 . . no
C31 S4 3.595(9) . . no
C32 S4 3.656(9) . . no
C32 C36 2.6114 . . no
C32 C38 2.6118 . . no
C32 C35 2.2988 . . no
C32 C34 2.2981 . . no
C33 C39 2.6109 . . no
C33 C35 2.2988 . . no
C33 C37 2.6123 . . no
C33 C31 2.2989 . . no
C33 S6 3.681(7) . . no
C34 As3 3.630(7) . . no
C34 C32 2.2981 . . no
C34 C38 2.6113 . . no
C34 C40 2.6117 . . no
C34 S5 3.513(7) . . no
C34 C31 2.2981 . . no
C35 C39 2.6109 . . no
C35 As3 3.570(6) . . no
C35 C36 2.6127 . . no
C35 As4 3.680(6) . . no
C35 C33 2.2988 . . no
C35 C32 2.2988 . . no
C37 I3 3.686(12) . . no
C37 Cu3 3.831(12) . . no
C38 I5 3.723(11) . . no
C38 Cu4 3.656(12) . . no
C39 S5 3.502(13) . . no
C39 As3 3.717(12) . . no
C40 As3 3.586(10) . . no
C41 C47 2.6150 . . no
C41 S8 3.520(7) . . no
C41 C43 2.3022 . . no
C41 C44 2.3028 . . no
C41 C50 2.6171 . . no
C42 As6 3.459(6) . . no
C42 C46 2.6171 . . no
C42 C45 2.3039 . . no
C42 C48 2.6161 . . no
C42 C44 2.3028 . . no
C43 C49 2.6163 . . no
C43 C8 3.5729 . 2_765 no
C43 As5 3.457(6) . . no
C43 C45 2.3025 . . no
C43 C47 2.6158 . . no
C43 C41 2.3022 . . no
C44 C48 2.6159 . . no
C44 C50 2.6161 . . no
C44 C41 2.3028 . . no
C44 C42 2.3028 . . no
C44 S7 3.507(7) . . no
C45 C49 2.6158 . . no
C45 C43 2.3025 . . no
C45 C42 2.3039 . . no
C45 C46 2.6166 . . no
C45 S9 3.604(7) . . no
C46 I6 3.771(9) . . no
C47 C2 3.5523 . 2_765 no
C47 C6 3.5057 . 1_665 no
C49 C8 3.4914 . 1_565 no
C49 S7 3.443(11) . . no
C50 S9 3.554(11) . . no
C50 Cu6 4.019(10) . . no
C50 Cu5 4.039(10) . . no
C51 C53 2.2910 . . no
C51 C54 2.2922 . . no
C51 S7 3.690(7) . . no
C51 C60 2.6042 . . no
C51 C57 2.6036 . . no
C52 C55 2.2908 . . no
C52 S8 3.699(7) . . no
C52 C56 2.6014 . . no
C52 C54 2.2912 . . no
C52 C58 2.6039 . . no
C53 C57 2.6031 . . no
C53 S8 3.554(7) . . no
C53 C51 2.2910 . . no
C53 As6 3.546(6) . . no
C53 C59 2.6023 . . no
C53 C55 2.2907 . . no
C54 As5 3.581(6) . . no
C54 C51 2.2922 . . no
C54 C52 2.2912 . . no
C54 C58 2.6024 . . no
C54 C60 2.6052 . . no
C54 As6 3.583(6) . . no
C55 C56 2.6029 . . no
C55 C52 2.2908 . . no
C55 As5 3.550(6) . . no
C55 C53 2.2907 . . no
C55 C59 2.6038 . . no
C55 S7 3.559(7) . . no
C56 Cu5 3.784(10) . . no
C56 I4 3.714(10) . . no
C57 Cu6 3.826(10) . . no
C57 C13 3.5007 . 2_766 no
C57 I1 3.694(9) . . no
C59 As6 3.653(10) . . no
C59 As5 3.657(10) . . no
C60 S7 3.593(10) . . no
C60 As5 3.589(10) . . no
C60 C28 3.4172 . 1_665 no
C1 H47A 2.8022 . 2_765 no
C2 H47A 2.7493 . 2_765 no
C6 H10B 2.9688 . . no
C6 H47C 3.0643 . 1_445 no
C6 H7B 2.9079 . . no
C7 H6C 2.9820 . . no
C7 H8C 2.8829 . . no
C8 H7C 2.8184 . . no
C8 H49A 3.0116 . 1_545 no
C9 H8B 2.8364 . . no
C9 H10A 2.7828 . . no
C10 H9B 2.7472 . . no
C10 H6B 2.7765 . . no
C12 H57C 2.9037 . 2_766 no
C13 H57C 2.5940 . 2_766 no
C14 H57C 2.9521 . 2_766 no
C16 H17B 2.8126 . . no
C16 H20B 2.7234 . . no
C17 H59C 2.9137 . 1_445 no
C17 H16B 2.9221 . . no
C17 H18C 2.8462 . . no
C18 H30B 2.6622 . 1_545 no
C18 H57C 3.0268 . 2_766 no
C18 H19B 2.7728 . . no
C18 H17A 2.8592 . . no
C19 H20A 3.0918 . . no
C19 H18B 2.8241 . . no
C19 H56C 3.0845 . 1_545 no
C20 H19C 2.9163 . . no
C20 H16C 2.7704 . . no
C26 H30B 2.8068 . . no
C26 H58B 2.7112 . 1_455 no
C27 H28B 3.0227 . . no
C27 H26A 2.7283 . . no
C28 H60B 2.6905 . 1_445 no
C28 H29B 2.7426 . . no
C28 H27A 2.7217 . . no
C29 H28A 2.7343 . . no
C29 H30C 2.8683 . . no
C30 H29A 2.9868 . . no
C30 H18A 2.9173 . 1_565 no
C30 H26C 3.0487 . . no
C31 H38C 2.8726 . 2_665 no
C32 H38C 2.7905 . 2_665 no
C36 H40B 3.0011 . . no
C36 H37B 2.8160 . . no
C37 H38A 2.9529 . . no
C37 H36B 2.8395 . . no
C38 H37C 2.9496 . . no
C38 H39B 2.8815 . . no
C39 H37A 3.0407 . 2_665 no
C39 H40A 2.7908 . . no
C39 H38B 2.8153 . . no
C40 H36A 2.9132 . . no
C40 H39C 2.8683 . . no
C43 H8C 3.0553 . 2_765 no
C46 H47B 2.9990 . . no
C46 H50C 2.8591 . . no
C47 H48A 2.8923 . . no
C47 H46B 3.0381 . . no
C47 H6C 2.9789 . 1_665 no
C48 H8C 3.0176 . 2_765 no
C48 H47C 2.8004 . . no
C48 H49A 2.9135 . . no
C49 H48B 2.8684 . . no
C49 H50B 2.9021 . . no
C49 H8A 3.0755 . 1_565 no
C50 H49B 2.8487 . . no
C50 H46C 2.7866 . . no
C53 H30A 2.7928 . 2_776 no
C54 H30A 2.6966 . 2_776 no
C56 H60A 3.0148 . . no
C56 H56A 2.8561 . 2_776 no
C56 H57B 2.7569 . . no
C57 H58B 2.7876 . . no
C57 H56B 2.8110 . . no
C58 H57A 3.0782 . . no
C58 H59C 2.7905 . . no
C58 H26C 2.9669 . 1_655 no
C59 H58A 2.9753 . . no
C59 H60B 2.7741 . . no
C60 H56C 2.9344 . . no
C60 H59B 2.9716 . . no
H6A H6A 2.4611 . 2_655 no
H6B I3 3.2602 . . no
H6B C10 2.7765 . . no
H6B H10B 2.3315 . . no
H6C S2 2.8556 . . no
H6C C7 2.9820 . . no
H6C C47 2.9789 . 1_445 no
H6C H7B 2.4277 . . no
H7B As2 2.8166 . . no
H7B C6 2.9079 . . no
H7B H6C 2.4277 . . no
H7C As2 3.1215 . . no
H7C C8 2.8184 . . no
H7C H8C 2.4185 . . no
H8A As1 2.4770 . . no
H8A C49 3.0755 . 1_545 no
H8A H49A 2.4488 . 1_545 no
H8B C9 2.8364 . . no
H8B H9C 2.5929 . . no
H8C C7 2.8829 . . no
H8C H7C 2.4185 . . no
H8C C43 3.0553 . 2_765 no
H8C C48 3.0176 . 2_765 no
H8C H48C 2.2593 . 2_765 no
H9A Mo1 3.3310 . . no
H9A S1 2.8226 . . no
H9B I6 2.9941 . . no
H9B C10 2.7472 . . no
H9B H10A 2.1143 . . no
H9C H8B 2.5929 . . no
H10A Mo1 3.6319 . . no
H10A Cu1 3.4047 . . no
H10A C9 2.7828 . . no
H10A H9B 2.1143 . . no
H10B Mo1 3.4186 . . no
H10B Cu2 3.1885 . . no
H10B S3 3.1067 . . no
H10B C6 2.9688 . . no
H10B H6B 2.3315 . . no
H16A I1 3.3137 . 2_766 no
H16B I1 3.2444 . . no
H16B Cu1 3.4180 . . no
H16B Cu2 3.6292 . . no
H16B S3 3.0968 . . no
H16B C17 2.9221 . . no
H16B H17B 2.3121 . . no
H16C Cu1 3.6224 . . no
H16C C20 2.7704 . . no
H16C H20B 2.1171 . . no
H17A S2 3.0649 . . no
H17A C18 2.8592 . . no
H17A H18C 2.2756 . . no
H17A H58A 2.4972 . 1_445 no
H17A H59C 2.3740 . 1_445 no
H17B I2 2.9824 . . no
H17B Cu2 3.1538 . . no
H17B C16 2.8126 . . no
H17B H16B 2.3121 . . no
H18A C30 2.9173 . 1_545 no
H18A H30B 2.2782 . 1_545 no
H18A H57C 2.5205 . 2_766 no
H18B As2 2.8032 . . no
H18B C19 2.8241 . . no
H18B H19B 2.3066 . . no
H18B H30B 2.3090 . 1_545 no
H18C As2 3.1988 . . no
H18C S2 3.1311 . . no
H18C C17 2.8462 . . no
H18C H17A 2.2756 . . no
H18C H58A 2.5992 . 1_445 no
H19A I5 3.2876 . 1_545 no
H19A Mo2 3.1899 . . no
H19A As1 2.5287 . . no
H19B C18 2.7728 . . no
H19B H18B 2.3066 . . no
H19C C20 2.9163 . . no
H19C H20A 2.5689 . . no
H19C H56C 2.3139 . 1_545 no
H20A C19 3.0918 . . no
H20A H19C 2.5689 . . no
H20B C16 2.7234 . . no
H20B H16C 2.1171 . . no
H20B H27A 2.5390 . 1_655 no
H20C Mo2 3.2744 . . no
H20C As1 3.1941 . . no
H20C S1 2.8650 . . no
H26A C27 2.7283 . . no
H26A H27B 2.5887 . . no
H26A H27C 2.5484 . . no
H26A H57A 2.5581 . 1_455 no
H26B As3 2.5555 . . no
H26B S5 3.0703 . . no
H26C C30 3.0487 . . no
H26C C58 2.9669 . 1_455 no
H26C H58B 2.0648 . 1_455 no
H27A C28 2.7217 . . no
H27A H20B 2.5390 . 1_455 no
H27A H28B 2.4275 . . no
H27B I6 3.1755 . 1_455 no
H27B As4 2.7905 . . no
H27B Cu1 3.5788 . 1_455 no
H27B H26A 2.5887 . . no
H27C H26A 2.5484 . . no
H28A C29 2.7343 . . no
H28A H29B 2.0729 . . no
H28A H60B 2.3422 . 1_445 no
H28B S4 2.9759 . . no
H28B C27 3.0227 . . no
H28B H27A 2.4275 . . no
H28B H60B 2.5596 . 1_445 no
H29A I2 3.2157 . . no
H29A I4 3.2285 . . no
H29A Mo3 3.4105 . . no
H29A Cu3 3.3164 . . no
H29A Cu4 3.4361 . . no
H29A S6 2.9086 . . no
H29A C30 2.9868 . . no
H29A H30C 2.4213 . . no
H29B I2 3.0447 . . no
H29B Cu3 3.5067 . . no
H29B C28 2.7426 . . no
H29B H28A 2.0729 . . no
H29C H59A 2.5758 . 2_776 no
H30A C53 2.7928 . 2_776 no
H30A C54 2.6966 . 2_776 no
H30B Mo3 3.4968 . . no
H30B S5 3.0344 . . no
H30B C18 2.6622 . 1_565 no
H30B C26 2.8068 . . no
H30B H18A 2.2782 . 1_565 no
H30B H18B 2.3090 . 1_565 no
H30C I4 3.1593 . . no
H30C Mo3 3.4590 . . no
H30C Cu4 3.2755 . . no
H30C C29 2.8683 . . no
H30C H29A 2.4213 . . no
H36A As4 2.9741 . . no
H36A C40 2.9132 . . no
H36A H40B 2.4395 . . no
H36B C37 2.8395 . . no
H36B H37B 2.2035 . . no
H37A C39 3.0407 . 2_665 no
H37A H39A 2.3439 . 2_665 no
H37B I3 3.2093 . . no
H37B C36 2.8160 . . no
H37B H36B 2.2035 . . no
H37C I3 3.2740 . . no
H37C Cu3 3.0235 . . no
H37C C38 2.9496 . . no
H37C H38A 2.4249 . . no
H38A I7 3.1949 . . no
H38A Cu4 2.9936 . . no
H38A S6 3.1034 . . no
H38A C37 2.9529 . . no
H38A H37C 2.4249 . . no
H38B I5 2.9835 . . no
H38B Cu4 3.4497 . . no
H38B C39 2.8153 . . no
H38B H39B 2.2436 . . no
H38C C31 2.8726 . 2_665 no
H38C C32 2.7905 . 2_665 no
H39A H37A 2.3439 . 2_665 no
H39B Mo4 3.5249 . . no
H39B S5 3.0608 . . no
H39B C38 2.8815 . . no
H39B H38B 2.2436 . . no
H39C Mo4 3.5541 . . no
H39C As3 3.1798 . . no
H39C C40 2.8683 . . no
H39C H40A 2.2155 . . no
H40A C39 2.7908 . . no
H40A H39C 2.2155 . . no
H40B Mo4 3.4488 . . no
H40B As4 3.1285 . . no
H40B C36 3.0011 . . no
H40B H36A 2.4395 . . no
H46A S8 2.7228 . . no
H46B C47 3.0381 . . no
H46C I6 3.1938 . . no
H46C C50 2.7866 . . no
H46C H50C 2.2738 . . no
H47A C1 2.8022 . 2_765 no
H47A C2 2.7493 . 2_765 no
H47B As6 2.8225 . . no
H47B C46 2.9990 . . no
H47C As6 3.2039 . . no
H47C C6 3.0643 . 1_665 no
H47C C48 2.8004 . . no
H47C H48A 2.2433 . . no
H48A I3 3.3274 . 1_665 no
H48A As5 2.9855 . . no
H48A C47 2.8923 . . no
H48A H47C 2.2433 . . no
H48B As5 2.9766 . . no
H48B C49 2.8684 . . no
H48B H49A 2.3124 . . no
H48C H8C 2.2593 . 2_765 no
H49A Mo5 3.4827 . . no
H49A S7 3.0107 . . no
H49A C8 3.0116 . 1_565 no
H49A C48 2.9135 . . no
H49A H8A 2.4488 . 1_565 no
H49A H48B 2.3124 . . no
H49B I5 3.0027 . . no
H49B Mo5 3.5703 . . no
H49B C50 2.8487 . . no
H49B H50B 2.2861 . . no
H50B Mo5 3.5338 . . no
H50B Cu5 3.2426 . . no
H50B C49 2.9021 . . no
H50B H49B 2.2861 . . no
H50C Mo5 3.5938 . . no
H50C Cu6 3.2818 . . no
H50C C46 2.8591 . . no
H50C H46C 2.2738 . . no
H56A C56 2.8561 . 2_776 no
H56A H56A 2.2582 . 2_776 no
H56B I4 2.9993 . . no
H56B Cu5 3.2927 . . no
H56B C57 2.8110 . . no
H56B H57B 2.1441 . . no
H56C Cu5 3.3939 . . no
H56C C19 3.0845 . 1_565 no
H56C C60 2.9344 . . no
H56C H19C 2.3139 . 1_565 no
H56C H60A 2.4791 . . no
H57A Cu6 3.2141 . . no
H57A S8 3.1848 . . no
H57A C58 3.0782 . . no
H57A H26A 2.5581 . 1_655 no
H57A H58B 2.4591 . . no
H57B I1 3.1225 . . no
H57B Cu6 3.5629 . . no
H57B C56 2.7569 . . no
H57B H56B 2.1441 . . no
H57C C12 2.9037 . 2_766 no
H57C C13 2.5940 . 2_766 no
H57C C14 2.9521 . 2_766 no
H57C C18 3.0268 . 2_766 no
H57C H18A 2.5205 . 2_766 no
H58A As6 2.9033 . . no
H58A C59 2.9753 . . no
H58A H17A 2.4972 . 1_665 no
H58A H18C 2.5992 . 1_665 no
H58A H59C 2.3416 . . no
H58B C26 2.7112 . 1_655 no
H58B C57 2.7876 . . no
H58B H26C 2.0648 . 1_655 no
H58B H57A 2.4591 . . no
H59A H29C 2.5758 . 2_776 no
H59B Mo6 3.4686 . . no
H59B As5 2.9977 . . no
H59B C60 2.9716 . . no
H59B H60B 2.3316 . . no
H59C Mo6 3.6585 . . no
H59C C17 2.9137 . 1_665 no
H59C C58 2.7905 . . no
H59C H17A 2.3740 . 1_665 no
H59C H58A 2.3416 . . no
H60A Mo6 3.4116 . . no
H60A S7 2.9448 . . no
H60A C56 3.0148 . . no
H60A H56C 2.4791 . . no
H60B C28 2.6905 . 1_665 no
H60B C59 2.7741 . . no
H60B H28A 2.3422 . 1_665 no
H60B H28B 2.5596 . 1_665 no
H60B H59B 2.3316 . . no
H60C I4 3.3269 . 2_776 no

loop_
_geom_hbond_atom_site_label_D
_geom_hbond_atom_site_label_H
_geom_hbond_atom_site_label_A
_geom_hbond_distance_DH
_geom_hbond_distance_HA
_geom_hbond_distance_DA
_geom_hbond_angle_DHA
_geom_hbond_site_symmetry_A
_geom_hbond_publ_flag
C6 H6C S2 0.9800 2.8600 3.392(11) 115.00 . yes
C9 H9A S1 0.9800 2.8200 3.526(12) 129.00 . yes
C9 H9B I6 0.9800 2.9900 3.726(10) 132.00 . yes
C17 H17B I2 0.9800 2.9800 3.914(11) 159.00 . yes
C20 H20C S1 0.9800 2.8600 3.495(16) 123.00 . yes
C29 H29B I2 0.9800 3.0400 3.529(15) 112.00 . yes
C38 H38B I5 0.9800 2.9800 3.723(11) 133.00 . yes
C46 H46A S8 0.9800 2.7200 3.499(11) 136.00 . yes
C49 H49B I5 0.9800 3.0000 3.915(10) 155.00 . yes
C56 H56B I4 0.9800 3.0000 3.714(10) 131.00 . yes

loop_
_geom_torsion_atom_site_label_1
_geom_torsion_atom_site_label_2
_geom_torsion_atom_site_label_3
_geom_torsion_atom_site_label_4
_geom_torsion
_geom_torsion_site_symmetry_1
_geom_torsion_site_symmetry_2
_geom_torsion_site_symmetry_3
_geom_torsion_site_symmetry_4
_geom_torsion_publ_flag
Cu7 I1 Cu1 I6 115.48(10) . . . . no
Cu6 I1 Cu1 S3 -155.08(17) . . . . no
Cu7 I1 Cu1 S3 -69.88(16) . . . . no
Cu1 I1 Cu7 I4 -153.47(10) . . . . no
Cu1 I1 Cu6 I6 -30.25(8) . . . . no
Cu7 I1 Cu6 I6 -112.70(9) . . . . no
Cu6 I1 Cu1 I6 30.28(8) . . . . no
Cu7 I1 Cu6 S9 73.19(15) . . . . no
Cu6 I1 Cu7 I2 157.53(10) . . . . no
Cu6 I1 Cu7 I4 -84.93(9) . . . . no
Cu1 I1 Cu7 I2 88.99(10) . . . . no
Cu6 I1 Cu7 I7 34.40(10) . . . . no
Cu1 I1 Cu6 S9 155.65(16) . . . . no
Cu1 I1 Cu7 I7 -34.14(10) . . . . no
Cu3 I2 Cu2 I3 -43.88(7) . . . . no
Cu7 I2 Cu3 I3 128.32(10) . . . . no
Cu2 I2 Cu3 I7 -64.29(7) . . . . no
Cu3 I2 Cu7 I7 -28.12(10) . . . . no
Cu3 I2 Cu2 S3 150.44(16) . . . . no
Cu7 I2 Cu2 S3 72.76(14) . . . . no
Cu7 I2 Cu2 I3 -121.55(9) . . . . no
Cu2 I2 Cu7 I7 33.80(10) . . . . no
Cu2 I2 Cu7 I1 -89.81(10) . . . . no
Cu3 I2 Cu7 I1 -151.73(11) . . . . no
Cu7 I2 Cu3 I7 21.86(7) . . . . no
Cu2 I2 Cu3 S6 -159.77(16) . . . . no
Cu7 I2 Cu3 S6 -73.63(15) . . . . no
Cu2 I2 Cu3 I3 42.18(7) . . . . no
Cu2 I2 Cu7 I4 154.71(11) . . . . no
Cu3 I2 Cu7 I4 92.80(10) . . . . no
Cu2 I3 Cu3 I2 -42.40(7) . . . . no
Cu3 I3 Cu2 I2 45.35(7) . . . . no
Cu3 I3 Cu2 S3 -151.47(18) . . . . no
Cu2 I3 Cu3 S6 164.04(19) . . . . no
Cu2 I3 Cu3 I7 55.89(8) . . . . no
Cu4 I4 Cu7 I2 -96.17(10) . . . . no
Cu4 I4 Cu7 I1 147.85(10) . . . . no
Cu5 I4 Cu7 I1 85.05(9) . . . . no
Cu5 I4 Cu4 I7 69.55(7) . . . . no
Cu5 I4 Cu7 I2 -158.96(10) . . . . no
Cu5 I4 Cu4 S6 164.75(15) . . . . no
Cu4 I4 Cu5 S9 -146.49(15) . . . . no
Cu7 I4 Cu4 S6 74.24(14) . . . . no
Cu7 I4 Cu5 S9 -69.32(14) . . . . no
Cu7 I4 Cu5 I5 116.43(9) . . . . no
Cu4 I4 Cu7 I7 26.33(9) . . . . no
Cu7 I4 Cu4 I7 -20.97(7) . . . . no
Cu5 I4 Cu7 I7 -36.47(10) . . . . no
Cu5 I4 Cu4 I5 -37.84(7) . . . . no
Cu4 I4 Cu5 I5 39.26(7) . . . . no
Cu7 I4 Cu4 I5 -128.35(9) . . . . no
Cu5 I5 Cu4 I7 -61.09(7) . . . . no
Cu5 I5 Cu4 S6 -169.38(18) . . . . no
Cu5 I5 Cu4 I4 38.52(7) . . . . no
Cu4 I5 Cu5 I4 -39.67(7) . . . . no
Cu4 I5 Cu5 S9 147.18(18) . . . . no
Cu1 I6 Cu6 S9 -156.14(19) . . . . no
Cu1 I6 Cu6 I1 30.73(8) . . . . no
Cu6 I6 Cu1 I1 -30.66(8) . . . . no
Cu6 I6 Cu1 S3 155.6(2) . . . . no
Cu7 I7 Cu4 I5 126.34(10) . . . . no
Cu7 I7 Cu3 I3 -123.76(10) . . . . no
Cu4 I7 Cu3 S6 22.45(9) . . . . no
Cu4 I7 Cu7 I1 -141.53(11) . . . . no
Cu3 I7 Cu4 I5 -159.03(9) . . . . no
Cu3 I7 Cu4 S6 -22.27(9) . . . . no
Cu7 I7 Cu4 S6 -96.90(11) . . . . no
Cu7 I7 Cu3 S6 99.14(11) . . . . no
Cu3 I7 Cu7 I4 -95.60(10) . . . . no
Cu3 I7 Cu7 I1 146.48(11) . . . . no
Cu3 I7 Cu4 I4 96.68(7) . . . . no
Cu4 I7 Cu3 I2 -99.43(7) . . . . no
Cu7 I7 Cu3 I2 -22.73(8) . . . . no
Cu3 I7 Cu7 I2 25.75(9) . . . . no
Cu4 I7 Cu7 I2 97.74(11) . . . . no
Cu7 I7 Cu4 I4 22.05(8) . . . . no
Cu4 I7 Cu7 I4 -23.61(8) . . . . no
Cu4 I7 Cu3 I3 159.55(9) . . . . no
S3 Mo1 Mo2 S2 81.55(12) . . . . no
C2 Mo1 Mo2 C15 111.1(6) . . . . no
As2 Mo1 Mo2 C15 118.4(5) . . . . no
C3 Mo1 Mo2 S2 -133.8(3) . . . . no
S1 Mo1 Mo2 As2 -136.49(13) . . . . no
S1 Mo1 Mo2 S2 163.00(14) . . . . no
C4 Mo1 Mo2 C15 -26.6(6) . . . . no
C5 Mo1 Mo2 As1 -148.5(4) . . . . no
S3 Mo1 Mo2 C11 -20.7(5) . . . . no
S3 Mo1 Mo2 C12 57.6(4) . . . . no
S1 Mo1 Mo2 As1 -60.57(12) . . . . no
S2 Mo1 Mo2 As1 136.43(10) . . . . no
S2 Mo1 Mo2 As2 60.52(10) . . . . no
S2 Mo1 Mo2 S1 -163.00(14) . . . . no
C5 Mo1 Mo2 C13 119.7(6) . . . . no
S2 Mo1 Mo2 S3 -81.55(12) . . . . no
S2 Mo1 Mo2 C11 -102.2(5) . . . . no
S2 Mo1 Mo2 C12 -24.0(4) . . . . no
C3 Mo1 Mo2 As1 2.7(3) . . . . no
C3 Mo1 Mo2 As2 -73.3(3) . . . . no
C3 Mo1 Mo2 S1 63.2(3) . . . . no
S2 Mo1 S1 Mo2 16.04(14) . . . . no
S2 Mo1 S1 As1 90.72(12) . . . . no
S3 Mo1 S1 Mo2 66.55(10) . . . . no
S3 Mo1 S1 As1 141.23(13) . . . . no
C1 Mo1 S1 Mo2 163.1(3) . . . . no
C1 Mo1 S1 As1 -122.3(4) . . . . no
S3 Mo1 Mo2 C13 126.2(5) . . . . no
S3 Mo1 Mo2 C14 -168.8(5) . . . . no
S3 Mo1 Mo2 C15 -99.6(5) . . . . no
As2 Mo1 Mo2 C12 -84.5(4) . . . . no
As2 Mo1 Mo2 C13 -15.9(5) . . . . no
As2 Mo1 Mo2 C14 49.1(5) . . . . no
C5 Mo1 S1 Mo2 149.43(19) . . . . no
C5 Mo1 S1 As1 -135.9(2) . . . . no
Mo2 Mo1 S2 As2 -74.91(9) . . . . no
As1 Mo1 S2 Mo2 38.36(8) . . . . no
As1 Mo1 S2 As2 -36.55(10) . . . . no
As2 Mo1 S2 Mo2 74.91(9) . . . . no
C5 Mo1 Mo2 As2 135.6(4) . . . . no
C5 Mo1 Mo2 S1 -87.9(4) . . . . no
C5 Mo1 Mo2 S2 75.1(4) . . . . no
C5 Mo1 Mo2 S3 -6.5(4) . . . . no
C5 Mo1 Mo2 C11 -27.1(6) . . . . no
C5 Mo1 Mo2 C12 51.1(5) . . . . no
C2 Mo1 Mo2 C11 -170.0(6) . . . . no
C2 Mo1 Mo2 C12 -91.8(5) . . . . no
C2 Mo1 Mo2 C13 -23.2(6) . . . . no
C2 Mo1 Mo2 C14 41.8(6) . . . . no
As1 Mo1 Mo2 As2 -75.92(7) . . . . no
As1 Mo1 Mo2 S1 60.57(12) . . . . no
As1 Mo1 Mo2 S2 -136.43(10) . . . . no
As1 Mo1 Mo2 S3 142.01(11) . . . . no
As1 Mo1 Mo2 C11 121.4(5) . . . . no
As1 Mo1 Mo2 C12 -160.4(4) . . . . no
As1 Mo1 Mo2 C13 -91.8(5) . . . . no
As1 Mo1 Mo2 C14 -26.8(5) . . . . no
As1 Mo1 Mo2 C15 42.5(5) . . . . no
As2 Mo1 Mo2 As1 75.92(7) . . . . no
As2 Mo1 Mo2 S1 136.49(13) . . . . no
As2 Mo1 Mo2 S2 -60.52(10) . . . . no
As2 Mo1 Mo2 S3 -142.07(11) . . . . no
As2 Mo1 Mo2 C11 -162.7(5) . . . . no
S1 Mo1 S3 Cu2 -174.9(2) . . . . no
S2 Mo1 S3 Mo2 65.60(10) . . . . no
S2 Mo1 S3 Cu1 -177.9(2) . . . . no
S2 Mo1 S3 Cu2 -43.64(17) . . . . no
C1 Mo1 S3 Mo2 146.97(18) . . . . no
C1 Mo1 S3 Cu1 -96.5(2) . . . . no
C1 Mo1 S3 Cu2 37.7(2) . . . . no
C2 Mo1 S3 Mo2 149.1(3) . . . . no
C2 Mo1 S3 Cu1 -94.3(4) . . . . no
C2 Mo1 S3 Cu2 39.9(4) . . . . no
C3 Mo1 S3 Mo2 -148.5(3) . . . . no
C3 Mo1 S3 Cu1 -32.0(4) . . . . no
C3 Mo1 S3 Cu2 102.3(3) . . . . no
C4 Mo1 S3 Mo2 -151.42(19) . . . . no
C4 Mo1 S3 Cu1 -34.9(3) . . . . no
C4 Mo1 S3 Cu2 99.4(2) . . . . no
C5 Mo1 S3 Mo2 177.07(18) . . . . no
C5 Mo1 S3 Cu1 -66.4(2) . . . . no
C5 Mo1 S3 Cu2 67.8(2) . . . . no
As1 Mo1 C1 C6 121.9(5) . . . . no
As2 Mo1 C1 C6 57.1(5) . . . . no
S1 Mo1 C1 C6 -144.0(5) . . . . no
S2 Mo1 C1 C6 6.5(5) . . . . no
S3 Mo1 C1 C6 -60.0(6) . . . . no
C2 Mo1 C1 C6 122.0(7) . . . . no
C3 Mo1 C1 C6 159.3(6) . . . . no
C4 Mo1 C1 C6 -159.4(6) . . . . no
C5 Mo1 C1 C6 -122.2(7) . . . . no
C2 Mo1 As1 Mo2 -147.84(17) . . . . no
C3 Mo1 As1 Mo2 -178.58(16) . . . . no
C4 Mo1 As1 Mo2 152.51(16) . . . . no
C5 Mo1 As1 Mo2 157.6(3) . . . . no
Mo2 Mo1 As1 As2 68.85(6) . . . . no
S1 Mo1 As1 As2 140.98(12) . . . . no
S2 Mo1 As1 As2 31.08(9) . . . . no
S3 Mo1 As1 As2 102.99(10) . . . . no
C1 Mo1 As1 As2 -78.9(2) . . . . no
C2 Mo1 As1 As2 -78.99(17) . . . . no
C3 Mo1 As1 As2 -109.73(16) . . . . no
C4 Mo1 As1 As2 -138.64(16) . . . . no
C5 Mo1 As1 As2 -133.6(3) . . . . no
Mo2 Mo1 As1 S1 -72.13(11) . . . . no
As2 Mo1 As1 S1 -140.98(12) . . . . no
S2 Mo1 As1 S1 -109.90(14) . . . . no
Mo2 Mo1 C2 C1 123.8(4) . . . . no
As1 Mo1 C2 C1 179.9(3) . . . . no
As2 Mo1 C2 C1 117.4(4) . . . . no
S1 Mo1 C2 C1 -132.6(4) . . . . no
S2 Mo1 C2 C1 68.9(4) . . . . no
S3 Mo1 C2 C1 -3.5(5) . . . . no
C3 Mo1 C2 C1 -115.7(5) . . . . no
C4 Mo1 C2 C1 -78.5(4) . . . . no
C5 Mo1 C2 C1 -37.3(4) . . . . no
Mo2 Mo1 C2 C3 -120.5(4) . . . . no
As1 Mo1 C2 C3 -64.4(4) . . . . no
As2 Mo1 C2 C3 -126.9(3) . . . . no
S1 Mo1 C2 C3 -16.9(5) . . . . no
S2 Mo1 C2 C3 -175.4(3) . . . . no
S3 Mo1 C2 C3 112.3(4) . . . . no
C1 Mo1 C2 C3 115.7(5) . . . . no
C4 Mo1 C2 C3 37.3(4) . . . . no
C5 Mo1 C2 C3 78.5(4) . . . . no
Mo2 Mo1 C2 C7 1.6(8) . . . . no
As1 Mo1 C2 C7 57.7(6) . . . . no
As2 Mo1 C2 C7 -4.8(6) . . . . no
S1 Mo1 C2 C7 105.2(6) . . . . no
S2 Mo1 C2 C7 -53.3(6) . . . . no
S3 Mo1 C2 C7 -125.7(6) . . . . no
C1 Mo1 C2 C7 -122.2(8) . . . . no
C3 Mo1 C2 C7 122.1(8) . . . . no
C4 Mo1 C2 C7 159.4(7) . . . . no
C5 Mo1 C2 C7 -159.4(7) . . . . no
C4 Mo1 Mo2 C14 -95.8(6) . . . . no
As2 Mo1 C4 C9 -133.8(5) . . . . no
S1 Mo1 C4 C9 -12.9(6) . . . . no
S2 Mo1 C4 C9 134.1(5) . . . . no
S3 Mo1 C4 C9 55.0(6) . . . . no
C1 Mo1 C4 C9 159.4(7) . . . . no
C2 Mo1 C4 C9 -159.3(7) . . . . no
C3 Mo1 C4 C9 -122.0(8) . . . . no
Mo2 Mo1 C3 C2 116.6(4) . . . . no
As1 Mo1 C3 C2 118.9(3) . . . . no
As2 Mo1 C3 C2 56.5(4) . . . . no
S1 Mo1 C3 C2 168.3(3) . . . . no
S2 Mo1 C3 C2 6.8(5) . . . . no
S3 Mo1 C3 C2 -120.6(4) . . . . no
C1 Mo1 C3 C2 -37.3(4) . . . . no
C4 Mo1 C3 C2 -115.8(6) . . . . no
C5 Mo1 C3 C2 -78.5(4) . . . . no
Mo2 Mo1 C3 C4 -127.7(4) . . . . no
As1 Mo1 C3 C4 -125.4(4) . . . . no
As2 Mo1 C3 C4 172.2(4) . . . . no
S1 Mo1 C3 C4 -76.0(4) . . . . no
S2 Mo1 C3 C4 122.6(4) . . . . no
S3 Mo1 C3 C4 -4.9(6) . . . . no
C1 Mo1 C3 C4 78.4(4) . . . . no
C2 Mo1 C3 C4 115.8(6) . . . . no
C5 Mo1 C3 C4 37.2(4) . . . . no
Mo2 Mo1 C3 C8 -5.5(7) . . . . no
As1 Mo1 C3 C8 -3.2(5) . . . . no
As2 Mo1 C3 C8 -65.6(6) . . . . no
S1 Mo1 C3 C8 46.2(6) . . . . no
S2 Mo1 C3 C8 -115.3(5) . . . . no
S3 Mo1 C3 C8 117.3(5) . . . . no
C1 Mo1 C3 C8 -159.4(6) . . . . no
C2 Mo1 C3 C8 -122.1(7) . . . . no
C4 Mo1 C3 C8 122.2(7) . . . . no
C5 Mo1 C3 C8 159.4(6) . . . . no
S1 Mo1 As2 S2 109.77(14) . . . . no
S3 Mo1 As2 S2 37.87(14) . . . . no
C1 Mo1 As2 S2 -81.1(2) . . . . no
C2 Mo1 As2 S2 -112.1(2) . . . . no
C3 Mo1 As2 S2 -140.3(2) . . . . no
C4 Mo1 As2 S2 -133.4(3) . . . . no
C5 Mo1 As2 S2 -80.5(3) . . . . no
C3 Mo1 S2 As2 69.0(3) . . . . no
Mo2 Mo1 C4 C3 116.3(4) . . . . no
As1 Mo1 C4 C3 58.5(4) . . . . no
As2 Mo1 C4 C3 -11.8(5) . . . . no
S1 Mo1 C4 C3 109.1(4) . . . . no
S2 Mo1 C4 C3 -103.9(4) . . . . no
S3 Mo1 C4 C3 177.0(4) . . . . no
C1 Mo1 C4 C3 -78.6(4) . . . . no
C2 Mo1 C4 C3 -37.3(4) . . . . no
C5 Mo1 C4 C3 -115.9(5) . . . . no
Mo2 Mo1 C4 C5 -127.8(4) . . . . no
As1 Mo1 C4 C5 174.4(3) . . . . no
As2 Mo1 C4 C5 104.1(4) . . . . no
S1 Mo1 C4 C5 -135.1(3) . . . . no
S2 Mo1 C4 C5 12.0(5) . . . . no
S3 Mo1 C4 C5 -67.2(4) . . . . no
C1 Mo1 C4 C5 37.3(3) . . . . no
C2 Mo1 C4 C5 78.6(4) . . . . no
C3 Mo1 C4 C5 115.9(5) . . . . no
Mo2 Mo1 C4 C9 -5.7(8) . . . . no
As1 Mo1 C4 C9 -63.5(6) . . . . no
S3 Mo1 C1 C2 177.9(3) . . . . no
C3 Mo1 C1 C2 37.3(4) . . . . no
C4 Mo1 C1 C2 78.6(4) . . . . no
C5 Mo1 C1 C2 115.8(6) . . . . no
Mo2 Mo1 C1 C5 129.0(4) . . . . no
As1 Mo1 C1 C5 -115.9(4) . . . . no
As2 Mo1 C1 C5 179.3(4) . . . . no
C5 Mo1 C4 C9 122.1(7) . . . . no
S3 Mo1 C1 C5 62.1(4) . . . . no
C2 Mo1 C1 C5 -115.8(6) . . . . no
C3 Mo1 C1 C5 -78.5(4) . . . . no
C4 Mo1 C1 C5 -37.3(4) . . . . no
Mo2 Mo1 C1 C6 6.8(7) . . . . no
S2 Mo1 Mo2 C13 44.6(5) . . . . no
S2 Mo1 Mo2 C14 109.7(5) . . . . no
S2 Mo1 Mo2 C15 178.9(5) . . . . no
Mo2 Mo1 C5 C1 -119.3(4) . . . . no
As1 Mo1 C5 C1 107.2(4) . . . . no
As2 Mo1 C5 C1 -1.1(5) . . . . no
S1 Mo1 C5 C1 167.9(3) . . . . no
S2 Mo1 C5 C1 -56.9(4) . . . . no
S3 Mo1 C5 C1 -124.8(4) . . . . no
C2 Mo1 C5 C1 37.3(4) . . . . no
C3 Mo1 C5 C1 78.6(4) . . . . no
C4 Mo1 C5 C1 115.8(5) . . . . no
Mo2 Mo1 C5 C4 124.9(4) . . . . no
As1 Mo1 C5 C4 -8.6(5) . . . . no
As2 Mo1 C5 C4 -116.9(3) . . . . no
S1 Mo1 C5 C4 52.1(4) . . . . no
S2 Mo1 C5 C4 -172.7(3) . . . . no
S3 Mo1 C5 C4 119.3(3) . . . . no
C1 Mo1 C5 C4 -115.8(5) . . . . no
C2 Mo1 C5 C4 -78.5(4) . . . . no
C3 Mo1 C5 C4 -37.3(3) . . . . no
Mo2 Mo1 C5 C10 2.8(8) . . . . no
As1 Mo1 C5 C10 -130.7(5) . . . . no
As2 Mo1 C5 C10 121.0(5) . . . . no
S1 Mo1 C5 C10 -70.0(6) . . . . no
S2 Mo1 C5 C10 65.2(6) . . . . no
S3 Mo1 C5 C10 -2.8(6) . . . . no
C1 Mo1 C5 C10 122.1(8) . . . . no
C2 Mo1 C5 C10 159.4(7) . . . . no
C3 Mo1 C5 C10 -159.4(7) . . . . no
C4 Mo1 C5 C10 -122.1(7) . . . . no
C4 Mo1 S2 Mo2 -159.1(3) . . . . no
C4 Mo1 S2 As2 126.0(3) . . . . no
C5 Mo1 S2 Mo2 -151.85(17) . . . . no
C5 Mo1 S2 As2 133.23(17) . . . . no
Mo2 Mo1 S3 Cu1 116.55(19) . . . . no
C3 Mo1 Mo2 S3 144.7(3) . . . . no
C3 Mo1 Mo2 C11 124.0(6) . . . . no
C3 Mo1 Mo2 C12 -157.8(5) . . . . no
C3 Mo1 Mo2 C13 -89.2(5) . . . . no
C3 Mo1 Mo2 C14 -24.1(6) . . . . no
C3 Mo1 Mo2 C15 45.1(6) . . . . no
C4 Mo1 Mo2 As1 -69.0(4) . . . . no
C4 Mo1 Mo2 As2 -145.0(4) . . . . no
C4 Mo1 Mo2 S1 -8.5(4) . . . . no
C4 Mo1 Mo2 S2 154.5(4) . . . . no
C4 Mo1 Mo2 S3 73.0(4) . . . . no
C4 Mo1 Mo2 C11 52.3(6) . . . . no
C4 Mo1 Mo2 C12 130.5(5) . . . . no
C4 Mo1 Mo2 C13 -160.9(6) . . . . no
C1 Mo1 As2 As1 138.32(18) . . . . no
C2 Mo1 As2 As1 107.35(18) . . . . no
C3 Mo1 As2 As1 79.10(18) . . . . no
S1 Mo1 S2 Mo2 -16.04(14) . . . . no
S1 Mo1 Mo2 S3 81.44(14) . . . . no
S1 Mo1 Mo2 C11 60.8(5) . . . . no
S1 Mo1 Mo2 C12 139.0(4) . . . . no
S1 Mo1 C1 C5 -21.8(6) . . . . no
S2 Mo1 C1 C5 128.7(4) . . . . no
S1 Mo1 Mo2 C15 -18.1(5) . . . . no
C5 Mo1 Mo2 C14 -175.2(6) . . . . no
C5 Mo1 Mo2 C15 -106.0(6) . . . . no
Mo2 Mo1 S1 As1 74.68(10) . . . . no
As1 Mo1 S1 Mo2 -74.68(10) . . . . no
As2 Mo1 S1 Mo2 -38.44(10) . . . . no
As2 Mo1 S1 As1 36.24(10) . . . . no
S2 Mo1 C1 C2 -115.5(4) . . . . no
As2 Mo1 As1 Mo2 -68.85(6) . . . . no
As1 Mo1 As2 Mo2 68.59(6) . . . . no
S1 Mo1 As2 Mo2 37.76(10) . . . . no
S2 Mo1 As2 Mo2 -72.01(11) . . . . no
S3 Mo1 As2 Mo2 -34.14(10) . . . . no
C2 Mo1 S1 Mo2 -140.9(2) . . . . no
C2 Mo1 S1 As1 -66.2(3) . . . . no
C3 Mo1 S1 Mo2 -150.60(16) . . . . no
C3 Mo1 S1 As1 -75.92(17) . . . . no
C4 Mo1 S1 Mo2 176.01(17) . . . . no
C4 Mo1 S1 As1 -109.32(17) . . . . no
S1 Mo1 As2 As1 -30.82(10) . . . . no
S2 Mo1 As2 As1 -140.60(12) . . . . no
S3 Mo1 As2 As1 -102.72(10) . . . . no
S1 Mo1 C1 C2 94.0(5) . . . . no
C1 Mo1 Mo2 S3 -81.9(3) . . . . no
C1 Mo1 Mo2 C11 -102.5(6) . . . . no
C1 Mo1 Mo2 C12 -24.3(5) . . . . no
S1 Mo1 S2 As2 -90.96(14) . . . . no
S3 Mo1 S2 Mo2 -66.51(10) . . . . no
S3 Mo1 S2 As2 -141.43(13) . . . . no
C1 Mo1 S2 Mo2 179.83(16) . . . . no
C1 Mo1 S2 As2 104.92(17) . . . . no
C2 Mo1 S2 Mo2 147.91(17) . . . . no
C2 Mo1 S2 As2 73.00(18) . . . . no
C3 Mo1 S2 Mo2 143.9(3) . . . . no
C5 Mo1 As1 S1 85.5(3) . . . . no
C2 Mo1 Mo2 S3 -149.4(3) . . . . no
As2 Mo1 C1 C2 -65.0(4) . . . . no
C1 Mo1 Mo2 As2 60.2(3) . . . . no
C1 Mo1 Mo2 S2 -0.3(3) . . . . no
Mo2 Mo1 As2 As1 -68.59(6) . . . . no
Mo2 Mo1 S3 Cu2 -109.24(18) . . . . no
As1 Mo1 S3 Mo2 -34.39(9) . . . . no
As1 Mo1 S3 Cu1 82.16(18) . . . . no
As1 Mo1 S3 Cu2 -143.62(15) . . . . no
As2 Mo1 S3 Mo2 34.45(9) . . . . no
As2 Mo1 S3 Cu1 151.00(15) . . . . no
As2 Mo1 S3 Cu2 -74.79(18) . . . . no
S1 Mo1 S3 Mo2 -65.64(11) . . . . no
S1 Mo1 S3 Cu1 50.91(18) . . . . no
Mo2 Mo1 C1 C2 -115.3(4) . . . . no
As1 Mo1 C1 C2 -0.1(5) . . . . no
C1 Mo1 Mo2 As1 136.1(3) . . . . no
C1 Mo1 Mo2 C15 178.6(5) . . . . no
C1 Mo1 Mo2 S1 -163.3(3) . . . . no
S1 Mo1 Mo2 C13 -152.4(5) . . . . no
S1 Mo1 Mo2 C14 -87.4(5) . . . . no
C2 Mo1 As1 S1 140.03(19) . . . . no
C1 Mo1 Mo2 C13 44.3(6) . . . . no
C1 Mo1 Mo2 C14 109.3(6) . . . . no
C2 Mo1 Mo2 S2 -67.8(3) . . . . no
C2 Mo1 Mo2 As1 68.6(3) . . . . no
C5 Mo1 As2 Mo2 -152.5(3) . . . . no
S3 Mo1 Mo2 S1 -81.44(14) . . . . no
C1 Mo1 As2 Mo2 -153.09(18) . . . . no
C3 Mo1 As1 S1 109.29(18) . . . . no
C4 Mo1 As1 S1 80.38(19) . . . . no
S2 Mo1 As1 Mo2 -37.77(9) . . . . no
S3 Mo1 As1 Mo2 34.14(9) . . . . no
C1 Mo1 As1 Mo2 -147.8(2) . . . . no
C4 Mo1 As2 As1 86.0(3) . . . . no
C5 Mo1 As2 As1 138.9(3) . . . . no
C2 Mo1 As2 Mo2 175.94(18) . . . . no
S1 Mo1 As1 Mo2 72.13(11) . . . . no
C4 Mo1 As2 Mo2 154.6(3) . . . . no
C2 Mo1 Mo2 S1 129.2(3) . . . . no
S3 Mo1 As1 S1 -37.99(13) . . . . no
C3 Mo1 As2 Mo2 147.69(18) . . . . no
S3 Mo1 Mo2 As1 -142.01(11) . . . . no
As1 Mo1 As2 S2 140.60(12) . . . . no
S3 Mo1 Mo2 As2 142.07(11) . . . . no
C2 Mo1 Mo2 As2 -7.3(3) . . . . no
Mo2 Mo1 As2 S2 72.01(11) . . . . no
C1 Mo1 As1 S1 140.1(3) . . . . no
C13 Mo2 S3 Mo1 -140.6(4) . . . . no
S2 Mo2 C11 C12 36.2(5) . . . . no
S3 Mo2 C13 C14 -140.5(5) . . . . no
C12 Mo2 S3 Cu2 -40.5(3) . . . . no
C13 Mo2 S3 Cu1 108.8(4) . . . . no
As2 Mo2 C11 C12 -32.3(7) . . . . no
C13 Mo2 S3 Cu2 -26.3(4) . . . . no
S1 Mo2 C11 C12 172.4(4) . . . . no
Mo1 Mo2 C13 C18 -3.9(11) . . . . no
As2 Mo2 C15 C14 -15.5(7) . . . . no
As2 Mo2 C11 C16 -154.3(7) . . . . no
As1 Mo2 C15 C14 -77.9(6) . . . . no
As1 Mo2 C11 C12 -134.3(4) . . . . no
Mo1 Mo2 C11 C12 121.5(5) . . . . no
S2 Mo2 C13 C14 155.2(5) . . . . no
C15 Mo2 C13 C14 -37.4(6) . . . . no
C12 Mo2 S3 Mo1 -154.8(2) . . . . no
S1 Mo2 C14 C15 57.6(6) . . . . no
S1 Mo2 C11 C16 50.4(8) . . . . no
S2 Mo2 C11 C16 -85.8(8) . . . . no
C11 Mo2 C14 C15 -37.1(6) . . . . no
C12 Mo2 C14 C15 -78.1(6) . . . . no
C12 Mo2 C13 C14 -115.6(8) . . . . no
C12 Mo2 S3 Cu1 94.5(3) . . . . no
C11 Mo2 C13 C18 159.4(10) . . . . no
S2 Mo2 C14 C15 -146.8(5) . . . . no
S3 Mo2 C14 C15 -31.5(10) . . . . no
S2 Mo2 C14 C19 90.8(10) . . . . no
S3 Mo2 C14 C19 -154.0(8) . . . . no
C11 Mo2 C14 C19 -159.5(11) . . . . no
As1 Mo2 C14 C15 103.7(6) . . . . no
As2 Mo2 C14 C15 168.1(6) . . . . no
C15 Mo2 C14 C19 -122.5(12) . . . . no
Mo1 Mo2 As1 S1 71.57(11) . . . . no
As2 Mo2 As1 S1 140.20(12) . . . . no
S2 Mo2 As1 S1 109.39(13) . . . . no
S3 Mo2 As1 S1 37.18(13) . . . . no
C11 Mo2 As1 S1 -78.9(3) . . . . no
C14 Mo2 S3 Mo1 166.3(6) . . . . no
C14 Mo2 S3 Cu1 55.6(7) . . . . no
As2 Mo2 C14 C19 45.6(10) . . . . no
S1 Mo2 C14 C19 -64.9(10) . . . . no
S1 Mo2 C15 C11 114.4(5) . . . . no
As2 Mo2 C13 C14 104.4(6) . . . . no
S1 Mo2 C13 C14 -12.2(9) . . . . no
As1 Mo2 As2 Mo1 -69.14(6) . . . . no
S3 Mo2 C15 C11 48.0(6) . . . . no
C12 Mo2 C15 C11 -37.0(5) . . . . no
C13 Mo2 C15 C11 -78.4(6) . . . . no
C14 Mo2 C15 C11 -116.0(8) . . . . no
Mo1 Mo2 C15 C14 -114.2(6) . . . . no
As1 Mo2 S1 Mo1 75.43(9) . . . . no
As2 Mo2 S1 Mo1 38.43(10) . . . . no
C13 Mo2 C14 C15 -115.5(9) . . . . no
Mo1 Mo2 C14 C19 4.4(12) . . . . no
As1 Mo2 C14 C19 -18.7(9) . . . . no
S3 Mo2 C15 C14 164.0(5) . . . . no
C12 Mo2 C13 C18 122.4(11) . . . . no
C14 Mo2 C13 C18 -122.1(11) . . . . no
C15 Mo2 C13 C18 -159.5(10) . . . . no
C13 Mo2 S1 As1 74.7(5) . . . . no
C12 Mo2 C14 C19 159.4(11) . . . . no
C13 Mo2 C14 C19 122.0(12) . . . . no
S1 Mo2 C12 C11 -11.5(6) . . . . no
S2 Mo2 C12 C11 -150.3(4) . . . . no
S3 Mo2 C12 C11 -81.8(5) . . . . no
C13 Mo2 C12 C11 116.0(7) . . . . no
C14 Mo2 C12 C11 78.4(5) . . . . no
C15 Mo2 C12 C11 37.0(5) . . . . no
S3 Mo2 C11 C16 -18.3(8) . . . . no
C12 Mo2 C11 C16 -122.0(10) . . . . no
C13 Mo2 C11 C16 -159.3(9) . . . . no
C14 Mo2 C11 C16 159.2(9) . . . . no
C15 Mo2 C11 C16 121.8(10) . . . . no
As1 Mo2 C13 C14 44.3(6) . . . . no
C15 Mo2 As2 S2 141.8(3) . . . . no
S2 Mo2 C15 C11 -52.1(7) . . . . no
C14 Mo2 C12 C13 -37.6(6) . . . . no
C15 Mo2 C12 C13 -79.0(6) . . . . no
Mo1 Mo2 C12 C17 -7.7(9) . . . . no
As1 Mo2 C12 C17 -155.9(5) . . . . no
S1 Mo2 As2 Mo1 -37.69(11) . . . . no
S2 Mo2 As2 Mo1 71.90(11) . . . . no
S3 Mo2 As2 Mo1 34.28(10) . . . . no
C11 Mo2 As2 Mo1 167.0(4) . . . . no
C12 Mo2 As2 Mo1 147.8(2) . . . . no
C13 Mo2 As2 Mo1 171.2(3) . . . . no
C14 Mo2 As2 Mo1 -155.0(3) . . . . no
C15 Mo2 As2 Mo1 -146.3(3) . . . . no
Mo1 Mo2 As2 As1 69.14(6) . . . . no
S1 Mo2 As2 As1 31.45(11) . . . . no
S2 Mo2 As2 As1 141.05(12) . . . . no
S3 Mo2 As2 As1 103.42(10) . . . . no
C11 Mo2 As2 As1 -123.9(4) . . . . no
C12 Mo2 As2 As1 -143.1(2) . . . . no
C13 Mo2 As2 As1 -119.7(3) . . . . no
C14 Mo2 As2 As1 -85.9(3) . . . . no
C15 Mo2 As2 As1 -77.1(3) . . . . no
Mo1 Mo2 As2 S2 -71.90(11) . . . . no
As1 Mo2 As2 S2 -141.05(12) . . . . no
S1 Mo2 As2 S2 -109.59(14) . . . . no
C12 Mo2 As1 S1 -125.8(4) . . . . no
C13 Mo2 As1 S1 -146.5(3) . . . . no
C14 Mo2 As1 S1 -122.9(3) . . . . no
Mo1 Mo2 C15 C11 129.9(5) . . . . no
As1 Mo2 C15 C11 166.1(4) . . . . no
As2 Mo2 C15 C11 -131.4(4) . . . . no
Mo1 Mo2 C13 C14 118.2(6) . . . . no
C14 Mo2 As2 S2 133.1(3) . . . . no
C12 Mo2 C14 C13 37.4(5) . . . . no
C15 Mo2 C14 C13 115.5(9) . . . . no
C14 Mo2 S3 Cu2 -79.4(6) . . . . no
C11 Mo2 C13 C14 -78.5(6) . . . . no
Mo1 Mo2 S1 As1 -75.43(9) . . . . no
C15 Mo2 S3 Cu2 -99.7(3) . . . . no
S3 Mo2 As1 Mo1 -34.39(9) . . . . no
C11 Mo2 As1 Mo1 -150.5(2) . . . . no
S1 Mo2 C15 C14 -129.6(6) . . . . no
S2 Mo2 C15 C14 63.9(8) . . . . no
S2 Mo2 C13 C18 33.1(9) . . . . no
S3 Mo2 C13 C18 97.5(9) . . . . no
C11 Mo2 S1 As1 128.3(2) . . . . no
C12 Mo2 S1 Mo1 -149.5(3) . . . . no
C12 Mo2 S1 As1 135.1(3) . . . . no
C13 Mo2 S1 Mo1 150.1(5) . . . . no
C14 Mo2 S1 Mo1 142.5(3) . . . . no
C14 Mo2 S1 As1 67.1(3) . . . . no
C15 Mo2 S1 Mo1 171.3(2) . . . . no
C15 Mo2 S1 As1 95.8(2) . . . . no
Mo1 Mo2 S2 As2 74.99(9) . . . . no
As1 Mo2 S2 Mo1 -38.70(8) . . . . no
As1 Mo2 S2 As2 36.30(10) . . . . no
Mo1 Mo2 C14 C13 -117.6(6) . . . . no
As1 Mo2 C14 C13 -140.7(5) . . . . no
As2 Mo2 C14 C13 -76.4(5) . . . . no
S1 Mo2 C14 C13 173.1(5) . . . . no
S1 Mo2 C12 C13 -127.5(5) . . . . no
S2 Mo2 C12 C13 93.7(5) . . . . no
S3 Mo2 C12 C13 162.2(5) . . . . no
C11 Mo2 C12 C13 -116.0(7) . . . . no
S3 Mo2 C14 C13 84.0(8) . . . . no
C11 Mo2 C14 C13 78.4(6) . . . . no
Mo1 Mo2 C14 C15 126.8(6) . . . . no
As2 Mo2 As1 Mo1 68.63(6) . . . . no
S1 Mo2 As1 Mo1 -71.57(11) . . . . no
S2 Mo2 As1 Mo1 37.82(9) . . . . no
As2 Mo2 C12 C17 -77.5(6) . . . . no
S1 Mo2 C12 C17 110.8(7) . . . . no
C12 Mo2 As1 Mo1 162.7(4) . . . . no
S3 Mo2 C11 C12 103.7(4) . . . . no
C13 Mo2 C11 C12 -37.3(5) . . . . no
C14 Mo2 C11 C12 -78.9(5) . . . . no
C15 Mo2 C11 C12 -116.2(7) . . . . no
Mo1 Mo2 C11 C15 -122.3(5) . . . . no
As1 Mo2 C11 C15 -18.1(6) . . . . no
As2 Mo2 C11 C15 84.0(6) . . . . no
S1 Mo2 C11 C15 -71.4(5) . . . . no
S2 Mo2 C11 C15 152.4(4) . . . . no
S3 Mo2 C11 C15 -140.1(5) . . . . no
C12 Mo2 C11 C15 116.2(7) . . . . no
C13 Mo2 C11 C15 78.9(6) . . . . no
C14 Mo2 C11 C15 37.4(5) . . . . no
Mo1 Mo2 C11 C16 -0.5(11) . . . . no
As1 Mo2 C11 C16 103.7(8) . . . . no
C11 Mo2 S3 Mo1 171.0(2) . . . . no
C11 Mo2 S3 Cu1 60.3(3) . . . . no
C11 Mo2 S3 Cu2 -74.7(3) . . . . no
C11 Mo2 C13 C12 37.0(5) . . . . no
C14 Mo2 C13 C12 115.6(8) . . . . no
C15 Mo2 As1 S1 -89.1(2) . . . . no
C13 Mo2 As2 S2 99.3(3) . . . . no
C12 Mo2 As2 S2 75.9(2) . . . . no
Mo1 Mo2 C15 C20 7.4(11) . . . . no
S3 Mo2 S2 As2 141.76(13) . . . . no
C11 Mo2 S2 Mo1 148.9(2) . . . . no
C15 Mo2 S3 Mo1 146.0(3) . . . . no
C15 Mo2 S3 Cu1 35.3(4) . . . . no
S3 Mo2 C15 C20 -74.4(9) . . . . no
C12 Mo2 S2 As2 -116.6(2) . . . . no
S2 Mo2 C12 C17 -28.1(6) . . . . no
As1 Mo2 C13 C18 -77.7(9) . . . . no
As2 Mo2 C13 C18 -17.7(8) . . . . no
S1 Mo2 C13 C18 -134.3(8) . . . . no
S2 Mo2 S1 Mo1 -16.00(14) . . . . no
C11 Mo2 C15 C14 116.0(8) . . . . no
C12 Mo2 C15 C14 79.0(6) . . . . no
C13 Mo2 C15 C14 37.6(6) . . . . no
S1 Mo2 As1 As2 -140.20(12) . . . . no
Mo1 Mo2 C12 C11 -130.0(5) . . . . no
As1 Mo2 C12 C11 81.8(5) . . . . no
As2 Mo2 C12 C11 160.2(4) . . . . no
S2 Mo2 C15 C20 -174.5(7) . . . . no
C12 Mo2 S2 Mo1 168.41(19) . . . . no
C11 Mo2 C15 C20 -122.4(10) . . . . no
C12 Mo2 C15 C20 -159.5(9) . . . . no
C13 Mo2 C15 C20 159.2(10) . . . . no
C14 Mo2 C15 C20 121.6(11) . . . . no
Mo1 Mo2 C12 C13 114.0(6) . . . . no
As1 Mo2 C12 C13 -34.2(7) . . . . no
As2 Mo2 C12 C13 44.2(6) . . . . no
S3 Mo2 S2 Mo1 66.77(10) . . . . no
S2 Mo2 C14 C13 -31.2(7) . . . . no
C15 Mo2 C13 C12 78.1(6) . . . . no
S2 Mo2 As1 As2 -30.81(9) . . . . no
S3 Mo2 As1 As2 -103.02(10) . . . . no
C11 Mo2 As1 As2 140.9(3) . . . . no
C11 Mo2 S2 As2 -136.1(2) . . . . no
C13 Mo2 As1 As2 73.4(3) . . . . no
C14 Mo2 As1 As2 96.9(3) . . . . no
Mo1 Mo2 C13 C12 -126.3(5) . . . . no
C13 Mo2 S2 Mo1 -156.8(2) . . . . no
S3 Mo2 C12 C17 40.5(7) . . . . no
C11 Mo2 C12 C17 122.3(8) . . . . no
C13 Mo2 C12 C17 -121.7(9) . . . . no
C14 Mo2 C12 C17 -159.3(8) . . . . no
C15 Mo2 C12 C17 159.3(8) . . . . no
Mo1 Mo2 As1 As2 -68.63(6) . . . . no
S2 Mo2 S1 As1 -91.44(13) . . . . no
S3 Mo2 S1 Mo1 -66.82(10) . . . . no
S3 Mo2 S1 As1 -142.26(13) . . . . no
C11 Mo2 S1 Mo1 -156.2(2) . . . . no
C12 Mo2 As1 As2 94.1(4) . . . . no
As1 Mo2 C15 C20 43.7(8) . . . . no
As2 Mo2 C15 C20 106.2(8) . . . . no
S1 Mo2 C15 C20 -8.0(8) . . . . no
As1 Mo2 C13 C12 159.9(4) . . . . no
As2 Mo2 C13 C12 -140.1(5) . . . . no
S1 Mo2 C13 C12 103.4(6) . . . . no
S2 Mo2 C13 C12 -89.3(5) . . . . no
S3 Mo2 C13 C12 -24.9(7) . . . . no
S3 Mo2 As2 S2 -37.63(14) . . . . no
C11 Mo2 As2 S2 95.1(4) . . . . no
S1 Mo2 S2 As2 90.99(14) . . . . no
C15 Mo2 As1 Mo1 -160.7(2) . . . . no
Mo1 Mo2 S3 Cu1 -110.6(2) . . . . no
Mo1 Mo2 S3 Cu2 114.31(18) . . . . no
As1 Mo2 S3 Cu1 -75.88(19) . . . . no
C14 Mo2 S2 As2 -64.5(3) . . . . no
As1 Mo2 S3 Cu2 149.07(14) . . . . no
As2 Mo2 S3 Mo1 -34.51(9) . . . . no
As2 Mo2 S3 Cu2 79.81(17) . . . . no
C15 Mo2 As1 As2 130.7(2) . . . . no
C13 Mo2 S2 As2 -81.8(3) . . . . no
C14 Mo2 S2 Mo1 -139.5(3) . . . . no
As1 Mo2 S3 Mo1 34.76(9) . . . . no
C13 Mo2 As1 Mo1 142.0(3) . . . . no
As2 Mo2 S1 As1 -37.00(11) . . . . no
C14 Mo2 As1 Mo1 165.5(3) . . . . no
As2 Mo2 S3 Cu1 -145.15(16) . . . . no
C15 Mo2 S2 Mo1 -178.9(5) . . . . no
C15 Mo2 S2 As2 -103.9(5) . . . . no
S2 Mo2 S3 Cu1 -176.1(2) . . . . no
S2 Mo2 S3 Cu2 48.87(16) . . . . no
As2 Mo2 S2 Mo1 -74.99(9) . . . . no
S1 Mo2 S2 Mo1 16.00(13) . . . . no
S1 Mo2 S3 Cu2 179.8(2) . . . . no
S1 Mo2 S3 Mo1 65.44(10) . . . . no
S2 Mo2 S3 Mo1 -65.44(10) . . . . no
S1 Mo2 S3 Cu1 -45.20(18) . . . . no
S6 Mo3 C23 C28 -70.0(9) . . . . no
S6 Mo3 As4 Mo4 -34.63(8) . . . . no
Mo4 Mo3 S6 Cu4 110.76(17) . . . . no
C22 Mo3 Mo4 C34 93.0(6) . . . . no
C22 Mo3 Mo4 C32 -114.8(7) . . . . no
C23 Mo3 S5 Mo4 169.1(4) . . . . no
C22 Mo3 Mo4 C35 26.0(6) . . . . no
S6 Mo3 C25 C24 -74.9(6) . . . . no
Mo4 Mo3 S6 Cu3 -112.91(17) . . . . no
As3 Mo3 S6 Mo4 -34.65(8) . . . . no
S4 Mo3 As3 Mo4 -37.57(9) . . . . no
C25 Mo3 S5 As3 -115.1(3) . . . . no
C23 Mo3 Mo4 As3 131.3(5) . . . . no
C23 Mo3 Mo4 As4 55.1(5) . . . . no
C22 Mo3 Mo4 S6 -159.7(5) . . . . no
C25 Mo3 C21 C22 -115.2(11) . . . . no
As4 Mo3 As3 Mo4 -68.90(5) . . . . no
As3 Mo3 S6 Cu4 76.11(17) . . . . no
C22 Mo3 Mo4 C33 166.3(6) . . . . no
S5 Mo3 C21 C22 162.9(7) . . . . no
S5 Mo3 C23 C28 -158.8(8) . . . . no
C22 Mo3 Mo4 S5 118.5(5) . . . . no
C24 Mo3 C21 C22 -78.0(7) . . . . no
As4 Mo3 C22 C23 110.3(5) . . . . no
Mo4 Mo3 C21 C25 -122.2(7) . . . . no
As3 Mo3 C21 C25 -132.2(7) . . . . no
As4 Mo3 C21 C25 166.5(6) . . . . no
C24 Mo3 As3 As4 -132.6(4) . . . . no
C25 Mo3 As3 As4 -144.2(3) . . . . no
C23 Mo3 Mo4 S4 -5.2(5) . . . . no
C21 Mo3 As4 Mo4 144.3(3) . . . . no
As3 Mo3 S6 Cu3 -147.56(14) . . . . no
C21 Mo3 C23 C24 -78.6(6) . . . . no
C22 Mo3 C23 C24 -116.5(8) . . . . no
Mo4 Mo3 C23 C28 1.6(12) . . . . no
C22 Mo3 S5 As3 -67.6(4) . . . . no
C23 Mo3 C21 C22 -37.3(6) . . . . no
S4 Mo3 C23 C28 -2.8(9) . . . . no
C22 Mo3 Mo4 C31 -41.1(6) . . . . no
S6 Mo3 S5 As3 142.31(11) . . . . no
C21 Mo3 S5 Mo4 -156.0(4) . . . . no
C21 Mo3 S5 As3 -80.6(4) . . . . no
C23 Mo3 S5 As3 -115.5(5) . . . . no
C24 Mo3 S5 Mo4 146.7(3) . . . . no
C24 Mo3 S5 As3 -137.9(3) . . . . no
C25 Mo3 S5 Mo4 169.5(3) . . . . no
As3 Mo3 Mo4 As4 -76.21(6) . . . . no
As3 Mo3 Mo4 S4 -136.56(10) . . . . no
As3 Mo3 Mo4 S5 60.24(10) . . . . no
C22 Mo3 As4 Mo4 170.9(3) . . . . no
As3 Mo3 C23 C28 113.7(9) . . . . no
S6 Mo3 C21 C22 -130.2(6) . . . . no
C25 Mo3 As4 Mo4 158.4(5) . . . . no
As4 Mo3 S6 Cu3 -78.01(17) . . . . no
As4 Mo3 S6 Cu4 145.67(14) . . . . no
S4 Mo3 S6 Mo4 65.26(9) . . . . no
C21 Mo3 As3 As4 -117.3(3) . . . . no
C22 Mo3 As3 As4 -84.6(3) . . . . no
C23 Mo3 As3 As4 -80.3(3) . . . . no
C21 Mo3 C24 C23 78.9(6) . . . . no
Mo4 Mo3 As3 S5 -71.61(9) . . . . no
As4 Mo3 As3 S5 -140.51(10) . . . . no
S4 Mo3 As3 S5 -109.18(12) . . . . no
As3 Mo3 C24 C25 -19.4(9) . . . . no
As4 Mo3 C24 C25 -129.7(6) . . . . no
Mo4 Mo3 C21 C22 122.6(7) . . . . no
As3 Mo3 C21 C22 112.6(7) . . . . no
As4 Mo3 C21 C22 51.3(8) . . . . no
S4 Mo3 C21 C22 -3.6(11) . . . . no
S4 Mo3 Mo4 C33 -115.4(4) . . . . no
S4 Mo3 Mo4 C34 171.2(3) . . . . no
S4 Mo3 Mo4 C35 104.3(3) . . . . no
S5 Mo3 Mo4 As3 -60.24(10) . . . . no
S5 Mo3 Mo4 As4 -136.45(10) . . . . no
S5 Mo3 Mo4 S4 163.21(13) . . . . no
S5 Mo3 Mo4 S6 81.77(12) . . . . no
S5 Mo3 Mo4 C31 -159.6(4) . . . . no
S4 Mo3 C21 C25 111.6(7) . . . . no
S5 Mo3 C21 C25 -82.0(7) . . . . no
S6 Mo3 C21 C25 -15.1(9) . . . . no
C22 Mo3 C21 C25 115.2(11) . . . . no
As4 Mo3 S6 Mo4 34.91(8) . . . . no
C24 Mo3 As4 Mo4 -148.9(3) . . . . no
As3 Mo3 C21 C26 -9.7(11) . . . . no
As4 Mo3 C21 C26 -71.0(12) . . . . no
S4 Mo3 C21 C26 -125.9(11) . . . . no
S5 Mo3 C21 C26 40.6(12) . . . . no
S6 Mo3 C21 C26 107.5(12) . . . . no
C22 Mo3 C21 C26 -122.3(15) . . . . no
Mo4 Mo3 C25 C21 118.7(7) . . . . no
As3 Mo3 C25 C21 52.3(7) . . . . no
C22 Mo3 C24 C23 37.1(5) . . . . no
C25 Mo3 C24 C23 116.6(9) . . . . no
Mo4 Mo3 C24 C25 119.2(7) . . . . no
C21 Mo3 Mo4 S4 -148.1(6) . . . . no
C21 Mo3 Mo4 S5 48.7(6) . . . . no
C21 Mo3 Mo4 S6 130.5(6) . . . . no
C25 Mo3 C23 C24 -36.9(6) . . . . no
As4 Mo3 S5 As3 36.82(9) . . . . no
S4 Mo3 S5 Mo4 15.74(12) . . . . no
As4 Mo3 C23 C28 48.3(9) . . . . no
S6 Mo3 S5 Mo4 66.91(9) . . . . no
C22 Mo3 Mo4 S4 -78.3(5) . . . . no
C22 Mo3 Mo4 As4 -17.9(5) . . . . no
S5 Mo3 C25 C24 -143.2(6) . . . . no
C22 Mo3 Mo4 As3 58.3(5) . . . . no
C21 Mo3 C25 C24 115.6(10) . . . . no
C22 Mo3 C25 C24 77.8(7) . . . . no
C23 Mo3 C25 C24 36.6(6) . . . . no
S5 Mo3 As3 Mo4 71.61(9) . . . . no
S6 Mo3 As3 Mo4 34.44(8) . . . . no
C21 Mo3 As3 Mo4 173.8(3) . . . . no
C22 Mo3 As3 Mo4 -153.5(3) . . . . no
C23 Mo3 As4 Mo4 -156.3(2) . . . . no
C23 Mo3 C22 C21 115.4(10) . . . . no
C24 Mo3 C22 C21 78.7(8) . . . . no
C25 Mo3 C22 C21 37.7(7) . . . . no
Mo4 Mo3 C22 C23 125.8(6) . . . . no
As3 Mo3 C22 C23 174.6(5) . . . . no
S6 Mo3 As3 As4 103.33(9) . . . . no
C23 Mo3 Mo4 C33 -120.7(6) . . . . no
C23 Mo3 Mo4 C34 166.0(6) . . . . no
C23 Mo3 Mo4 C35 99.0(5) . . . . no
S4 Mo3 C22 C23 62.5(6) . . . . no
S5 Mo3 C22 C23 -138.2(5) . . . . no
S6 Mo3 C22 C23 -19.6(9) . . . . no
C21 Mo3 C22 C23 -115.4(10) . . . . no
C24 Mo3 C22 C23 -36.7(5) . . . . no
S6 Mo3 As3 S5 -37.17(12) . . . . no
C21 Mo3 As3 S5 102.2(3) . . . . no
C22 Mo3 As3 S5 134.9(3) . . . . no
C23 Mo3 As3 S5 139.2(3) . . . . no
C24 Mo3 As3 S5 86.9(4) . . . . no
C25 Mo3 As3 S5 75.3(3) . . . . no
C25 Mo3 Mo4 S5 -20.7(6) . . . . no
C25 Mo3 C22 C27 159.3(11) . . . . no
C25 Mo3 Mo4 C32 106.0(7) . . . . no
C25 Mo3 Mo4 C33 27.1(7) . . . . no
C25 Mo3 Mo4 C34 -46.2(7) . . . . no
C25 Mo3 Mo4 C35 -113.2(6) . . . . no
Mo4 Mo3 S4 As4 -75.50(8) . . . . no
As3 Mo3 S4 Mo4 38.42(8) . . . . no
As3 Mo3 S4 As4 -37.07(10) . . . . no
As4 Mo3 S4 Mo4 75.50(8) . . . . no
C23 Mo3 C21 C25 77.9(7) . . . . no
C24 Mo3 C21 C25 37.2(6) . . . . no
Mo4 Mo3 C21 C26 0.3(15) . . . . no
S6 Mo3 Mo4 As3 -142.01(9) . . . . no
S6 Mo3 Mo4 As4 141.79(9) . . . . no
S6 Mo3 Mo4 S4 81.44(12) . . . . no
S6 Mo3 Mo4 S5 -81.77(12) . . . . no
S6 Mo3 Mo4 C31 118.6(4) . . . . no
S6 Mo3 Mo4 C32 44.9(4) . . . . no
C23 Mo3 C21 C26 -159.6(13) . . . . no
C24 Mo3 C21 C26 159.7(13) . . . . no
C25 Mo3 C21 C26 122.6(14) . . . . no
C21 Mo3 Mo4 As4 -87.7(6) . . . . no
C25 Mo3 S4 Mo4 -148.5(5) . . . . no
C25 Mo3 S4 As4 136.0(5) . . . . no
Mo4 Mo3 S5 As3 75.40(8) . . . . no
As3 Mo3 S5 Mo4 -75.40(8) . . . . no
As4 Mo3 S5 Mo4 -38.59(8) . . . . no
C23 Mo3 C25 C21 -79.0(7) . . . . no
C24 Mo3 C25 C21 -115.6(10) . . . . no
S4 Mo3 S5 As3 91.14(12) . . . . no
As3 Mo3 C25 C24 167.9(5) . . . . no
As4 Mo3 C25 C24 92.5(8) . . . . no
S4 Mo3 C25 C24 -5.0(10) . . . . no
C23 Mo3 S6 Cu4 -101.1(3) . . . . no
C22 Mo3 S5 Mo4 -143.0(4) . . . . no
C21 Mo3 C23 C28 159.1(11) . . . . no
C22 Mo3 C23 C28 121.2(11) . . . . no
As3 Mo3 As4 Mo4 68.68(5) . . . . no
S4 Mo3 As4 Mo4 -71.54(10) . . . . no
S5 Mo3 As4 Mo4 37.64(9) . . . . no
As4 Mo3 C25 C30 -144.6(10) . . . . no
S4 Mo3 C25 C30 117.9(11) . . . . no
C23 Mo3 As3 Mo4 -149.2(3) . . . . no
As3 Mo3 Mo4 S6 142.01(9) . . . . no
As3 Mo3 Mo4 C31 -99.4(4) . . . . no
As3 Mo3 Mo4 C32 -173.1(4) . . . . no
Mo4 Mo3 As4 As3 -68.68(5) . . . . no
S4 Mo3 As4 As3 -140.22(11) . . . . no
S5 Mo3 As4 As3 -31.04(9) . . . . no
S6 Mo3 As4 As3 -103.31(9) . . . . no
C21 Mo3 As4 As3 75.6(3) . . . . no
C22 Mo3 As4 As3 102.2(3) . . . . no
C23 Mo3 As4 As3 135.0(2) . . . . no
C24 Mo3 As4 As3 142.4(3) . . . . no
C25 Mo3 As4 As3 89.8(5) . . . . no
Mo4 Mo3 As4 S4 71.54(10) . . . . no
As3 Mo3 As4 S4 140.22(11) . . . . no
S5 Mo3 As4 S4 109.18(12) . . . . no
S6 Mo3 As4 S4 36.91(12) . . . . no
C21 Mo3 As4 S4 -144.2(4) . . . . no
C22 Mo3 As4 S4 -117.6(3) . . . . no
C23 Mo3 As4 S4 -84.8(2) . . . . no
C24 Mo3 As4 S4 -77.3(4) . . . . no
C25 Mo3 As4 S4 -130.0(5) . . . . no
C21 Mo3 Mo4 C35 -43.8(7) . . . . no
C24 Mo3 S6 Mo4 174.5(2) . . . . no
C24 Mo3 S6 Cu3 61.6(3) . . . . no
C24 Mo3 S6 Cu4 -74.7(3) . . . . no
C25 Mo3 S6 Mo4 -152.4(3) . . . . no
C25 Mo3 S6 Cu3 94.7(3) . . . . no
C25 Mo3 S6 Cu4 -41.6(3) . . . . no
C21 Mo3 C24 C29 -159.0(10) . . . . no
C22 Mo3 C24 C29 159.2(9) . . . . no
C23 Mo3 C24 C29 122.1(10) . . . . no
C25 Mo3 C24 C29 -121.3(11) . . . . no
S5 Mo3 Mo4 C35 -92.5(3) . . . . no
S6 Mo3 S4 Mo4 -67.02(9) . . . . no
S6 Mo3 S4 As4 -142.51(12) . . . . no
C21 Mo3 S4 Mo4 149.5(6) . . . . no
C21 Mo3 S4 As4 74.0(6) . . . . no
C22 Mo3 S4 Mo4 147.3(3) . . . . no
C22 Mo3 S4 As4 71.8(3) . . . . no
S6 Mo3 Mo4 C33 -34.0(4) . . . . no
S6 Mo3 Mo4 C34 -107.3(3) . . . . no
S6 Mo3 Mo4 C35 -174.3(3) . . . . no
As4 Mo3 C25 C21 -23.1(10) . . . . no
S4 Mo3 C25 C21 -120.6(7) . . . . no
S5 Mo3 C25 C21 101.2(7) . . . . no
S6 Mo3 C25 C21 169.5(6) . . . . no
C22 Mo3 C25 C21 -37.9(7) . . . . no
S6 Mo3 C23 C24 52.3(6) . . . . no
C21 Mo3 Mo4 C31 -110.9(7) . . . . no
Mo4 Mo3 C25 C24 -125.6(6) . . . . no
C21 Mo3 Mo4 C33 96.5(7) . . . . no
C21 Mo3 Mo4 C34 23.2(7) . . . . no
S6 Mo3 C22 C27 -142.6(9) . . . . no
C25 Mo3 Mo4 S6 61.1(6) . . . . no
C25 Mo3 Mo4 C31 179.7(7) . . . . no
C24 Mo3 C22 C27 -159.7(11) . . . . no
Mo4 Mo3 C24 C29 -2.1(11) . . . . no
As3 Mo3 C24 C29 -140.7(7) . . . . no
Mo4 Mo3 C25 C30 -2.8(15) . . . . no
As3 Mo3 C25 C30 -69.2(12) . . . . no
C25 Mo3 C23 C28 -159.2(10) . . . . no
Mo4 Mo3 C22 C21 -118.8(7) . . . . no
As3 Mo3 C22 C21 -70.0(7) . . . . no
C24 Mo3 As3 Mo4 158.5(4) . . . . no
C25 Mo3 As3 Mo4 146.9(3) . . . . no
Mo4 Mo3 As3 As4 68.90(5) . . . . no
S4 Mo3 As3 As4 31.32(9) . . . . no
S5 Mo3 As3 As4 140.51(10) . . . . no
C24 Mo3 C25 C30 122.9(14) . . . . no
C23 Mo3 C25 C30 159.5(13) . . . . no
As4 Mo3 Mo4 As3 76.21(6) . . . . no
As4 Mo3 Mo4 S4 -60.35(10) . . . . no
As4 Mo3 Mo4 S5 136.45(10) . . . . no
C24 Mo3 Mo4 As3 -153.4(5) . . . . no
C24 Mo3 Mo4 As4 130.4(5) . . . . no
C24 Mo3 Mo4 S4 70.0(5) . . . . no
C24 Mo3 Mo4 S5 -93.2(5) . . . . no
C25 Mo3 C22 C23 -77.7(6) . . . . no
Mo4 Mo3 C22 C27 2.8(13) . . . . no
As3 Mo3 C22 C27 51.6(10) . . . . no
As4 Mo3 C22 C27 -12.7(10) . . . . no
S4 Mo3 C22 C27 -60.5(10) . . . . no
S5 Mo3 C22 C27 98.8(10) . . . . no
S4 Mo3 Mo4 S6 -81.44(12) . . . . no
S4 Mo3 Mo4 C31 37.2(4) . . . . no
S4 Mo3 Mo4 C32 -36.5(4) . . . . no
C22 Mo3 C24 C25 -79.6(7) . . . . no
C23 Mo3 C24 C25 -116.6(9) . . . . no
C23 Mo3 S6 Mo4 148.1(2) . . . . no
As4 Mo3 C24 C29 109.0(8) . . . . no
S4 Mo3 C24 C29 55.6(8) . . . . no
S5 Mo3 C24 C29 -78.1(8) . . . . no
S6 Mo3 C24 C29 -11.9(8) . . . . no
S5 Mo3 Mo4 C32 126.7(4) . . . . no
S5 Mo3 S4 Mo4 -15.73(12) . . . . no
S5 Mo3 S4 As4 -91.22(12) . . . . no
S4 Mo3 C22 C21 177.9(7) . . . . no
Mo4 Mo3 C23 C22 -119.6(6) . . . . no
As3 Mo3 C23 C22 -7.5(7) . . . . no
As4 Mo3 C23 C22 -72.9(6) . . . . no
S4 Mo3 C23 C22 -124.1(5) . . . . no
S5 Mo3 C23 C22 80.0(7) . . . . no
C23 Mo3 S4 Mo4 177.5(2) . . . . no
C23 Mo3 S4 As4 102.0(2) . . . . no
C24 Mo3 S4 Mo4 -151.5(3) . . . . no
C24 Mo3 S4 As4 133.0(3) . . . . no
As3 Mo3 C23 C24 -124.0(5) . . . . no
As4 Mo3 C23 C24 170.6(5) . . . . no
S4 Mo3 C23 C24 119.5(5) . . . . no
S5 Mo3 C23 C24 -36.5(8) . . . . no
As4 Mo3 Mo4 C35 43.9(3) . . . . no
S4 Mo3 Mo4 As3 136.56(10) . . . . no
C21 Mo3 Mo4 C32 175.4(7) . . . . no
S4 Mo3 Mo4 S5 -163.21(13) . . . . no
C24 Mo3 Mo4 C33 -45.4(6) . . . . no
C24 Mo3 Mo4 C34 -118.7(5) . . . . no
C24 Mo3 Mo4 C35 174.3(5) . . . . no
C25 Mo3 Mo4 As3 -80.9(6) . . . . no
C21 Mo3 C22 C27 121.6(13) . . . . no
C23 Mo3 C22 C27 -123.0(12) . . . . no
C23 Mo3 S6 Cu3 35.2(3) . . . . no
C25 Mo3 Mo4 As4 -157.1(6) . . . . no
C24 Mo3 C23 C28 -122.3(11) . . . . no
As4 Mo3 Mo4 C32 -96.9(4) . . . . no
As4 Mo3 Mo4 C33 -175.8(4) . . . . no
As4 Mo3 Mo4 C34 110.9(3) . . . . no
As4 Mo3 C22 C21 -134.3(7) . . . . no
S5 Mo3 Mo4 C34 -25.6(3) . . . . no
S5 Mo3 C22 C21 -22.8(9) . . . . no
S6 Mo3 C22 C21 95.8(8) . . . . no
As3 Mo3 Mo4 C33 108.0(4) . . . . no
As3 Mo3 Mo4 C34 34.7(3) . . . . no
As3 Mo3 Mo4 C35 -32.3(3) . . . . no
Mo4 Mo3 C24 C23 -124.2(5) . . . . no
As3 Mo3 C24 C23 97.2(6) . . . . no
As4 Mo3 C24 C23 -13.1(7) . . . . no
As4 Mo3 Mo4 S6 -141.79(9) . . . . no
As4 Mo3 Mo4 C31 -23.2(4) . . . . no
C22 Mo3 S6 Cu3 47.3(5) . . . . no
C21 Mo3 Mo4 As3 -11.5(6) . . . . no
S6 Mo3 C24 C23 -134.0(5) . . . . no
S5 Mo3 S6 Mo4 -65.08(9) . . . . no
C24 Mo3 Mo4 S6 -11.4(5) . . . . no
S4 Mo3 Mo4 As4 60.35(10) . . . . no
C24 Mo3 Mo4 C32 33.5(6) . . . . no
C21 Mo3 S6 Mo4 -143.6(5) . . . . no
C21 Mo3 S6 Cu3 103.5(5) . . . . no
S4 Mo3 C24 C25 176.9(6) . . . . no
S5 Mo3 C24 C25 43.2(7) . . . . no
S6 Mo3 C24 C25 109.4(6) . . . . no
C21 Mo3 C24 C25 -37.7(7) . . . . no
C25 Mo3 Mo4 S4 142.5(6) . . . . no
C24 Mo3 C23 C22 116.5(8) . . . . no
C25 Mo3 C23 C22 79.6(7) . . . . no
S4 Mo3 C24 C23 -66.5(5) . . . . no
S5 Mo3 C24 C23 159.8(4) . . . . no
S4 Mo3 S6 Cu4 176.02(19) . . . . no
S5 Mo3 Mo4 C33 47.8(4) . . . . no
S4 Mo3 S6 Cu3 -47.65(16) . . . . no
C24 Mo3 Mo4 C31 107.2(6) . . . . no
S5 Mo3 S6 Cu4 45.68(16) . . . . no
C22 Mo3 S6 Mo4 160.2(5) . . . . no
C23 Mo3 Mo4 S6 -86.7(5) . . . . no
C23 Mo3 Mo4 C31 31.9(6) . . . . no
C23 Mo3 Mo4 C32 -41.7(6) . . . . no
S6 Mo3 C23 C22 168.8(5) . . . . no
C21 Mo3 C23 C22 37.9(6) . . . . no
C22 Mo3 S6 Cu4 -89.0(5) . . . . no
S5 Mo3 S6 Cu3 -177.99(19) . . . . no
C21 Mo3 C25 C30 -121.5(14) . . . . no
S6 Mo3 C25 C30 47.9(11) . . . . no
Mo4 Mo3 C23 C24 123.9(5) . . . . no
S5 Mo3 C25 C30 -20.3(11) . . . . no
C22 Mo3 C25 C30 -159.4(13) . . . . no
C21 Mo3 S6 Cu4 -32.8(5) . . . . no
C23 Mo3 Mo4 S5 -168.4(5) . . . . no
S6 Mo4 C32 C33 -87.8(4) . . . . no
C34 Mo4 C32 C31 -78.2(5) . . . . no
S6 Mo4 S5 As3 -141.59(11) . . . . no
S5 Mo4 C32 C33 -19.2(6) . . . . no
C31 Mo4 S4 Mo3 -161.55(19) . . . . no
S5 Mo4 As4 As3 30.93(9) . . . . no
C35 Mo4 As3 S5 -125.03(17) . . . . no
Mo3 Mo4 C34 C33 127.4(4) . . . . no
C34 Mo4 As3 Mo3 -162.66(16) . . . . no
C35 Mo4 As3 Mo3 162.90(16) . . . . no
Mo3 Mo4 As3 As4 -68.62(5) . . . . no
As4 Mo4 C32 C33 153.6(4) . . . . no
C33 Mo4 S5 As3 125.83(19) . . . . no
C32 Mo4 S4 Mo3 163.6(2) . . . . no
S4 Mo4 C32 C33 -156.7(4) . . . . no
C35 Mo4 S5 Mo3 141.87(19) . . . . no
C35 Mo4 S5 As3 66.8(2) . . . . no
C32 Mo4 S4 As4 -121.5(2) . . . . no
C31 Mo4 S5 Mo3 159.1(4) . . . . no
C31 Mo4 S5 As3 84.0(4) . . . . no
C34 Mo4 S5 Mo3 166.94(18) . . . . no
C31 Mo4 S4 As4 -86.66(19) . . . . no
C32 Mo4 As3 Mo3 173.9(4) . . . . no
C33 Mo4 As3 Mo3 -147.0(2) . . . . no
C32 Mo4 S5 As3 136.9(3) . . . . no
As3 Mo4 C34 C33 157.0(4) . . . . no
S4 Mo4 C33 C38 -91.7(6) . . . . no
S5 Mo4 C33 C38 44.2(6) . . . . no
Mo3 Mo4 C32 C31 118.6(5) . . . . no
C34 Mo4 S5 As3 91.91(18) . . . . no
S5 Mo4 C32 C31 -134.7(4) . . . . no
S6 Mo4 C32 C31 156.6(4) . . . . no
C33 Mo4 C32 C31 -115.6(6) . . . . no
S6 Mo4 S5 Mo3 -66.55(9) . . . . no
C31 Mo4 C35 C40 121.8(7) . . . . no
C32 Mo4 C35 C40 159.2(6) . . . . no
Mo3 Mo4 C32 C33 -125.9(4) . . . . no
S5 Mo4 S6 Mo3 65.47(9) . . . . no
C31 Mo4 As3 Mo3 143.6(2) . . . . no
C34 Mo4 C35 C40 -121.9(7) . . . . no
C34 Mo4 S6 Cu3 -101.7(2) . . . . no
C34 Mo4 S6 Cu4 27.2(3) . . . . no
C35 Mo4 S6 Mo3 172.9(3) . . . . no
C35 Mo4 S6 Cu3 -71.5(4) . . . . no
C35 Mo4 S6 Cu4 57.4(4) . . . . no
S6 Mo4 C31 C36 90.6(7) . . . . no
S4 Mo4 As3 As4 -30.88(9) . . . . no
S6 Mo4 As4 As3 103.13(9) . . . . no
C31 Mo4 As4 As3 -123.13(19) . . . . no
C33 Mo4 S4 Mo3 146.6(2) . . . . no
C33 Mo4 S4 As4 -138.5(2) . . . . no
C32 Mo4 S5 Mo3 -148.1(3) . . . . no
S4 Mo4 S6 Cu4 178.86(19) . . . . no
Mo3 Mo4 As4 S4 -72.14(10) . . . . no
C34 Mo4 S4 Mo3 -170.2(4) . . . . no
C34 Mo4 S4 As4 -95.3(4) . . . . no
As4 Mo4 C33 C38 -169.0(5) . . . . no
S4 Mo4 As3 S5 109.81(12) . . . . no
S6 Mo4 As3 S5 37.80(12) . . . . no
S6 Mo4 C33 C38 -24.9(6) . . . . no
C34 Mo4 As3 S5 -90.59(18) . . . . no
As3 Mo4 C35 C40 -27.8(5) . . . . no
As4 Mo4 C35 C40 36.9(5) . . . . no
As3 Mo4 C32 C31 -50.1(6) . . . . no
As4 Mo4 C32 C31 38.1(5) . . . . no
S4 Mo4 C32 C31 87.7(4) . . . . no
S6 Mo4 C35 C40 -169.1(4) . . . . no
C33 Mo4 C35 C40 -159.2(6) . . . . no
C35 Mo4 C32 C31 -37.1(4) . . . . no
S6 Mo4 As3 Mo3 -34.26(8) . . . . no
C34 Mo4 S6 Mo3 142.67(19) . . . . no
As4 Mo4 C33 C32 -47.0(6) . . . . no
S4 Mo4 C33 C32 30.3(5) . . . . no
As3 Mo4 C32 C33 65.4(6) . . . . no
C33 Mo4 S5 Mo3 -159.14(18) . . . . no
C31 Mo4 C33 C32 -37.4(5) . . . . no
C34 Mo4 As4 Mo3 -142.87(19) . . . . no
As4 Mo4 C34 C33 -142.5(3) . . . . no
S4 Mo4 C34 C33 -68.9(6) . . . . no
S5 Mo4 C34 C33 105.7(4) . . . . no
C32 Mo4 As4 As3 -143.7(2) . . . . no
C33 Mo4 As4 As3 -115.0(3) . . . . no
C34 Mo4 As4 As3 -74.16(19) . . . . no
C35 Mo4 As4 As3 -88.78(15) . . . . no
As4 Mo4 S6 Cu3 80.92(17) . . . . no
As4 Mo4 S6 Cu4 -150.17(13) . . . . no
S4 Mo4 C31 C32 -96.3(4) . . . . no
S5 Mo4 S6 Cu3 -178.94(19) . . . . no
S5 Mo4 S6 Cu4 -50.03(15) . . . . no
C31 Mo4 S6 Mo3 -143.0(2) . . . . no
C31 Mo4 As3 S5 -144.3(2) . . . . no
C32 Mo4 As3 S5 -114.0(4) . . . . no
C33 Mo4 As3 S5 -74.9(2) . . . . no
S6 Mo4 C35 C34 -47.1(6) . . . . no
C32 Mo4 C35 C34 -78.9(4) . . . . no
C33 Mo4 C35 C34 -37.3(4) . . . . no
S4 Mo4 C35 C40 82.3(5) . . . . no
S5 Mo4 C35 C40 -73.6(6) . . . . no
S4 Mo4 S5 As3 -90.90(12) . . . . no
C35 Mo4 C33 C38 159.5(7) . . . . no
As3 Mo4 S5 Mo3 75.04(8) . . . . no
C33 Mo4 S6 Cu4 49.1(2) . . . . no
C33 Mo4 S6 Cu3 -79.8(2) . . . . no
S4 Mo4 As3 Mo3 37.74(9) . . . . no
S5 Mo4 C33 C32 166.2(4) . . . . no
S6 Mo4 C33 C32 97.1(4) . . . . no
Mo3 Mo4 C31 C36 -5.9(9) . . . . no
As3 Mo4 C31 C36 -86.7(7) . . . . no
C35 Mo4 As4 Mo3 -157.49(16) . . . . no
Mo3 Mo4 As4 As3 68.71(5) . . . . no
S4 Mo4 As4 As3 140.85(11) . . . . no
As4 Mo4 S4 Mo3 -74.89(8) . . . . no
S5 Mo4 S4 Mo3 15.85(12) . . . . no
S5 Mo4 S4 As4 90.74(12) . . . . no
S4 Mo4 S6 Cu3 49.95(16) . . . . no
S6 Mo4 S4 As4 141.55(12) . . . . no
S6 Mo4 C33 C34 -147.3(3) . . . . no
C31 Mo4 C33 C34 78.1(4) . . . . no
C32 Mo4 C33 C34 115.6(6) . . . . no
As3 Mo4 As4 S4 -140.85(11) . . . . no
S5 Mo4 As4 S4 -109.91(12) . . . . no
S6 Mo4 As4 S4 -37.72(12) . . . . no
C31 Mo4 As4 S4 96.0(2) . . . . no
C32 Mo4 As4 S4 75.5(3) . . . . no
C33 Mo4 As4 S4 104.1(4) . . . . no
C34 Mo4 As4 S4 145.0(2) . . . . no
C35 Mo4 As4 S4 130.37(18) . . . . no
As4 Mo4 S5 Mo3 38.44(8) . . . . no
As4 Mo4 S5 As3 -36.60(9) . . . . no
S4 Mo4 S5 Mo3 -15.86(12) . . . . no
Mo3 Mo4 C35 C40 -0.2(7) . . . . no
C32 Mo4 S6 Cu4 84.2(2) . . . . no
S5 Mo4 As3 Mo3 -72.06(9) . . . . no
S6 Mo4 C31 C35 -146.9(3) . . . . no
Mo3 Mo4 C33 C32 126.1(5) . . . . no
C33 Mo4 C31 C35 -78.4(4) . . . . no
C34 Mo4 C31 C35 -37.0(4) . . . . no
S4 Mo4 As4 Mo3 72.14(10) . . . . no
S5 Mo4 As4 Mo3 -37.78(8) . . . . no
As4 Mo4 C31 C36 -25.9(6) . . . . no
S4 Mo4 C31 C36 25.3(7) . . . . no
S5 Mo4 C31 C36 -150.1(6) . . . . no
C32 Mo4 C31 C36 121.6(8) . . . . no
S6 Mo4 C34 C33 40.6(4) . . . . no
C31 Mo4 C32 C33 115.6(6) . . . . no
S6 Mo4 S4 Mo3 66.66(9) . . . . no
S4 Mo4 S6 Mo3 -65.64(9) . . . . no
As4 Mo4 S6 Mo3 -34.66(8) . . . . no
Mo3 Mo4 C31 C32 -127.5(4) . . . . no
As3 Mo4 C31 C32 151.7(4) . . . . no
As4 Mo4 C31 C32 -147.5(4) . . . . no
S5 Mo4 C31 C32 88.3(5) . . . . no
S6 Mo4 C31 C32 -30.9(5) . . . . no
C31 Mo4 S6 Cu3 -27.4(3) . . . . no
C34 Mo4 C31 C32 79.0(5) . . . . no
C35 Mo4 C31 C32 116.0(6) . . . . no
Mo3 Mo4 C31 C35 116.5(4) . . . . no
As3 Mo4 C31 C35 35.7(5) . . . . no
C31 Mo4 S6 Cu4 101.5(3) . . . . no
C32 Mo4 S6 Mo3 -160.30(19) . . . . no
C32 Mo4 C33 C38 -122.0(8) . . . . no
C32 Mo4 S6 Cu3 -44.7(2) . . . . no
C34 Mo4 C33 C38 122.5(8) . . . . no
S4 Mo4 C31 C35 147.7(4) . . . . no
S5 Mo4 C31 C35 -27.7(6) . . . . no
S5 Mo4 C34 C39 -15.9(6) . . . . no
As3 Mo4 C33 C32 -143.8(4) . . . . no
As3 Mo4 As4 Mo3 -68.71(5) . . . . no
C32 Mo4 C31 C35 -116.0(6) . . . . no
C35 Mo4 C34 C39 122.3(8) . . . . no
S6 Mo4 As4 Mo3 34.42(8) . . . . no
C31 Mo4 As4 Mo3 168.16(19) . . . . no
C32 Mo4 As4 Mo3 147.6(2) . . . . no
C33 Mo4 As4 Mo3 176.3(3) . . . . no
C33 Mo4 C31 C36 159.2(7) . . . . no
C34 Mo4 C31 C36 -159.5(7) . . . . no
C35 Mo4 C31 C36 -122.4(8) . . . . no
C31 Mo4 As3 As4 75.0(2) . . . . no
C32 Mo4 As3 As4 105.3(4) . . . . no
C33 Mo4 As3 As4 144.4(2) . . . . no
C34 Mo4 As3 As4 128.73(16) . . . . no
C35 Mo4 As3 As4 94.29(16) . . . . no
Mo3 Mo4 As3 S5 72.06(9) . . . . no
As4 Mo4 As3 S5 140.68(10) . . . . no
Mo3 Mo4 C35 C34 121.8(4) . . . . no
As3 Mo4 C35 C34 94.2(4) . . . . no
As4 Mo4 C35 C34 158.8(4) . . . . no
S4 Mo4 C35 C34 -155.8(3) . . . . no
S5 Mo4 C35 C34 48.4(4) . . . . no
C35 Mo4 S4 Mo3 -140.3(2) . . . . no
C31 Mo4 C35 C34 -116.3(6) . . . . no
As3 Mo4 C34 C39 35.3(6) . . . . no
C35 Mo4 S4 As4 -65.4(2) . . . . no
As4 Mo4 C31 C35 96.6(4) . . . . no
Mo3 Mo4 S5 As3 -75.04(8) . . . . no
As4 Mo4 C34 C39 95.9(6) . . . . no
S4 Mo4 C34 C39 169.5(5) . . . . no
C33 Mo4 S6 Mo3 164.58(18) . . . . no
As4 Mo4 As3 Mo3 68.62(5) . . . . no
C31 Mo4 C34 C39 159.3(7) . . . . no
C32 Mo4 C34 C39 -159.3(7) . . . . no
C33 Mo4 C34 C39 -121.7(8) . . . . no
C31 Mo4 C32 C37 -122.4(9) . . . . no
C33 Mo4 C32 C37 122.0(9) . . . . no
C34 Mo4 C32 C37 159.4(8) . . . . no
C34 Mo4 C33 C32 -115.6(6) . . . . no
C35 Mo4 C33 C32 -78.5(5) . . . . no
C31 Mo4 C34 C33 -79.0(4) . . . . no
C34 Mo4 C32 C33 37.4(4) . . . . no
C32 Mo4 C34 C33 -37.6(4) . . . . no
C35 Mo4 C32 C33 78.5(4) . . . . no
Mo3 Mo4 C32 C37 -3.8(10) . . . . no
As3 Mo4 C32 C37 -172.6(5) . . . . no
As4 Mo4 C32 C37 -84.4(7) . . . . no
S4 Mo4 C32 C37 -34.7(7) . . . . no
S5 Mo4 C32 C37 102.9(7) . . . . no
C33 Mo4 C31 C32 37.6(4) . . . . no
Mo3 Mo4 C33 C38 4.1(9) . . . . no
As3 Mo4 C33 C38 94.2(6) . . . . no
S6 Mo4 C34 C35 156.7(3) . . . . no
C35 Mo4 C32 C37 -159.5(8) . . . . no
Mo3 Mo4 C34 C39 5.7(8) . . . . no
C31 Mo4 C33 C38 -159.4(7) . . . . no
Mo3 Mo4 C33 C34 -118.3(4) . . . . no
As3 Mo4 C33 C34 -28.3(4) . . . . no
As4 Mo4 C33 C34 68.6(5) . . . . no
S4 Mo4 C33 C34 145.9(3) . . . . no
S5 Mo4 C33 C34 -78.3(4) . . . . no
S5 Mo4 C35 C31 164.6(4) . . . . no
S6 Mo4 C34 C39 -81.0(6) . . . . no
C32 Mo4 C35 C31 37.4(4) . . . . no
C35 Mo4 C33 C34 37.0(3) . . . . no
S4 Mo4 C34 C35 47.2(6) . . . . no
C33 Mo4 C35 C31 79.0(4) . . . . no
S5 Mo4 C34 C35 -138.2(4) . . . . no
C31 Mo4 C34 C35 37.0(4) . . . . no
C32 Mo4 C34 C35 78.5(4) . . . . no
C33 Mo4 C34 C35 116.1(5) . . . . no
As3 Mo4 C34 C35 -87.0(4) . . . . no
Mo3 Mo4 S4 As4 74.89(8) . . . . no
Mo3 Mo4 C35 C31 -122.0(4) . . . . no
S5 Mo4 As3 As4 -140.68(10) . . . . no
Mo3 Mo4 S6 Cu3 115.59(17) . . . . no
C35 Mo4 C34 C33 -116.1(5) . . . . no
S6 Mo4 C35 C31 69.1(5) . . . . no
Mo3 Mo4 C34 C35 -116.6(4) . . . . no
As4 Mo4 C34 C35 -26.4(4) . . . . no
As3 Mo4 S6 Cu3 150.12(14) . . . . no
As3 Mo4 S6 Cu4 -80.97(16) . . . . no
As3 Mo4 C35 C31 -149.6(4) . . . . no
C34 Mo4 C35 C31 116.3(6) . . . . no
S6 Mo4 C32 C37 34.2(7) . . . . no
S6 Mo4 As3 As4 -102.88(9) . . . . no
S4 Mo4 C35 C31 -39.6(5) . . . . no
As3 Mo4 S6 Mo3 34.53(8) . . . . no
As3 Mo4 S4 As4 36.48(10) . . . . no
Mo3 Mo4 S6 Cu4 -115.50(17) . . . . no
As3 Mo4 S4 Mo3 -38.41(8) . . . . no
As4 Mo4 C35 C31 -84.9(4) . . . . no
C45 Mo5 C41 C42 116.2(5) . . . . no
C45 Mo5 Mo6 C55 -112.7(5) . . . . no
C45 Mo5 Mo6 C53 115.0(5) . . . . no
S8 Mo5 As6 As5 -140.84(11) . . . . no
C44 Mo5 C41 C42 79.0(4) . . . . no
C45 Mo5 As6 Mo6 -155.0(2) . . . . no
Mo6 Mo5 As6 As5 -68.44(5) . . . . no
S7 Mo5 As6 As5 -30.79(9) . . . . no
C45 Mo5 Mo6 C52 41.0(5) . . . . no
C45 Mo5 Mo6 C54 -178.8(5) . . . . no
S8 Mo5 As6 Mo6 -72.40(10) . . . . no
S7 Mo5 As6 Mo6 37.65(8) . . . . no
C45 Mo5 Mo6 S8 82.7(4) . . . . no
As5 Mo5 C41 C42 8.0(5) . . . . no
S8 Mo5 As5 Mo6 -37.62(9) . . . . no
S8 Mo5 Mo6 S9 -81.71(12) . . . . no
S8 Mo5 Mo6 C51 -122.0(3) . . . . no
As5 Mo5 As6 Mo6 68.44(5) . . . . no
C43 Mo5 C41 C42 37.5(4) . . . . no
C43 Mo5 As6 Mo6 148.08(16) . . . . no
C41 Mo5 As5 Mo6 -151.9(3) . . . . no
C42 Mo5 As5 Mo6 -147.18(18) . . . . no
C44 Mo5 As6 Mo6 150.6(2) . . . . no
S8 Mo5 C41 C42 -110.9(4) . . . . no
S7 Mo5 Mo6 S9 81.16(12) . . . . no
C44 Mo5 As6 S8 -137.1(3) . . . . no
C45 Mo5 As6 S8 -82.6(2) . . . . no
C45 Mo5 Mo6 S9 1.0(4) . . . . no
As6 Mo5 As5 Mo6 -68.58(5) . . . . no
S7 Mo5 As5 Mo6 72.30(10) . . . . no
C44 Mo5 Mo6 C52 118.1(5) . . . . no
S9 Mo5 As5 Mo6 34.80(9) . . . . no
S9 Mo5 C41 C42 -178.7(3) . . . . no
C45 Mo5 S9 Cu5 -67.3(2) . . . . no
C42 Mo5 As6 Mo6 178.22(15) . . . . no
C44 Mo5 C42 C43 37.6(3) . . . . no
C44 Mo5 Mo6 S9 78.1(3) . . . . no
C44 Mo5 S8 Mo6 -161.4(3) . . . . no
C44 Mo5 S8 As6 124.1(3) . . . . no
C45 Mo5 S8 Mo6 -150.21(18) . . . . no
C45 Mo5 S8 As6 135.21(19) . . . . no
S8 Mo5 Mo6 C52 -41.7(4) . . . . no
S8 Mo5 Mo6 C53 32.3(3) . . . . no
C42 Mo5 C44 C43 -37.5(4) . . . . no
C45 Mo5 C44 C43 -115.7(6) . . . . no
S7 Mo5 Mo6 C53 -164.8(3) . . . . no
C41 Mo5 C42 C43 115.7(6) . . . . no
S7 Mo5 C41 C42 101.8(4) . . . . no
C45 Mo5 S9 Cu6 66.4(2) . . . . no
C41 Mo5 As6 Mo6 -152.22(16) . . . . no
S8 Mo5 As5 S7 -109.92(13) . . . . no
C43 Mo5 S8 As6 67.7(2) . . . . no
As6 Mo5 Mo6 C53 -28.2(3) . . . . no
C44 Mo5 Mo6 C51 37.8(5) . . . . no
As6 Mo5 Mo6 C55 104.1(3) . . . . no
S7 Mo5 Mo6 As5 -60.30(9) . . . . no
S7 Mo5 Mo6 As6 -136.64(10) . . . . no
S7 Mo5 Mo6 S8 162.87(12) . . . . no
S7 Mo5 Mo6 C51 40.9(3) . . . . no
C45 Mo5 Mo6 C51 -39.3(5) . . . . no
S7 Mo5 Mo6 C52 121.2(4) . . . . no
C45 Mo5 Mo6 S7 -80.2(4) . . . . no
S7 Mo5 Mo6 C54 -98.6(3) . . . . no
S9 Mo5 As6 Mo6 -34.26(9) . . . . no
C43 Mo5 S9 Cu5 -37.4(4) . . . . no
C43 Mo5 S9 Cu6 96.4(3) . . . . no
C43 Mo5 S8 Mo6 142.2(2) . . . . no
Mo6 Mo5 C41 C42 -115.9(4) . . . . no
C44 Mo5 S9 Mo6 -148.99(17) . . . . no
C44 Mo5 S9 Cu5 -36.7(2) . . . . no
C44 Mo5 S9 Cu6 97.0(2) . . . . no
As6 Mo5 C41 C42 -60.6(4) . . . . no
C45 Mo5 S9 Mo6 -179.54(17) . . . . no
S8 Mo5 C44 C45 18.2(6) . . . . no
S8 Mo5 Mo6 C54 98.5(3) . . . . no
C45 Mo5 Mo6 As6 143.2(4) . . . . no
Mo6 Mo5 C41 C45 127.9(4) . . . . no
C42 Mo5 S9 Cu5 -99.3(3) . . . . no
C43 Mo5 S9 Mo6 -149.6(3) . . . . no
Mo6 Mo5 C42 C41 125.6(4) . . . . no
As5 Mo5 C42 C41 -174.7(3) . . . . no
S7 Mo5 C41 C45 -14.4(5) . . . . no
S8 Mo5 C41 C45 132.9(3) . . . . no
S9 Mo5 C41 C45 65.1(4) . . . . no
As6 Mo5 Mo6 C54 38.0(3) . . . . no
C42 Mo5 C41 C45 -116.2(5) . . . . no
C43 Mo5 C41 C45 -78.7(4) . . . . no
C44 Mo5 C41 C45 -37.2(3) . . . . no
Mo6 Mo5 C41 C46 5.9(8) . . . . no
As5 Mo5 C41 C46 129.8(5) . . . . no
As6 Mo5 C41 C46 61.2(6) . . . . no
C41 Mo5 C44 C43 -78.7(4) . . . . no
C42 Mo5 S9 Mo6 148.4(3) . . . . no
As5 Mo5 C45 C50 -123.3(5) . . . . no
C42 Mo5 S9 Cu6 34.4(4) . . . . no
As6 Mo5 C42 C43 -121.5(3) . . . . no
As5 Mo5 C42 C43 -59.0(4) . . . . no
S9 Mo5 C45 C41 -121.2(3) . . . . no
C43 Mo5 C45 C41 78.6(4) . . . . no
C44 Mo5 C45 C41 116.1(5) . . . . no
Mo6 Mo5 C45 C44 121.9(4) . . . . no
As5 Mo5 C45 C44 -1.6(5) . . . . no
As6 Mo5 C45 C44 -111.3(4) . . . . no
S7 Mo5 C45 C44 55.5(4) . . . . no
S7 Mo5 C43 C48 50.9(6) . . . . no
S9 Mo5 C44 C45 -63.7(4) . . . . no
C41 Mo5 C44 C45 37.0(4) . . . . no
C41 Mo5 C45 C44 -116.1(5) . . . . no
S8 Mo5 C45 C41 -53.4(4) . . . . no
C43 Mo5 C45 C44 -37.5(4) . . . . no
Mo6 Mo5 C45 C50 0.2(8) . . . . no
C43 Mo5 Mo6 S8 -130.3(3) . . . . no
As6 Mo5 C45 C50 127.0(5) . . . . no
S7 Mo5 C45 C50 -66.2(6) . . . . no
S8 Mo5 C45 C50 68.8(6) . . . . no
As6 Mo5 C42 C41 122.8(4) . . . . no
S7 Mo5 C42 C41 -125.7(4) . . . . no
S8 Mo5 C42 C41 73.5(4) . . . . no
S9 Mo5 C42 C41 2.1(6) . . . . no
C43 Mo5 C42 C41 -115.7(6) . . . . no
C44 Mo5 Mo6 C53 -167.9(4) . . . . no
S8 Mo5 C44 C43 -97.5(4) . . . . no
C41 Mo5 S9 Mo6 149.64(18) . . . . no
S9 Mo5 C44 C43 -179.4(3) . . . . no
S7 Mo5 C42 C43 -10.0(5) . . . . no
S8 Mo5 C42 C43 -170.8(3) . . . . no
S9 Mo5 C42 C43 117.8(4) . . . . no
C41 Mo5 Mo6 C55 170.4(4) . . . . no
C41 Mo5 Mo6 C53 38.1(4) . . . . no
C42 Mo5 C45 C41 37.1(3) . . . . no
C42 Mo5 S8 As6 75.40(17) . . . . no
C41 Mo5 S8 As6 108.27(17) . . . . no
C45 Mo5 C42 C43 78.8(4) . . . . no
Mo6 Mo5 C42 C47 3.1(7) . . . . no
C43 Mo5 As5 Mo6 -176.44(18) . . . . no
C44 Mo5 As5 Mo6 152.94(18) . . . . no
C45 Mo5 As5 Mo6 153.9(3) . . . . no
Mo6 Mo5 As5 As6 68.58(5) . . . . no
S7 Mo5 As5 As6 140.88(11) . . . . no
C42 Mo5 C44 C45 78.2(4) . . . . no
S9 Mo5 As6 As5 -102.70(9) . . . . no
C41 Mo5 As6 As5 139.34(16) . . . . no
As5 Mo5 C41 C45 -108.2(4) . . . . no
As6 Mo5 C41 C45 -176.8(3) . . . . no
C44 Mo5 As5 As6 -138.48(18) . . . . no
C45 Mo5 As5 As6 -137.6(3) . . . . no
Mo6 Mo5 As5 S7 -72.30(10) . . . . no
S9 Mo5 As5 S7 -37.50(13) . . . . no
C41 Mo5 As5 S7 135.8(3) . . . . no
C42 Mo5 As5 S7 140.5(2) . . . . no
C43 Mo5 As5 S7 111.3(2) . . . . no
C44 Mo5 As5 S7 80.64(19) . . . . no
C45 Mo5 As5 S7 81.6(3) . . . . no
C44 Mo5 C43 C42 -115.5(5) . . . . no
Mo6 Mo5 C45 C41 -122.0(4) . . . . no
As5 Mo5 C45 C41 114.5(3) . . . . no
As6 Mo5 C45 C41 4.8(5) . . . . no
S7 Mo5 C45 C41 171.5(3) . . . . no
C45 Mo5 Mo6 As5 -140.5(4) . . . . no
Mo6 Mo5 C42 C43 -118.7(4) . . . . no
C41 Mo5 Mo6 C54 104.3(4) . . . . no
C43 Mo5 C41 C46 159.3(7) . . . . no
C42 Mo5 Mo6 As5 73.1(3) . . . . no
S9 Mo5 C43 C44 1.1(5) . . . . no
C41 Mo5 C43 C44 78.2(4) . . . . no
C42 Mo5 C43 C44 115.5(5) . . . . no
C45 Mo5 C43 C44 37.3(4) . . . . no
Mo6 Mo5 C43 C48 -3.4(8) . . . . no
As5 Mo5 C43 C48 2.3(6) . . . . no
S8 Mo5 C43 C48 -109.0(6) . . . . no
S9 Mo5 C43 C48 123.3(5) . . . . no
C42 Mo5 C45 C44 -79.0(4) . . . . no
C44 Mo5 C43 C48 122.2(7) . . . . no
C45 Mo5 C43 C48 159.5(7) . . . . no
As5 Mo5 Mo6 C54 -38.3(3) . . . . no
As5 Mo5 Mo6 C55 27.7(3) . . . . no
As6 Mo5 Mo6 As5 76.34(6) . . . . no
As6 Mo5 Mo6 S7 136.64(10) . . . . no
As6 Mo5 Mo6 S8 -60.49(9) . . . . no
As6 Mo5 Mo6 S9 -142.20(10) . . . . no
As6 Mo5 Mo6 C51 177.5(3) . . . . no
As6 Mo5 Mo6 C52 -102.2(4) . . . . no
Mo6 Mo5 C44 C43 116.2(4) . . . . no
As5 Mo5 C44 C43 63.3(4) . . . . no
As6 Mo5 C44 C43 -4.2(5) . . . . no
S7 Mo5 C44 C43 113.5(4) . . . . no
S8 Mo5 S9 Cu5 177.88(19) . . . . no
C41 Mo5 S9 Cu5 -98.1(2) . . . . no
C41 Mo5 S9 Cu6 35.6(3) . . . . no
C41 Mo5 Mo6 C52 -35.9(5) . . . . no
C45 Mo5 C43 C42 -78.2(4) . . . . no
Mo6 Mo5 C43 C44 -125.6(3) . . . . no
As5 Mo5 C43 C44 -119.9(3) . . . . no
As6 Mo5 C43 C44 177.2(3) . . . . no
C42 Mo5 Mo6 As6 -3.3(3) . . . . no
S7 Mo5 Mo6 C55 -32.6(3) . . . . no
S8 Mo5 Mo6 As5 136.83(10) . . . . no
S8 Mo5 Mo6 As6 60.49(9) . . . . no
S8 Mo5 Mo6 S7 -162.87(12) . . . . no
S7 Mo5 C44 C45 -130.8(4) . . . . no
S7 Mo5 C42 C47 111.9(5) . . . . no
Mo6 Mo5 S7 As5 74.67(8) . . . . no
As5 Mo5 S7 Mo6 -74.67(8) . . . . no
As6 Mo5 S7 Mo6 -38.24(8) . . . . no
C43 Mo5 C44 C45 115.7(6) . . . . no
S8 Mo5 Mo6 C55 164.6(3) . . . . no
C42 Mo5 As6 As5 109.79(15) . . . . no
C43 Mo5 As6 As5 79.65(16) . . . . no
C44 Mo5 As6 As5 82.1(2) . . . . no
C45 Mo5 As6 As5 136.5(2) . . . . no
Mo6 Mo5 As6 S8 72.40(10) . . . . no
As5 Mo5 As6 S8 140.84(11) . . . . no
S7 Mo5 As6 S8 110.05(12) . . . . no
S9 Mo5 As6 S8 38.14(12) . . . . no
C41 Mo5 As6 S8 -79.82(18) . . . . no
C42 Mo5 As6 S8 -109.38(17) . . . . no
C43 Mo5 As6 S8 -139.52(18) . . . . no
C41 Mo5 Mo6 S8 5.8(3) . . . . no
C41 Mo5 Mo6 S9 -75.9(3) . . . . no
C41 Mo5 Mo6 C51 -116.2(5) . . . . no
C44 Mo5 Mo6 C55 -35.7(5) . . . . no
S8 Mo5 S9 Cu6 -48.42(16) . . . . no
S7 Mo5 C41 C46 -136.4(5) . . . . no
S8 Mo5 C41 C46 10.9(6) . . . . no
S9 Mo5 C41 C46 -56.9(6) . . . . no
C42 Mo5 S8 Mo6 149.98(16) . . . . no
C42 Mo5 Mo6 S7 133.4(3) . . . . no
C42 Mo5 Mo6 S8 -63.8(3) . . . . no
C42 Mo5 Mo6 S9 -145.5(3) . . . . no
C42 Mo5 Mo6 C51 174.2(4) . . . . no
C42 Mo5 Mo6 C52 -105.5(5) . . . . no
C42 Mo5 Mo6 C53 -31.5(4) . . . . no
S8 Mo5 C45 C44 -169.5(3) . . . . no
S9 Mo5 C45 C44 122.8(4) . . . . no
C42 Mo5 Mo6 C55 100.8(4) . . . . no
C43 Mo5 Mo6 As5 6.6(3) . . . . no
C43 Mo5 Mo6 As6 -69.8(3) . . . . no
C43 Mo5 Mo6 S7 66.9(3) . . . . no
As5 Mo5 Mo6 C52 -178.5(4) . . . . no
C43 Mo5 Mo6 S9 148.0(3) . . . . no
C43 Mo5 Mo6 C51 107.7(5) . . . . no
C43 Mo5 Mo6 C52 -172.0(5) . . . . no
S9 Mo5 C45 C50 1.1(6) . . . . no
C41 Mo5 C45 C50 122.2(7) . . . . no
C42 Mo5 C45 C50 159.3(7) . . . . no
C43 Mo5 C45 C50 -159.2(7) . . . . no
C44 Mo5 C45 C50 -121.7(7) . . . . no
C44 Mo5 Mo6 S8 159.8(3) . . . . no
S7 Mo5 S9 Cu6 -179.7(2) . . . . no
C44 Mo5 C42 C41 -78.2(4) . . . . no
C44 Mo5 Mo6 C54 -101.7(4) . . . . no
C41 Mo5 C43 C42 -37.2(4) . . . . no
C45 Mo5 S7 Mo6 150.66(16) . . . . no
C45 Mo5 C42 C41 -37.0(4) . . . . no
C45 Mo5 S7 As5 -134.67(17) . . . . no
Mo6 Mo5 S8 As6 -74.58(8) . . . . no
C42 Mo5 C41 C46 121.8(7) . . . . no
C41 Mo5 S8 Mo6 -177.16(16) . . . . no
S9 Mo5 S8 As6 -141.36(12) . . . . no
S8 Mo5 C43 C44 128.8(3) . . . . no
Mo6 Mo5 C44 C45 -128.2(4) . . . . no
As5 Mo5 C42 C47 62.8(5) . . . . no
As6 Mo5 C42 C47 0.3(5) . . . . no
As6 Mo5 C44 C45 111.5(4) . . . . no
S7 Mo5 C43 C42 173.3(3) . . . . no
S8 Mo5 C42 C47 -48.9(5) . . . . no
S9 Mo5 C42 C47 -120.4(5) . . . . no
As6 Mo5 S7 As5 36.43(9) . . . . no
S8 Mo5 S7 As5 90.90(11) . . . . no
S9 Mo5 S7 Mo6 67.06(9) . . . . no
S9 Mo5 S7 As5 141.73(12) . . . . no
C41 Mo5 S7 Mo6 159.4(3) . . . . no
C41 Mo5 S7 As5 -125.9(3) . . . . no
C42 Mo5 S7 Mo6 -143.0(3) . . . . no
As6 Mo5 As5 S7 -140.88(11) . . . . no
S9 Mo5 Mo6 C52 40.0(4) . . . . no
Mo6 Mo5 C43 C42 119.0(4) . . . . no
As5 Mo5 C43 C42 124.6(3) . . . . no
As6 Mo5 C43 C42 61.7(3) . . . . no
S7 Mo5 S9 Mo6 -65.62(9) . . . . no
S8 Mo5 C43 C42 13.3(5) . . . . no
S9 Mo5 C43 C42 -114.4(4) . . . . no
C41 Mo5 Mo6 S7 -157.1(3) . . . . no
C44 Mo5 S7 As5 -106.86(16) . . . . no
C42 Mo5 C43 C48 -122.3(7) . . . . no
As5 Mo5 Mo6 C51 101.2(3) . . . . no
As5 Mo5 Mo6 S9 141.46(10) . . . . no
As5 Mo5 S8 Mo6 38.08(8) . . . . no
As6 Mo5 S8 Mo6 74.58(8) . . . . no
C44 Mo5 C41 C46 -159.2(6) . . . . no
C45 Mo5 C41 C46 -122.0(7) . . . . no
S9 Mo5 S8 Mo6 -66.79(9) . . . . no
As6 Mo5 S9 Cu5 146.62(14) . . . . no
As5 Mo5 C44 C45 178.9(3) . . . . no
S9 Mo5 Mo6 C53 114.0(3) . . . . no
S7 Mo5 S9 Cu5 46.65(16) . . . . no
As6 Mo5 C43 C48 -60.6(6) . . . . no
As5 Mo5 Mo6 As6 -76.34(6) . . . . no
C41 Mo5 C43 C48 -159.5(7) . . . . no
C45 Mo5 C44 C49 122.5(7) . . . . no
C41 Mo5 C42 C47 -122.5(7) . . . . no
S8 Mo5 As5 As6 30.96(9) . . . . no
As5 Mo5 Mo6 C53 -104.5(3) . . . . no
As5 Mo5 S9 Mo6 -34.85(8) . . . . no
As5 Mo5 S9 Cu5 77.42(17) . . . . no
As5 Mo5 S9 Cu6 -148.88(15) . . . . no
As6 Mo5 S9 Mo6 34.35(8) . . . . no
S7 Mo5 S8 As6 -90.77(12) . . . . no
As6 Mo5 S9 Cu6 -79.68(17) . . . . no
C43 Mo5 Mo6 C53 -98.0(4) . . . . no
S9 Mo5 Mo6 C54 -179.8(3) . . . . no
C44 Mo5 Mo6 S7 -3.1(3) . . . . no
S8 Mo5 S9 Mo6 65.61(9) . . . . no
C44 Mo5 S7 Mo6 178.48(16) . . . . no
C42 Mo5 Mo6 C54 34.8(4) . . . . no
C42 Mo5 C44 C49 -159.4(6) . . . . no
S8 Mo5 C44 C49 140.6(5) . . . . no
S9 Mo5 As5 As6 103.38(10) . . . . no
S9 Mo5 Mo6 As5 -141.46(10) . . . . no
As5 Mo5 S8 As6 -36.50(9) . . . . no
S9 Mo5 Mo6 S7 -81.16(12) . . . . no
S7 Mo5 S8 Mo6 -16.20(11) . . . . no
S9 Mo5 Mo6 C51 -40.3(3) . . . . no
C41 Mo5 C44 C49 159.5(6) . . . . no
As5 Mo5 C44 C49 -58.6(5) . . . . no
C43 Mo5 Mo6 C54 -31.8(5) . . . . no
S9 Mo5 Mo6 C55 -113.7(3) . . . . no
C41 Mo5 Mo6 As5 142.6(3) . . . . no
C41 Mo5 Mo6 As6 66.3(3) . . . . no
C43 Mo5 C44 C49 -121.9(7) . . . . no
C43 Mo5 As5 As6 -107.86(18) . . . . no
S7 Mo5 C43 C44 -71.3(4) . . . . no
As5 Mo5 Mo6 S7 60.30(9) . . . . no
As5 Mo5 Mo6 S8 -136.83(10) . . . . no
S9 Mo5 Mo6 As6 142.20(10) . . . . no
Mo6 Mo5 S9 Cu5 112.27(17) . . . . no
S9 Mo5 Mo6 S8 81.71(12) . . . . no
C43 Mo5 S7 As5 -74.17(18) . . . . no
C42 Mo5 As5 As6 -78.61(18) . . . . no
As6 Mo5 C44 C49 -126.1(5) . . . . no
S7 Mo5 C44 C49 -8.3(5) . . . . no
C43 Mo5 Mo6 C55 34.3(5) . . . . no
C44 Mo5 Mo6 As5 -63.4(3) . . . . no
C44 Mo5 Mo6 As6 -139.7(3) . . . . no
Mo6 Mo5 S9 Cu6 -114.03(18) . . . . no
C43 Mo5 S7 Mo6 -148.84(17) . . . . no
C44 Mo5 C42 C47 159.4(6) . . . . no
Mo6 Mo5 C44 C49 -5.7(7) . . . . no
S8 Mo5 S7 Mo6 16.23(11) . . . . no
C41 Mo5 As5 As6 -83.3(3) . . . . no
S9 Mo5 C44 C49 58.8(5) . . . . no
C42 Mo5 S7 As5 -68.3(3) . . . . no
C43 Mo5 C42 C47 121.8(7) . . . . no
C45 Mo5 C42 C47 -159.4(6) . . . . no
Mo5 Mo6 C51 C55 -117.7(4) . . . . no
S8 Mo6 S7 Mo5 -16.09(11) . . . . no
C52 Mo6 S9 Mo5 -162.35(18) . . . . no
C52 Mo6 S9 Cu5 85.1(2) . . . . no
S8 Mo6 C51 C55 140.3(3) . . . . no
C55 Mo6 C52 C57 159.6(7) . . . . no
C54 Mo6 C52 C57 -159.5(7) . . . . no
As6 Mo6 S7 As5 -37.06(9) . . . . no
C53 Mo6 C54 C55 -116.5(5) . . . . no
C53 Mo6 C51 C52 -37.6(3) . . . . no
Mo5 Mo6 C54 C59 -0.2(8) . . . . no
C52 Mo6 C54 C55 -78.9(4) . . . . no
C52 Mo6 S9 Cu6 -51.3(2) . . . . no
As6 Mo6 C52 C51 147.8(3) . . . . no
C55 Mo6 S8 As6 -87.4(4) . . . . no
S9 Mo6 C51 C52 92.6(3) . . . . no
S9 Mo6 C52 C51 -92.7(3) . . . . no
As5 Mo6 S9 Cu6 146.29(15) . . . . no
As5 Mo6 C53 C52 146.4(3) . . . . no
S8 Mo6 S7 As5 -91.73(11) . . . . no
C55 Mo6 C51 C52 -115.6(6) . . . . no
S7 Mo6 C51 C55 -83.2(4) . . . . no
S7 Mo6 C52 C51 -25.2(4) . . . . no
C51 Mo6 C52 C57 122.2(8) . . . . no
C53 Mo6 C52 C57 -122.4(8) . . . . no
S7 Mo6 C52 C57 97.0(6) . . . . no
C51 Mo6 S9 Cu6 -86.8(2) . . . . no
C51 Mo6 C54 C55 -37.2(3) . . . . no
C53 Mo6 S9 Mo5 -142.3(2) . . . . no
C54 Mo6 C51 C52 -78.7(4) . . . . no
As5 Mo6 C52 C51 55.7(5) . . . . no
S8 Mo6 C52 C51 -161.8(3) . . . . no
As6 Mo6 S7 Mo5 38.58(8) . . . . no
C52 Mo6 S8 Mo5 161.64(17) . . . . no
C52 Mo6 S8 As6 -122.78(18) . . . . no
C53 Mo6 S8 Mo5 -163.62(16) . . . . no
S9 Mo6 S7 Mo5 -66.68(9) . . . . no
As6 Mo6 C53 C52 -152.8(3) . . . . no
S7 Mo6 C53 C52 79.2(5) . . . . no
S8 Mo6 C53 C52 -101.3(4) . . . . no
S9 Mo6 C53 C52 -36.3(4) . . . . no
C51 Mo6 C53 C52 37.7(4) . . . . no
C51 Mo6 S9 Cu5 49.7(2) . . . . no
C51 Mo6 S9 Mo5 162.21(17) . . . . no
S9 Mo6 C51 C55 -151.9(4) . . . . no
S7 Mo6 C54 C55 44.0(4) . . . . no
C51 Mo6 S8 Mo5 147.6(2) . . . . no
C51 Mo6 S8 As6 -136.9(2) . . . . no
C53 Mo6 S9 Cu5 105.2(3) . . . . no
C53 Mo6 S9 Cu6 -31.3(3) . . . . no
C54 Mo6 S9 Mo5 179.7(4) . . . . no
As6 Mo6 C51 C55 58.3(5) . . . . no
C55 Mo6 C52 C53 -78.0(4) . . . . no
As5 Mo6 C51 C55 -33.0(4) . . . . no
Mo5 Mo6 C53 C58 -6.9(7) . . . . no
S8 Mo6 C52 C57 -39.5(6) . . . . no
S9 Mo6 C52 C57 29.5(6) . . . . no
S8 Mo6 C51 C52 24.7(5) . . . . no
S7 Mo6 C51 C52 161.3(3) . . . . no
S9 Mo6 C54 C55 -57.8(6) . . . . no
S8 Mo6 C54 C55 -160.8(3) . . . . no
Mo5 Mo6 C52 C51 -126.7(4) . . . . no
S9 Mo6 S8 As6 142.14(12) . . . . no
S9 Mo6 S8 Mo5 66.57(9) . . . . no
C52 Mo6 As5 Mo5 178.8(3) . . . . no
C53 Mo6 As5 Mo5 143.0(2) . . . . no
C54 Mo6 S9 Cu5 67.2(5) . . . . no
C55 Mo6 As5 Mo5 -165.82(17) . . . . no
Mo5 Mo6 As5 As6 -68.78(5) . . . . no
S7 Mo6 As5 As6 -140.47(11) . . . . no
C53 Mo6 C52 C51 115.4(5) . . . . no
Mo5 Mo6 S9 Cu5 -112.54(18) . . . . no
Mo5 Mo6 S9 Cu6 111.04(19) . . . . no
As5 Mo6 S9 Mo5 35.25(8) . . . . no
S7 Mo6 As6 Mo5 -37.75(8) . . . . no
As6 Mo6 S9 Mo5 -34.59(8) . . . . no
As5 Mo6 As6 Mo5 -69.03(5) . . . . no
As6 Mo6 S8 Mo5 -75.57(8) . . . . no
S7 Mo6 C55 C51 100.7(4) . . . . no
C53 Mo6 As5 S7 -145.3(2) . . . . no
C54 Mo6 As5 S7 -128.58(19) . . . . no
C54 Mo6 As5 Mo5 159.73(17) . . . . no
As5 Mo6 C51 C52 -148.5(3) . . . . no
S7 Mo6 S9 Cu6 176.8(2) . . . . no
As6 Mo6 C51 C52 -57.3(5) . . . . no
C54 Mo6 C52 C53 -37.1(4) . . . . no
C55 Mo6 As6 S8 145.6(2) . . . . no
Mo5 Mo6 C52 C57 -4.5(9) . . . . no
As5 Mo6 C52 C57 177.9(5) . . . . no
As6 Mo6 C52 C57 -89.9(6) . . . . no
As6 Mo6 C54 C55 154.2(3) . . . . no
As5 Mo6 S8 Mo5 -38.50(8) . . . . no
S7 Mo6 C55 C54 -143.0(3) . . . . no
S8 Mo6 C55 C54 36.2(5) . . . . no
S9 Mo6 C55 C54 152.6(3) . . . . no
C51 Mo6 As5 Mo5 -147.7(2) . . . . no
C51 Mo6 As6 Mo5 -177.8(3) . . . . no
As5 Mo6 C54 C59 -33.0(6) . . . . no
As6 Mo6 C54 C59 32.2(6) . . . . no
As5 Mo6 S7 Mo5 75.64(8) . . . . no
Mo5 Mo6 S7 As5 -75.64(8) . . . . no
C54 Mo6 S9 Cu6 -69.3(5) . . . . no
Mo5 Mo6 C53 C52 -128.5(4) . . . . no
C52 Mo6 C51 C55 115.6(6) . . . . no
C53 Mo6 C51 C55 77.9(4) . . . . no
As5 Mo6 S9 Cu5 -77.28(17) . . . . no
As6 Mo6 C54 C53 -89.4(4) . . . . no
As6 Mo6 S9 Cu5 -147.12(14) . . . . no
C51 Mo6 As5 S7 -76.1(2) . . . . no
C52 Mo6 As5 S7 -109.6(3) . . . . no
As5 Mo6 C55 C51 152.1(4) . . . . no
As6 Mo6 C55 C51 -147.2(3) . . . . no
C55 Mo6 As5 S7 -94.13(19) . . . . no
S8 Mo6 C52 C53 82.9(4) . . . . no
S9 Mo6 C52 C53 151.9(3) . . . . no
C51 Mo6 C52 C53 -115.4(5) . . . . no
C52 Mo6 C53 C54 -115.9(6) . . . . no
C55 Mo6 C53 C54 -36.9(4) . . . . no
C54 Mo6 S7 As5 64.7(2) . . . . no
C55 Mo6 S7 Mo5 163.50(16) . . . . no
C55 Mo6 S7 As5 87.86(17) . . . . no
Mo5 Mo6 S8 As6 75.57(8) . . . . no
As6 Mo6 C55 C54 -30.9(4) . . . . no
S9 Mo6 As5 S7 36.97(13) . . . . no
S9 Mo6 C51 C56 -29.2(6) . . . . no
Mo5 Mo6 C55 C51 128.2(4) . . . . no
S8 Mo6 As6 Mo5 71.43(10) . . . . no
S9 Mo6 As6 Mo5 34.13(9) . . . . no
C52 Mo6 As6 Mo5 147.69(18) . . . . no
C53 Mo6 As6 Mo5 165.59(15) . . . . no
C54 Mo6 As6 Mo5 -159.86(16) . . . . no
C55 Mo6 As6 Mo5 -142.97(19) . . . . no
Mo5 Mo6 As6 As5 69.03(5) . . . . no
C53 Mo6 S8 As6 -88.05(17) . . . . no
C54 Mo6 S8 Mo5 -140.21(18) . . . . no
C54 Mo6 S8 As6 -64.63(19) . . . . no
C55 Mo6 S8 Mo5 -163.0(3) . . . . no
C51 Mo6 As6 As5 -108.8(3) . . . . no
As5 Mo6 C54 C55 89.0(3) . . . . no
Mo5 Mo6 C54 C53 -121.8(4) . . . . no
As5 Mo6 C54 C53 -154.5(4) . . . . no
S7 Mo6 C54 C53 160.5(3) . . . . no
S8 Mo6 C54 C53 -44.4(4) . . . . no
S9 Mo6 C54 C53 58.7(6) . . . . no
C51 Mo6 C54 C53 79.3(4) . . . . no
As6 Mo6 S9 Cu6 76.45(18) . . . . no
S7 Mo6 S9 Mo5 65.77(9) . . . . no
S7 Mo6 S9 Cu5 -46.77(16) . . . . no
Mo5 Mo6 C51 C52 126.8(4) . . . . no
C55 Mo6 C54 C53 116.5(5) . . . . no
S8 Mo6 S9 Mo5 -65.30(9) . . . . no
S8 Mo6 S9 Cu5 -177.8(2) . . . . no
S8 Mo6 S9 Cu6 45.74(17) . . . . no
C55 Mo6 S9 Cu6 -106.7(3) . . . . no
As5 Mo6 C53 C54 30.5(4) . . . . no
C52 Mo6 As5 As6 110.0(3) . . . . no
C54 Mo6 As6 As5 -90.84(16) . . . . no
As5 Mo6 S8 As6 37.07(9) . . . . no
As5 Mo6 C53 C58 -92.1(5) . . . . no
S7 Mo6 S8 As6 91.71(12) . . . . no
S9 Mo6 C53 C58 85.2(6) . . . . no
C51 Mo6 C55 C54 116.3(5) . . . . no
S7 Mo6 C54 C59 -77.9(6) . . . . no
S8 Mo6 C54 C59 77.2(6) . . . . no
Mo5 Mo6 C55 C60 6.8(8) . . . . no
C55 Mo6 S9 Mo5 142.3(2) . . . . no
C51 Mo6 C54 C59 -159.2(7) . . . . no
C55 Mo6 S9 Cu5 29.8(3) . . . . no
As5 Mo6 C55 C54 -91.6(3) . . . . no
C51 Mo6 As5 As6 143.5(2) . . . . no
S7 Mo6 As6 As5 31.28(9) . . . . no
C54 Mo6 C55 C60 122.3(7) . . . . no
As6 Mo6 C51 C56 -179.0(4) . . . . no
C52 Mo6 C51 C56 -121.8(7) . . . . no
C53 Mo6 C51 C56 -159.4(6) . . . . no
C54 Mo6 C51 C56 159.6(6) . . . . no
C52 Mo6 S7 Mo5 -147.6(2) . . . . no
S8 Mo6 C55 C51 -80.1(5) . . . . no
S9 Mo6 C55 C51 36.3(5) . . . . no
C52 Mo6 C55 C51 -37.7(4) . . . . no
C53 Mo6 C55 C51 -79.3(4) . . . . no
C54 Mo6 C55 C51 -116.3(5) . . . . no
Mo5 Mo6 C55 C54 -115.5(4) . . . . no
S9 Mo6 As5 As6 -103.50(10) . . . . no
C54 Mo6 As6 S8 128.71(18) . . . . no
S7 Mo6 C53 C54 -36.8(6) . . . . no
C52 Mo6 C54 C59 159.1(7) . . . . no
S8 Mo6 C51 C56 -97.1(6) . . . . no
Mo5 Mo6 As5 S7 71.69(10) . . . . no
As6 Mo6 As5 Mo5 68.78(5) . . . . no
S7 Mo6 S8 Mo5 16.13(11) . . . . no
S9 Mo6 As5 Mo5 -34.72(9) . . . . no
S7 Mo6 C53 C58 -159.3(5) . . . . no
C52 Mo6 C55 C54 78.6(4) . . . . no
C53 Mo6 C55 C54 37.0(3) . . . . no
C54 Mo6 C53 C58 -122.6(7) . . . . no
As5 Mo6 C55 C60 30.7(6) . . . . no
S8 Mo6 As5 As6 -31.31(9) . . . . no
Mo5 Mo6 C54 C55 121.7(4) . . . . no
C54 Mo6 S7 Mo5 140.29(19) . . . . no
C55 Mo6 C51 C56 122.7(7) . . . . no
C53 Mo6 As6 S8 94.16(17) . . . . no
C54 Mo6 C51 C55 36.9(4) . . . . no
C55 Mo6 As5 As6 125.40(17) . . . . no
As6 Mo6 As5 S7 140.47(11) . . . . no
S8 Mo6 As5 S7 109.16(13) . . . . no
As5 Mo6 C52 C53 -59.7(5) . . . . no
As6 Mo6 C52 C53 32.4(4) . . . . no
S7 Mo6 C52 C53 -140.6(3) . . . . no
S9 Mo6 As6 S8 -37.30(12) . . . . no
C51 Mo6 As6 S8 110.7(3) . . . . no
C52 Mo6 C54 C53 37.5(4) . . . . no
C52 Mo6 As6 S8 76.3(2) . . . . no
S9 Mo6 C54 C59 -179.8(5) . . . . no
C52 Mo6 S7 As5 136.7(2) . . . . no
S8 Mo6 As5 Mo5 37.47(9) . . . . no
As6 Mo6 C53 C58 -31.2(5) . . . . no
S8 Mo6 As6 As5 140.46(11) . . . . no
S9 Mo6 As6 As5 103.16(9) . . . . no
S7 Mo6 C51 C56 39.5(5) . . . . no
As5 Mo6 C51 C56 89.7(5) . . . . no
S7 Mo6 As5 Mo5 -71.69(10) . . . . no
S9 Mo6 S7 As5 -142.32(12) . . . . no
C51 Mo6 S7 Mo5 -161.96(16) . . . . no
C51 Mo6 C53 C58 159.2(6) . . . . no
C52 Mo6 C53 C58 121.5(7) . . . . no
S9 Mo6 C53 C54 -152.2(3) . . . . no
C55 Mo6 C53 C58 -159.4(6) . . . . no
C53 Mo6 S7 As5 87.8(4) . . . . no
Mo5 Mo6 C53 C54 115.6(4) . . . . no
C53 Mo6 As6 As5 -125.38(15) . . . . no
C51 Mo6 S7 As5 122.40(16) . . . . no
As6 Mo6 C53 C54 91.3(4) . . . . no
As6 Mo6 C55 C60 91.4(6) . . . . no
S9 Mo6 C55 C60 -85.1(6) . . . . no
C52 Mo6 As6 As5 -143.29(18) . . . . no
C53 Mo6 C54 C59 121.6(8) . . . . no
C53 Mo6 C55 C60 159.3(7) . . . . no
C54 Mo6 C52 C51 78.3(4) . . . . no
C54 Mo6 C53 C52 115.9(6) . . . . no
S8 Mo6 C53 C54 142.8(4) . . . . no
S8 Mo6 C53 C58 20.2(5) . . . . no
C51 Mo6 C53 C54 -78.2(4) . . . . no
C55 Mo6 C53 C52 79.0(4) . . . . no
Mo5 Mo6 As6 S8 -71.43(10) . . . . no
C55 Mo6 C54 C59 -122.0(7) . . . . no
C55 Mo6 As6 As5 -73.94(19) . . . . no
Mo5 Mo6 C52 C53 117.9(4) . . . . no
C53 Mo6 S7 Mo5 163.4(3) . . . . no
S7 Mo6 C55 C60 -20.7(6) . . . . no
C53 Mo6 As5 As6 74.2(2) . . . . no
Mo5 Mo6 C51 C56 5.0(8) . . . . no
As5 Mo6 As6 S8 -140.46(11) . . . . no
S7 Mo6 As6 S8 -109.18(12) . . . . no
C51 Mo6 C55 C60 -121.4(8) . . . . no
C54 Mo6 As5 As6 90.95(17) . . . . no
C52 Mo6 C55 C60 -159.1(7) . . . . no
S8 Mo6 C55 C60 158.6(5) . . . . no
C55 Mo6 C52 C51 37.4(4) . . . . no
S1 As1 As2 Mo2 -36.42(10) . . . . no
As2 As1 S1 Mo1 -34.07(9) . . . . no
Mo1 As1 As2 Mo2 -72.02(6) . . . . no
S1 As1 As2 Mo1 35.60(10) . . . . no
Mo2 As1 S1 Mo1 -68.85(8) . . . . no
Mo1 As1 S1 Mo2 68.85(8) . . . . no
As2 As1 S1 Mo2 34.78(9) . . . . no
S1 As1 As2 S2 -0.60(16) . . . . no
Mo1 As1 As2 S2 -36.20(11) . . . . no
Mo2 As1 As2 Mo1 72.02(6) . . . . no
Mo2 As1 As2 S2 35.82(11) . . . . no
As1 As2 S2 Mo1 34.71(10) . . . . no
Mo1 As2 S2 Mo2 -68.90(7) . . . . no
Mo2 As2 S2 Mo1 68.90(7) . . . . no
As1 As2 S2 Mo2 -34.19(9) . . . . no
Mo3 As3 As4 Mo4 -72.03(5) . . . . no
S5 As3 As4 S4 -0.21(15) . . . . no
S5 As3 As4 Mo3 36.15(10) . . . . no
Mo4 As3 As4 S4 35.67(10) . . . . no
As4 As3 S5 Mo4 34.42(8) . . . . no
Mo3 As3 As4 S4 -36.36(10) . . . . no
S5 As3 As4 Mo4 -35.88(10) . . . . no
Mo4 As3 S5 Mo3 -68.91(6) . . . . no
Mo4 As3 As4 Mo3 72.03(5) . . . . no
As4 As3 S5 Mo3 -34.49(8) . . . . no
Mo3 As3 S5 Mo4 68.91(6) . . . . no
As3 As4 S4 Mo4 -34.15(9) . . . . no
Mo3 As4 S4 Mo4 -68.83(6) . . . . no
Mo4 As4 S4 Mo3 68.83(6) . . . . no
As3 As4 S4 Mo3 34.68(9) . . . . no
Mo6 As5 S7 Mo5 -68.61(6) . . . . no
As6 As5 S7 Mo5 -34.16(9) . . . . no
S7 As5 As6 Mo5 35.74(10) . . . . no
Mo5 As5 As6 S8 -35.71(9) . . . . no
Mo5 As5 S7 Mo6 68.61(6) . . . . no
Mo6 As5 As6 Mo5 71.98(5) . . . . no
Mo6 As5 As6 S8 36.27(9) . . . . no
S7 As5 As6 Mo6 -36.24(10) . . . . no
As6 As5 S7 Mo6 34.45(8) . . . . no
Mo5 As5 As6 Mo6 -71.98(5) . . . . no
S7 As5 As6 S8 0.03(14) . . . . no
As5 As6 S8 Mo5 34.30(8) . . . . no
As5 As6 S8 Mo6 -34.45(8) . . . . no
Mo5 As6 S8 Mo6 -68.75(7) . . . . no
Mo6 As6 S8 Mo5 68.75(7) . . . . no
I6 Cu1 S3 Cu2 -126.30(16) . . . . no
I1 Cu1 S3 Mo2 -80.7(2) . . . . no
I6 Cu1 S3 Mo1 16.3(3) . . . . no
I6 Cu1 S3 Mo2 92.0(2) . . . . no
I1 Cu1 S3 Cu2 60.96(18) . . . . no
I1 Cu1 S3 Mo1 -156.41(12) . . . . no
I2 Cu2 S3 Cu1 -62.55(17) . . . . no
I3 Cu2 S3 Mo2 -78.8(2) . . . . no
I3 Cu2 S3 Cu1 136.75(14) . . . . no
I2 Cu2 S3 Mo2 81.88(18) . . . . no
I2 Cu2 S3 Mo1 155.58(12) . . . . no
I3 Cu2 S3 Mo1 -5.1(3) . . . . no
I3 Cu3 S6 Mo3 72.3(2) . . . . no
I7 Cu3 S6 Mo3 -174.23(14) . . . . no
I3 Cu3 S6 Cu4 -142.38(14) . . . . no
I2 Cu3 S6 Mo4 -152.96(12) . . . . no
I2 Cu3 S6 Cu4 68.65(16) . . . . no
I7 Cu3 S6 Mo4 109.49(14) . . . . no
I7 Cu3 S6 Cu4 -28.90(11) . . . . no
I3 Cu3 S6 Mo4 -4.0(3) . . . . no
I2 Cu3 S6 Mo3 -76.68(19) . . . . no
I4 Cu4 S6 Mo4 152.01(11) . . . . no
I7 Cu4 S6 Cu3 29.02(11) . . . . no
I7 Cu4 S6 Mo4 -110.41(14) . . . . no
I5 Cu4 S6 Mo3 -71.6(2) . . . . no
I4 Cu4 S6 Cu3 -68.56(15) . . . . no
I4 Cu4 S6 Mo3 77.03(18) . . . . no
I7 Cu4 S6 Mo3 174.61(13) . . . . no
I5 Cu4 S6 Mo4 3.4(2) . . . . no
I5 Cu4 S6 Cu3 142.84(14) . . . . no
I5 Cu5 S9 Mo6 87.6(2) . . . . no
I5 Cu5 S9 Cu6 -128.04(15) . . . . no
I4 Cu5 S9 Cu6 59.70(17) . . . . no
I4 Cu5 S9 Mo6 -84.66(18) . . . . no
I5 Cu5 S9 Mo5 13.3(3) . . . . no
I4 Cu5 S9 Mo5 -158.94(11) . . . . no
I1 Cu6 S9 Cu5 -63.08(18) . . . . no
I1 Cu6 S9 Mo5 155.11(12) . . . . no
I6 Cu6 S9 Mo6 -91.3(2) . . . . no
I6 Cu6 S9 Mo5 -16.9(3) . . . . no
I6 Cu6 S9 Cu5 124.87(16) . . . . no
I1 Cu6 S9 Mo6 80.7(2) . . . . no
C6 C1 C5 Mo1 115.2(7) . . . . no
C6 C1 C5 C10 -0.18 . . . . no
Mo1 C1 C5 C4 64.8(4) . . . . no
C5 C1 C2 Mo1 64.7(4) . . . . no
C2 C1 C5 Mo1 -64.7(4) . . . . no
C2 C1 C5 C10 179.93 . . . . no
Mo1 C1 C2 C7 115.2(7) . . . . no
Mo1 C1 C5 C10 -115.4(7) . . . . no
C2 C1 C5 C4 0.08 . . . . no
C6 C1 C2 C3 -179.98 . . . . no
C6 C1 C2 Mo1 -115.2(7) . . . . no
C6 C1 C5 C4 179.98 . . . . no
C5 C1 C2 C7 179.91 . . . . no
Mo1 C1 C2 C3 -64.8(4) . . . . no
C6 C1 C2 C7 0.02 . . . . no
C5 C1 C2 C3 -0.08 . . . . no
C1 C2 C3 Mo1 64.8(4) . . . . no
C7 C2 C3 Mo1 -115.2(7) . . . . no
C1 C2 C3 C8 -179.98 . . . . no
C7 C2 C3 C4 -179.94 . . . . no
Mo1 C2 C3 C4 -64.7(4) . . . . no
C1 C2 C3 C4 0.05 . . . . no
C7 C2 C3 C8 0.03 . . . . no
Mo1 C2 C3 C8 115.2(7) . . . . no
C8 C3 C4 C9 0.02 . . . . no
C2 C3 C4 C5 0.02 . . . . no
C8 C3 C4 C5 -179.96 . . . . no
Mo1 C3 C4 C5 -64.6(4) . . . . no
C2 C3 C4 C9 179.98 . . . . no
C2 C3 C4 Mo1 64.6(4) . . . . no
C8 C3 C4 Mo1 -115.4(7) . . . . no
Mo1 C3 C4 C9 115.4(8) . . . . no
C9 C4 C5 C1 179.97 . . . . no
C3 C4 C5 C10 -179.89 . . . . no
C3 C4 C5 C1 -0.06 . . . . no
Mo1 C4 C5 C10 115.5(7) . . . . no
C9 C4 C5 Mo1 -115.4(8) . . . . no
Mo1 C4 C5 C1 -64.7(4) . . . . no
C9 C4 C5 C10 0.13 . . . . no
C3 C4 C5 Mo1 64.6(4) . . . . no
C15 C11 C12 C13 -0.07 . . . . no
C16 C11 C15 C20 -0.02 . . . . no
C16 C11 C12 C13 179.95 . . . . no
C12 C11 C15 C14 0.08 . . . . no
C16 C11 C12 Mo2 116.1(10) . . . . no
C16 C11 C12 C17 0.02 . . . . no
C16 C11 C15 Mo2 -116.0(10) . . . . no
C12 C11 C15 C20 -179.98 . . . . no
Mo2 C11 C15 C14 -63.9(7) . . . . no
C15 C11 C12 C17 -180.00 . . . . no
Mo2 C11 C12 C13 63.9(6) . . . . no
C16 C11 C15 C14 -179.93 . . . . no
Mo2 C11 C12 C17 -116.1(8) . . . . no
Mo2 C11 C15 C20 116.0(12) . . . . no
C15 C11 C12 Mo2 -63.9(6) . . . . no
C12 C11 C15 Mo2 64.0(5) . . . . no
C11 C12 C13 C14 0.03 . . . . no
C17 C12 C13 C18 -0.10 . . . . no
C11 C12 C13 Mo2 -64.8(5) . . . . no
C11 C12 C13 C18 179.97 . . . . no
C17 C12 C13 C14 179.96 . . . . no
C17 C12 C13 Mo2 115.2(8) . . . . no
Mo2 C12 C13 C14 64.8(7) . . . . no
Mo2 C12 C13 C18 -115.3(12) . . . . no
C12 C13 C14 C19 179.97 . . . . no
C18 C13 C14 Mo2 114.6(12) . . . . no
C12 C13 C14 Mo2 -65.4(6) . . . . no
C12 C13 C14 C15 0.02 . . . . no
Mo2 C13 C14 C19 -114.6(12) . . . . no
C18 C13 C14 C15 -179.92 . . . . no
C18 C13 C14 C19 0.03 . . . . no
Mo2 C13 C14 C15 65.5(7) . . . . no
C19 C14 C15 Mo2 115.1(12) . . . . no
C13 C14 C15 C11 -0.06 . . . . no
C19 C14 C15 C20 0.06 . . . . no
C13 C14 C15 C20 -180.00 . . . . no
C19 C14 C15 C11 179.98 . . . . no
C13 C14 C15 Mo2 -64.9(7) . . . . no
Mo2 C14 C15 C11 64.9(7) . . . . no
Mo2 C14 C15 C20 -115.1(12) . . . . no
C25 C21 C22 Mo3 -66.0(9) . . . . no
C26 C21 C22 Mo3 113.9(16) . . . . no
C22 C21 C25 C24 -0.11 . . . . no
Mo3 C21 C25 C24 -65.9(8) . . . . no
C25 C21 C22 C27 -180.00 . . . . no
C26 C21 C25 Mo3 -114.2(16) . . . . no
Mo3 C21 C22 C27 -114.0(13) . . . . no
C26 C21 C25 C24 179.94 . . . . no
C22 C21 C25 C30 179.97 . . . . no
C26 C21 C22 C23 -179.91 . . . . no
C22 C21 C25 Mo3 65.7(9) . . . . no
Mo3 C21 C25 C30 114.2(15) . . . . no
Mo3 C21 C22 C23 66.2(7) . . . . no
C25 C21 C22 C23 0.13 . . . . no
C26 C21 C25 C30 0.02 . . . . no
C26 C21 C22 C27 -0.03 . . . . no
C21 C22 C23 Mo3 -64.4(8) . . . . no
C27 C22 C23 C24 -179.98 . . . . no
C27 C22 C23 Mo3 115.8(13) . . . . no
C21 C22 C23 C28 -179.93 . . . . no
C21 C22 C23 C24 -0.11 . . . . no
C27 C22 C23 C28 0.18 . . . . no
Mo3 C22 C23 C24 64.3(6) . . . . no
Mo3 C22 C23 C28 -115.6(11) . . . . no
C28 C23 C24 Mo3 116.9(11) . . . . no
C28 C23 C24 C25 179.87 . . . . no
Mo3 C23 C24 C29 -117.0(10) . . . . no
C28 C23 C24 C29 -0.04 . . . . no
Mo3 C23 C24 C25 62.9(7) . . . . no
C22 C23 C24 C25 0.03 . . . . no
C22 C23 C24 C29 -179.87 . . . . no
C22 C23 C24 Mo3 -62.9(6) . . . . no
C23 C24 C25 C30 179.97 . . . . no
Mo3 C24 C25 C21 63.9(9) . . . . no
C29 C24 C25 C30 -0.12 . . . . no
C29 C24 C25 C21 179.96 . . . . no
Mo3 C24 C25 C30 -116.2(14) . . . . no
C23 C24 C25 Mo3 -63.9(6) . . . . no
C29 C24 C25 Mo3 116.1(10) . . . . no
C23 C24 C25 C21 0.04 . . . . no
Mo4 C31 C32 C33 -64.8(5) . . . . no
C36 C31 C32 C37 0.00 . . . . no
Mo4 C31 C32 C37 115.1(9) . . . . no
C35 C31 C32 C37 179.98 . . . . no
Mo4 C31 C35 C34 63.9(4) . . . . no
Mo4 C31 C35 C40 -116.1(7) . . . . no
C35 C31 C32 Mo4 64.8(5) . . . . no
C32 C31 C35 C34 -0.02 . . . . no
C36 C31 C32 Mo4 -115.2(9) . . . . no
C35 C31 C32 C33 0.03 . . . . no
C32 C31 C35 C40 179.98 . . . . no
C36 C31 C32 C33 -179.97 . . . . no
C36 C31 C35 Mo4 116.1(9) . . . . no
C36 C31 C35 C40 0.00 . . . . no
C36 C31 C35 C34 180.00 . . . . no
C32 C31 C35 Mo4 -63.9(6) . . . . no
C37 C32 C33 C34 -179.98 . . . . no
C31 C32 C33 C34 -0.04 . . . . no
C37 C32 C33 C38 0.10 . . . . no
Mo4 C32 C33 C38 114.7(8) . . . . no
C31 C32 C33 Mo4 65.4(6) . . . . no
C37 C32 C33 Mo4 -114.6(9) . . . . no
C31 C32 C33 C38 -179.94 . . . . no
Mo4 C32 C33 C34 -65.4(5) . . . . no
C38 C33 C34 Mo4 -115.3(8) . . . . no
C38 C33 C34 C35 179.94 . . . . no
C38 C33 C34 C39 -0.10 . . . . no
C32 C33 C34 C39 179.98 . . . . no
C32 C33 C34 C35 0.04 . . . . no
C32 C33 C34 Mo4 64.8(5) . . . . no
Mo4 C33 C34 C35 -64.8(4) . . . . no
Mo4 C33 C34 C39 115.2(8) . . . . no
C39 C34 C35 C40 0.04 . . . . no
C39 C34 C35 Mo4 -116.1(8) . . . . no
C39 C34 C35 C31 -179.97 . . . . no
C33 C34 C35 C40 179.97 . . . . no
C33 C34 C35 C31 -0.03 . . . . no
Mo4 C34 C35 C40 116.1(7) . . . . no
C33 C34 C35 Mo4 63.9(4) . . . . no
Mo4 C34 C35 C31 -63.9(5) . . . . no
C45 C41 C42 C43 0.00 . . . . no
Mo5 C41 C45 C44 63.8(4) . . . . no
C45 C41 C42 C47 179.93 . . . . no
C46 C41 C42 C47 -0.05 . . . . no
C46 C41 C42 C43 -179.97 . . . . no
C45 C41 C42 Mo5 64.3(4) . . . . no
C42 C41 C45 C44 0.02 . . . . no
C46 C41 C42 Mo5 -115.7(7) . . . . no
C46 C41 C45 C50 -0.09 . . . . no
C46 C41 C45 C44 -180.00 . . . . no
Mo5 C41 C42 C43 -64.3(4) . . . . no
Mo5 C41 C42 C47 115.7(7) . . . . no
C42 C41 C45 C50 179.94 . . . . no
C46 C41 C45 Mo5 116.2(7) . . . . no
Mo5 C41 C45 C50 -116.3(7) . . . . no
C42 C41 C45 Mo5 -63.8(4) . . . . no
C47 C42 C43 C44 -179.96 . . . . no
Mo5 C42 C43 C48 114.7(7) . . . . no
C47 C42 C43 Mo5 -114.6(7) . . . . no
C47 C42 C43 C48 0.07 . . . . no
C41 C42 C43 C48 180.00 . . . . no
C41 C42 C43 C44 -0.03 . . . . no
C41 C42 C43 Mo5 65.3(4) . . . . no
Mo5 C42 C43 C44 -65.3(4) . . . . no
C42 C43 C44 Mo5 65.5(4) . . . . no
C48 C43 C44 C45 -179.97 . . . . no
C48 C43 C44 C49 0.03 . . . . no
Mo5 C43 C44 C49 114.6(7) . . . . no
C48 C43 C44 Mo5 -114.6(7) . . . . no
C42 C43 C44 C49 -179.95 . . . . no
Mo5 C43 C44 C45 -65.4(4) . . . . no
C42 C43 C44 C45 0.04 . . . . no
C49 C44 C45 C50 0.04 . . . . no
C43 C44 C45 C41 -0.04 . . . . no
C43 C44 C45 C50 -179.96 . . . . no
Mo5 C44 C45 C50 115.6(7) . . . . no
C49 C44 C45 C41 179.96 . . . . no
C43 C44 C45 Mo5 64.5(4) . . . . no
C49 C44 C45 Mo5 -115.5(7) . . . . no
Mo5 C44 C45 C41 -64.5(4) . . . . no
Mo6 C51 C52 C53 65.6(4) . . . . no
C52 C51 C55 C54 0.07 . . . . no
C55 C51 C52 Mo6 -65.7(4) . . . . no
C52 C51 C55 C60 -179.93 . . . . no
C55 C51 C52 C57 -179.98 . . . . no
C56 C51 C52 Mo6 114.4(7) . . . . no
C56 C51 C52 C53 180.00 . . . . no
C56 C51 C52 C57 0.08 . . . . no
Mo6 C51 C52 C57 -114.3(7) . . . . no
Mo6 C51 C55 C60 115.6(7) . . . . no
C52 C51 C55 Mo6 64.5(4) . . . . no
C55 C51 C52 C53 -0.08 . . . . no
C56 C51 C55 Mo6 -115.6(7) . . . . no
C56 C51 C55 C54 180.00 . . . . no
C56 C51 C55 C60 -0.02 . . . . no
Mo6 C51 C55 C54 -64.4(4) . . . . no
C57 C52 C53 Mo6 114.7(7) . . . . no
C57 C52 C53 C58 -0.07 . . . . no
Mo6 C52 C53 C54 65.3(4) . . . . no
C51 C52 C53 C54 0.06 . . . . no
Mo6 C52 C53 C58 -114.8(7) . . . . no
C51 C52 C53 Mo6 -65.2(4) . . . . no
C57 C52 C53 C54 180.00 . . . . no
C51 C52 C53 C58 -179.98 . . . . no
C52 C53 C54 C59 179.92 . . . . no
Mo6 C53 C54 C59 -116.3(7) . . . . no
C52 C53 C54 Mo6 -63.8(4) . . . . no
Mo6 C53 C54 C55 63.8(4) . . . . no
C58 C53 C54 C55 -179.97 . . . . no
C58 C53 C54 C59 -0.03 . . . . no
C58 C53 C54 Mo6 116.2(7) . . . . no
C52 C53 C54 C55 -0.02 . . . . no
C59 C54 C55 C51 -179.96 . . . . no
C59 C54 C55 C60 0.04 . . . . no
C59 C54 C55 Mo6 116.8(7) . . . . no
Mo6 C54 C55 C51 63.3(4) . . . . no
Mo6 C54 C55 C60 -116.7(7) . . . . no
C53 C54 C55 Mo6 -63.3(4) . . . . no
C53 C54 C55 C51 -0.02 . . . . no
C53 C54 C55 C60 179.98 . . . . no
